data_4505119
loop_
_publ_author_name
'Kawai, Hidetoshi'
'Takeda, Takashi'
'Fujiwara, Kenshu'
'Inabe, Tamotsu'
'Suzuki, Takanori'

_publ_section_title
;
 Exceptionally Large Difference in Bond Length among Conformational
 Isomorphs of a Hexaphenylethane Derivative with a Dispiropyracene
 Skeleton&#x2020;
;
_journal_issue 6
_journal_name_full 'Crystal Growth &amp; Design'
_journal_page_first 2256
_journal_paper_doi 10.1021/cg050064r
_journal_volume 5
_journal_year 2005
_chemical_formula_moiety 'C40 H30 N2 '
_chemical_formula_sum 'C40 H30 N2'
_chemical_formula_weight 538.69
_space_group_IT_number 2
_symmetry_cell_setting triclinic
_symmetry_Int_Tables_number 2
_symmetry_space_group_name_Hall '-P 1'
_symmetry_space_group_name_H-M 'P -1'
_cell_angle_alpha 111.220(5)
_cell_angle_beta 93.872(4)
_cell_angle_gamma 101.834(2)
_cell_formula_units_Z 8
_cell_length_a 17.767(4)
_cell_length_b 18.158(5)
_cell_length_c 18.879(5)
_cell_measurement_reflns_used 15473
_cell_measurement_temperature 180.1
_cell_measurement_theta_max 27.1
_cell_measurement_theta_min 3.0
_cell_volume 5490(2)
_computing_cell_refinement CrystalClear
_computing_data_collection CrystalClear
_computing_data_reduction CrystalStructure
_computing_publication_material 'CrystalStructure 3.6.0'
_computing_structure_refinement CRYSTALS
_computing_structure_solution SHELXS97
_diffrn_detector_area_resol_mean 7.31
_diffrn_measured_fraction_theta_full 0.9636
_diffrn_measured_fraction_theta_max 0.9636
_diffrn_measurement_device_type 'Rigaku Mercury'
_diffrn_measurement_method \w
_diffrn_radiation_type 'Mo K\a'
_diffrn_radiation_wavelength 0.7107
_diffrn_reflns_av_R_equivalents 0.029
_diffrn_reflns_limit_h_max 22
_diffrn_reflns_limit_h_min -22
_diffrn_reflns_limit_k_max 21
_diffrn_reflns_limit_k_min -23
_diffrn_reflns_limit_l_max 19
_diffrn_reflns_limit_l_min -24
_diffrn_reflns_number 50163
_diffrn_reflns_theta_full 27.10
_diffrn_reflns_theta_max 27.10
_exptl_absorpt_coefficient_mu 0.075
_exptl_absorpt_correction_T_max 0.989
_exptl_absorpt_correction_T_min 0.942
_exptl_absorpt_correction_type multi-scan
_exptl_absorpt_process_details 'Jacobson, R. (1998) Private communication'
_exptl_crystal_colour yellow
_exptl_crystal_density_diffrn 1.303
_exptl_crystal_density_method 'not measured'
_exptl_crystal_description block
_exptl_crystal_F_000 2272.00
_exptl_crystal_size_max 0.25
_exptl_crystal_size_mid 0.20
_exptl_crystal_size_min 0.15
_refine_diff_density_max 0.45
_refine_diff_density_min -0.52
_refine_ls_extinction_coef 339.9(29)
_refine_ls_extinction_method 'Larson (1970) Crystallographic Computing eq. 22'
_refine_ls_goodness_of_fit_ref 0.588
_refine_ls_hydrogen_treatment refall
_refine_ls_number_parameters 1634
_refine_ls_number_reflns 23329
_refine_ls_R_factor_gt 0.0580
_refine_ls_shift/su_max 0.0000
_refine_ls_structure_factor_coef Fsqd
_refine_ls_weighting_details 'w = 1/[0.0010Fo^2^ + 3.0000\s(Fo^2^) + 0.5000]/(4Fo^2^)'
_refine_ls_weighting_scheme calc
_refine_ls_wR_factor_ref 0.1320
_reflns_number_gt 13225
_reflns_number_total 23329
_reflns_threshold_expression F^2^>2.0\s(F^2^)
_cod_data_source_file cg050064rsi20050402_024010.cif
_cod_data_source_block '__-93pyracene'
_cod_original_cell_volume 5489.5(24)
_cod_original_formula_sum 'C40 H30 N2 '
_cod_database_code 4505119

loop_
_symmetry_equiv_pos_site_id
_symmetry_equiv_pos_as_xyz
1 +X,+Y,+Z
2 -X,-Y,-Z

loop_
_atom_site_label
_atom_site_type_symbol
_atom_site_fract_x
_atom_site_fract_y
_atom_site_fract_z
_atom_site_U_iso_or_equiv
_atom_site_adp_type
_atom_site_occupancy
_atom_site_symmetry_multiplicity
_atom_site_calc_flag
_atom_site_refinement_flags
N(1) N 0.47894(11) 0.38330(12) 0.05767(10) 0.0327(6) Uani 1.00 1 d .
N(2) N 0.46354(11) 0.19193(13) 0.00896(11) 0.0388(6) Uani 1.00 1 d .
N(3) N 0.48417(11) 0.38913(12) 0.55341(10) 0.0340(6) Uani 1.00 1 d .
N(4) N 0.43254(13) 0.20418(13) 0.53875(12) 0.0438(7) Uani 1.00 1 d .
N(5) N 0.87596(11) 0.09181(11) 0.05613(11) 0.0296(5) Uani 1.00 1 d .
N(6) N 0.69841(10) 0.11469(11) 0.08241(10) 0.0290(5) Uani 1.00 1 d .
N(7) N 0.87549(11) 0.09761(11) 0.56727(11) 0.0331(6) Uani 1.00 1 d .
N(8) N 0.69374(11) 0.11266(11) 0.57594(10) 0.0297(5) Uani 1.00 1 d .
C(1) C 0.27977(12) 0.31870(13) -0.11235(12) 0.0258(6) Uani 1.00 1 d .
C(2) C 0.25664(13) 0.3782(1) -0.13110(13) 0.0324(7) Uani 1.00 1 d .
C(3) C 0.1892(1) 0.3587(2) -0.18657(13) 0.0354(7) Uani 1.00 1 d .
C(4) C 0.14517(13) 0.2797(2) -0.22292(12) 0.0311(7) Uani 1.00 1 d .
C(5) C 0.16946(12) 0.2198(1) -0.20374(12) 0.0276(6) Uani 1.00 1 d .
C(6) C 0.12793(12) 0.1393(2) -0.24646(12) 0.0302(6) Uani 1.00 1 d .
C(7) C 0.15457(13) 0.0787(2) -0.23337(13) 0.0341(7) Uani 1.00 1 d .
C(8) C 0.22178(13) 0.0983(1) -0.17764(13) 0.0314(7) Uani 1.00 1 d .
C(9) C 0.26195(12) 0.17810(13) -0.13536(12) 0.0247(6) Uani 1.00 1 d .
C(10) C 0.23500(12) 0.23896(13) -0.15020(12) 0.0258(6) Uani 1.00 1 d .
C(11) C 0.0729(1) 0.2355(2) -0.2838(1) 0.0410(8) Uani 1.00 1 d .
C(12) C 0.06385(13) 0.1424(2) -0.3020(1) 0.0392(7) Uani 1.00 1 d .
C(13) C 0.34780(12) 0.32070(13) -0.05748(12) 0.0253(6) Uani 1.00 1 d .
C(14) C 0.42573(12) 0.35736(13) -0.07276(12) 0.0254(6) Uani 1.00 1 d .
C(15) C 0.43699(13) 0.3608(1) -0.14371(13) 0.0311(7) Uani 1.00 1 d .
C(16) C 0.5104(1) 0.3907(2) -0.1577(1) 0.0371(7) Uani 1.00 1 d .
C(17) C 0.5736(1) 0.4182(1) -0.1001(1) 0.0361(7) Uani 1.00 1 d .
C(18) C 0.56367(13) 0.4162(1) -0.0289(1) 0.0346(7) Uani 1.00 1 d .
C(19) C 0.49008(13) 0.38572(13) -0.01425(12) 0.0281(6) Uani 1.00 1 d .
C(20) C 0.4069(1) 0.38938(13) 0.08156(12) 0.0297(6) Uani 1.00 1 d .
C(21) C 0.3989(2) 0.4192(1) 0.15950(13) 0.0368(7) Uani 1.00 1 d .
C(22) C 0.3277(2) 0.4280(2) 0.1813(1) 0.0426(8) Uani 1.00 1 d .
C(23) C 0.2637(2) 0.4093(2) 0.1269(1) 0.0427(8) Uani 1.00 1 d .
C(24) C 0.2707(1) 0.3773(1) 0.04969(13) 0.0350(7) Uani 1.00 1 d .
C(25) C 0.34090(13) 0.36492(13) 0.02552(12) 0.0272(6) Uani 1.00 1 d .
C(26) C 0.5465(2) 0.4005(2) 0.1144(2) 0.0516(9) Uani 1.00 1 d .
C(27) C 0.33690(12) 0.21567(13) -0.07732(12) 0.0242(6) Uani 1.00 1 d .
C(28) C 0.32881(13) 0.19885(13) -0.00500(12) 0.0279(6) Uani 1.00 1 d .
C(29) C 0.2590(1) 0.1967(1) 0.02394(13) 0.0345(7) Uani 1.00 1 d .
C(30) C 0.2525(2) 0.1923(2) 0.0950(1) 0.0425(8) Uani 1.00 1 d .
C(31) C 0.3167(2) 0.1887(2) 0.1376(1) 0.0473(8) Uani 1.00 1 d .
C(32) C 0.3860(2) 0.1877(2) 0.10946(13) 0.0423(8) Uani 1.00 1 d .
C(33) C 0.3940(1) 0.1932(1) 0.03819(12) 0.0319(7) Uani 1.00 1 d .
C(34) C 0.46418(13) 0.1739(1) -0.06939(13) 0.0333(7) Uani 1.00 1 d .
C(35) C 0.5243(2) 0.1434(2) -0.1054(2) 0.0449(8) Uani 1.00 1 d .
C(36) C 0.5241(2) 0.1255(2) -0.1824(2) 0.0507(9) Uani 1.00 1 d .
C(37) C 0.4663(2) 0.1375(2) -0.2256(2) 0.0471(9) Uani 1.00 1 d .
C(38) C 0.4069(1) 0.1664(1) -0.19077(13) 0.0359(7) Uani 1.00 1 d .
C(39) C 0.40351(12) 0.18479(13) -0.11295(12) 0.0261(6) Uani 1.00 1 d .
C(40) C 0.5314(2) 0.1902(2) 0.0555(2) 0.0594(10) Uani 1.00 1 d .
C(41) C 0.27934(12) 0.31975(13) 0.38753(12) 0.0256(6) Uani 1.00 1 d .
C(42) C 0.25354(13) 0.3812(1) 0.37487(13) 0.0311(7) Uani 1.00 1 d .
C(43) C 0.18971(13) 0.3634(2) 0.31594(13) 0.0334(7) Uani 1.00 1 d .
C(44) C 0.15237(13) 0.2839(2) 0.26946(13) 0.0325(7) Uani 1.00 1 d .
C(45) C 0.17981(13) 0.2225(2) 0.28249(12) 0.0302(6) Uani 1.00 1 d .
C(46) C 0.14190(13) 0.1426(2) 0.23339(13) 0.0336(7) Uani 1.00 1 d .
C(47) C 0.16950(13) 0.0807(2) 0.24287(13) 0.0377(7) Uani 1.00 1 d .
C(48) C 0.23303(13) 0.0987(1) 0.30233(13) 0.0337(7) Uani 1.00 1 d .
C(49) C 0.26886(12) 0.17780(13) 0.35059(12) 0.0259(6) Uani 1.00 1 d .
C(50) C 0.24140(12) 0.2400(1) 0.33958(12) 0.0259(6) Uani 1.00 1 d .
C(51) C 0.0845(1) 0.2420(2) 0.2035(1) 0.0441(8) Uani 1.00 1 d .
C(52) C 0.0777(1) 0.1482(2) 0.1799(1) 0.0434(8) Uani 1.00 1 d .
C(53) C 0.34708(12) 0.31981(13) 0.44185(11) 0.0239(6) Uani 1.00 1 d .
C(54) C 0.42453(13) 0.35308(13) 0.42239(12) 0.0267(6) Uani 1.00 1 d .
C(55) C 0.4328(1) 0.3500(1) 0.34859(13) 0.0337(7) Uani 1.00 1 d .
C(56) C 0.5042(1) 0.3769(2) 0.3300(2) 0.0402(8) Uani 1.00 1 d .
C(57) C 0.5693(1) 0.4093(2) 0.3861(2) 0.0402(8) Uani 1.00 1 d .
C(58) C 0.56301(13) 0.4135(1) 0.4595(2) 0.0368(7) Uani 1.00 1 d .
C(59) C 0.49101(13) 0.38491(13) 0.47842(13) 0.0281(6) Uani 1.00 1 d .
C(60) C 0.41308(13) 0.39307(13) 0.57955(12) 0.0293(6) Uani 1.00 1 d .
C(61) C 0.4087(2) 0.4245(1) 0.65832(13) 0.0376(7) Uani 1.00 1 d .
C(62) C 0.3380(2) 0.4303(2) 0.6831(1) 0.0440(8) Uani 1.00 1 d .
C(63) C 0.2712(2) 0.4076(2) 0.6307(1) 0.0417(8) Uani 1.00 1 d .
C(64) C 0.2752(1) 0.3754(1) 0.55273(13) 0.0329(7) Uani 1.00 1 d .
C(65) C 0.34482(13) 0.36559(13) 0.52595(12) 0.0260(6) Uani 1.00 1 d .
C(66) C 0.5551(2) 0.4114(2) 0.6077(2) 0.0528(9) Uani 1.00 1 d .
C(67) C 0.33261(12) 0.21470(13) 0.42063(12) 0.0239(6) Uani 1.00 1 d .
C(68) C 0.3023(1) 0.19686(13) 0.48742(12) 0.0306(6) Uani 1.00 1 d .
C(69) C 0.2238(2) 0.1875(1) 0.4950(2) 0.0418(8) Uani 1.00 1 d .
C(70) C 0.1970(2) 0.1822(2) 0.5600(2) 0.0552(9) Uani 1.00 1 d .
C(71) C 0.2490(2) 0.1848(2) 0.6183(2) 0.0635(10) Uani 1.00 1 d .
C(72) C 0.3266(2) 0.1917(2) 0.6128(2) 0.0543(9) Uani 1.00 1 d .
C(73) C 0.3546(2) 0.1972(1) 0.54644(13) 0.0385(7) Uani 1.00 1 d .
C(74) C 0.4545(1) 0.1828(1) 0.4654(2) 0.0369(7) Uani 1.00 1 d .
C(75) C 0.5228(2) 0.1585(2) 0.4513(2) 0.0551(10) Uani 1.00 1 d .
C(76) C 0.5427(2) 0.1365(2) 0.3791(2) 0.0634(10) Uani 1.00 1 d .
C(77) C 0.4955(2) 0.1381(2) 0.3188(2) 0.0582(10) Uani 1.00 1 d .
C(78) C 0.4269(1) 0.1629(2) 0.3327(1) 0.0402(7) Uani 1.00 1 d .
C(79) C 0.40589(13) 0.18561(13) 0.40524(13) 0.0283(6) Uani 1.00 1 d .
C(80) C 0.4889(2) 0.2132(2) 0.6032(2) 0.0730(11) Uani 1.00 1 d .
C(81) C 0.91358(12) 0.34801(13) 0.11314(12) 0.0249(6) Uani 1.00 1 d .
C(82) C 0.98506(13) 0.39897(13) 0.15278(12) 0.0280(6) Uani 1.00 1 d .
C(83) C 1.01094(13) 0.47836(13) 0.15092(12) 0.0298(6) Uani 1.00 1 d .
C(84) C 0.96532(13) 0.50502(13) 0.10784(12) 0.0282(6) Uani 1.00 1 d .
C(85) C 0.89268(12) 0.45286(13) 0.06915(12) 0.0262(6) Uani 1.00 1 d .
C(86) C 0.85055(13) 0.4798(1) 0.02227(13) 0.0303(7) Uani 1.00 1 d .
C(87) C 0.78032(13) 0.4279(1) -0.01899(13) 0.0335(7) Uani 1.00 1 d .
C(88) C 0.75209(13) 0.3504(1) -0.01358(13) 0.0322(7) Uani 1.00 1 d .
C(89) C 0.79579(12) 0.32434(13) 0.03162(12) 0.0257(6) Uani 1.00 1 d .
C(90) C 0.86723(12) 0.37746(13) 0.07245(12) 0.0250(6) Uani 1.00 1 d .
C(91) C 0.97470(13) 0.5795(1) 0.0872(1) 0.0348(7) Uani 1.00 1 d .
C(92) C 0.8996(1) 0.5619(1) 0.0293(1) 0.0358(7) Uani 1.00 1 d .
C(93) C 0.87709(12) 0.25691(13) 0.08892(12) 0.0238(6) Uani 1.00 1 d .
C(94) C 0.91813(12) 0.21010(13) 0.02512(12) 0.0245(6) Uani 1.00 1 d .
C(95) C 0.96142(13) 0.2463(1) -0.01799(12) 0.0310(7) Uani 1.00 1 d .
C(96) C 0.9988(1) 0.2030(2) -0.07501(13) 0.0367(7) Uani 1.00 1 d .
C(97) C 0.9921(1) 0.1215(2) -0.09043(13) 0.0397(8) Uani 1.00 1 d .
C(98) C 0.95022(13) 0.0839(2) -0.04872(13) 0.0352(7) Uani 1.00 1 d .
C(99) C 0.91409(12) 0.1280(1) 0.01026(13) 0.0286(6) Uani 1.00 1 d .
C(100) C 0.87643(12) 0.1419(1) 0.13299(13) 0.0271(6) Uani 1.00 1 d .
C(101) C 0.87558(13) 0.1109(2) 0.1907(1) 0.0353(7) Uani 1.00 1 d .
C(102) C 0.8779(1) 0.1615(2) 0.2660(1) 0.0402(8) Uani 1.00 1 d .
C(103) C 0.88098(13) 0.2434(2) 0.28548(13) 0.0382(7) Uani 1.00 1 d .
C(104) C 0.88249(12) 0.2742(2) 0.22837(12) 0.0313(6) Uani 1.00 1 d .
C(105) C 0.87995(12) 0.22475(13) 0.15205(12) 0.0251(6) Uani 1.00 1 d .
C(106) C 0.8569(2) 0.0038(1) 0.0320(2) 0.0430(8) Uani 1.00 1 d .
C(107) C 0.78365(12) 0.25005(13) 0.05359(12) 0.0239(6) Uani 1.00 1 d .
C(108) C 0.73702(12) 0.2619(1) 0.12004(12) 0.0274(6) Uani 1.00 1 d .
C(109) C 0.73324(13) 0.3385(1) 0.17060(13) 0.0338(7) Uani 1.00 1 d .
C(110) C 0.6980(1) 0.3488(2) 0.2356(1) 0.0411(8) Uani 1.00 1 d .
C(111) C 0.6662(2) 0.2816(2) 0.2511(1) 0.0421(8) Uani 1.00 1 d .
C(112) C 0.66673(13) 0.2042(2) 0.20143(13) 0.0339(7) Uani 1.00 1 d .
C(113) C 0.70076(12) 0.1931(1) 0.13474(12) 0.0262(6) Uani 1.00 1 d .
C(114) C 0.70477(12) 0.1036(1) 0.00592(12) 0.0272(6) Uani 1.00 1 d .
C(115) C 0.67156(13) 0.0285(1) -0.05424(13) 0.0354(7) Uani 1.00 1 d .
C(116) C 0.6773(1) 0.0184(2) -0.1295(1) 0.0398(7) Uani 1.00 1 d .
C(117) C 0.7157(1) 0.0825(2) -0.14678(13) 0.0371(7) Uani 1.00 1 d .
C(118) C 0.74856(13) 0.1571(1) -0.08718(12) 0.0308(6) Uani 1.00 1 d .
C(119) C 0.74490(12) 0.16921(13) -0.01063(12) 0.0247(6) Uani 1.00 1 d .
C(120) C 0.6675(1) 0.0449(1) 0.1014(1) 0.0390(8) Uani 1.00 1 d .
C(121) C 0.91019(12) 0.35148(13) 0.61528(12) 0.0247(6) Uani 1.00 1 d .
C(122) C 0.97991(13) 0.4042(1) 0.65669(12) 0.0296(6) Uani 1.00 1 d .
C(123) C 1.00523(13) 0.4829(1) 0.65342(13) 0.0314(6) Uani 1.00 1 d .
C(124) C 0.96127(13) 0.50726(13) 0.60719(12) 0.0291(6) Uani 1.00 1 d .
C(125) C 0.89030(13) 0.45333(13) 0.56620(12) 0.0266(6) Uani 1.00 1 d .
C(126) C 0.84886(13) 0.4772(1) 0.51601(13) 0.0298(7) Uani 1.00 1 d .
C(127) C 0.7805(1) 0.4238(2) 0.47318(13) 0.0346(7) Uani 1.00 1 d .
C(128) C 0.75254(13) 0.3468(1) 0.47981(13) 0.0318(7) Uani 1.00 1 d .
C(129) C 0.79502(13) 0.32348(13) 0.52801(12) 0.0256(6) Uani 1.00 1 d .
C(130) C 0.86474(12) 0.37857(13) 0.57099(12) 0.0255(6) Uani 1.00 1 d .
C(131) C 0.9705(1) 0.5805(1) 0.5843(1) 0.0369(7) Uani 1.00 1 d .
C(132) C 0.8975(1) 0.5599(1) 0.5228(1) 0.0369(7) Uani 1.00 1 d .
C(133) C 0.87502(12) 0.26067(13) 0.59286(11) 0.0241(6) Uani 1.00 1 d .
C(134) C 0.87425(12) 0.23132(13) 0.65796(12) 0.0258(6) Uani 1.00 1 d .
C(135) C 0.87226(13) 0.2822(2) 0.73301(12) 0.0322(7) Uani 1.00 1 d .
C(136) C 0.86586(13) 0.2532(2) 0.7913(1) 0.0402(8) Uani 1.00 1 d .
C(137) C 0.8618(1) 0.1719(2) 0.7747(2) 0.0415(8) Uani 1.00 1 d .
C(138) C 0.86417(13) 0.1200(2) 0.7012(2) 0.0367(7) Uani 1.00 1 d .
C(139) C 0.87069(12) 0.1487(1) 0.64186(13) 0.0294(6) Uani 1.00 1 d .
C(140) C 0.91516(12) 0.1316(1) 0.52067(13) 0.0284(6) Uani 1.00 1 d .
C(141) C 0.9519(1) 0.0862(2) 0.4632(1) 0.0379(7) Uani 1.00 1 d .
C(142) C 0.9944(2) 0.1217(2) 0.4203(1) 0.0423(8) Uani 1.00 1 d .
C(143) C 1.0013(1) 0.2030(2) 0.43379(13) 0.0385(8) Uani 1.00 1 d .
C(144) C 0.96380(13) 0.2479(2) 0.48941(12) 0.0318(7) Uani 1.00 1 d .
C(145) C 0.91964(12) 0.21385(13) 0.53340(12) 0.0255(6) Uani 1.00 1 d .
C(146) C 0.8572(2) 0.0099(1) 0.5451(2) 0.0449(8) Uani 1.00 1 d .
C(147) C 0.78229(12) 0.24975(13) 0.55129(12) 0.0241(6) Uani 1.00 1 d .
C(148) C 0.74969(12) 0.16812(13) 0.48654(12) 0.0253(6) Uani 1.00 1 d .
C(149) C 0.76234(13) 0.1556(1) 0.41155(12) 0.0309(7) Uani 1.00 1 d .
C(150) C 0.7368(1) 0.0793(2) 0.3523(1) 0.0400(7) Uani 1.00 1 d .
C(151) C 0.6981(2) 0.0141(2) 0.3677(2) 0.0441(8) Uani 1.00 1 d .
C(152) C 0.6830(1) 0.0249(2) 0.4413(1) 0.0385(7) Uani 1.00 1 d .
C(153) C 0.70833(12) 0.1017(1) 0.50142(12) 0.0281(6) Uani 1.00 1 d .
C(154) C 0.69379(12) 0.1910(1) 0.62704(12) 0.0274(6) Uani 1.00 1 d .
C(155) C 0.65640(13) 0.2016(2) 0.69156(13) 0.0344(7) Uani 1.00 1 d .
C(156) C 0.6542(1) 0.2783(2) 0.7413(1) 0.0399(8) Uani 1.00 1 d .
C(157) C 0.6875(1) 0.3463(2) 0.72686(13) 0.0384(7) Uani 1.00 1 d .
C(158) C 0.72527(13) 0.3362(1) 0.66352(12) 0.0319(7) Uani 1.00 1 d .
C(159) C 0.73085(12) 0.25990(13) 0.61369(12) 0.0257(6) Uani 1.00 1 d .
C(160) C 0.6624(2) 0.0429(2) 0.5946(2) 0.0441(8) Uani 1.00 1 d .
H(1) H 0.2861 0.4331 -0.1066 0.039 Uiso 1.00 1 c R
H(2) H 0.1742 0.4005 -0.1988 0.044 Uiso 1.00 1 c R
H(3) H 0.1276 0.0233 -0.2613 0.038 Uiso 1.00 1 c R
H(4) H 0.2394 0.0558 -0.1690 0.037 Uiso 1.00 1 c R
H(5) H 0.0285 0.2525 -0.2650 0.049 Uiso 1.00 1 c R
H(6) H 0.0802 0.2461 -0.3289 0.048 Uiso 1.00 1 c R
H(7) H 0.0697 0.1138 -0.3538 0.045 Uiso 1.00 1 c R
H(8) H 0.0143 0.1192 -0.2929 0.046 Uiso 1.00 1 c R
H(9) H 0.3933 0.3421 -0.1832 0.037 Uiso 1.00 1 c R
H(10) H 0.5172 0.3920 -0.2067 0.046 Uiso 1.00 1 c R
H(11) H 0.6238 0.4394 -0.1093 0.043 Uiso 1.00 1 c R
H(12) H 0.6073 0.4351 0.0106 0.040 Uiso 1.00 1 c R
H(13) H 0.4431 0.4335 0.1974 0.042 Uiso 1.00 1 c R
H(14) H 0.3227 0.4465 0.2343 0.052 Uiso 1.00 1 c R
H(15) H 0.2156 0.4191 0.1422 0.052 Uiso 1.00 1 c R
H(16) H 0.2263 0.3632 0.0121 0.042 Uiso 1.00 1 c R
H(17) H 0.2147 0.1982 -0.0062 0.040 Uiso 1.00 1 c R
H(18) H 0.2042 0.1915 0.1138 0.051 Uiso 1.00 1 c R
H(19) H 0.3134 0.1872 0.1871 0.056 Uiso 1.00 1 c R
H(20) H 0.4297 0.1835 0.1384 0.050 Uiso 1.00 1 c R
H(21) H 0.5655 0.1366 -0.0754 0.057 Uiso 1.00 1 c R
H(22) H 0.5645 0.1037 -0.2060 0.068 Uiso 1.00 1 c R
H(23) H 0.4673 0.1264 -0.2787 0.061 Uiso 1.00 1 c R
H(24) H 0.3665 0.1747 -0.2204 0.044 Uiso 1.00 1 c R
H(25) H 0.2785 0.4364 0.4060 0.037 Uiso 1.00 1 c R
H(26) H 0.1725 0.4066 0.3085 0.043 Uiso 1.00 1 c R
H(27) H 0.1462 0.0257 0.2097 0.040 Uiso 1.00 1 c R
H(28) H 0.2511 0.0556 0.3092 0.039 Uiso 1.00 1 c R
H(29) H 0.0379 0.2562 0.2191 0.053 Uiso 1.00 1 c R
H(30) H 0.0960 0.2570 0.1615 0.053 Uiso 1.00 1 c R
H(31) H 0.0842 0.1229 0.1278 0.050 Uiso 1.00 1 c R
H(32) H 0.0282 0.1227 0.1873 0.050 Uiso 1.00 1 c R
H(33) H 0.3878 0.3292 0.3104 0.042 Uiso 1.00 1 c R
H(34) H 0.5087 0.3727 0.2789 0.052 Uiso 1.00 1 c R
H(35) H 0.6182 0.4299 0.3740 0.051 Uiso 1.00 1 c R
H(36) H 0.6079 0.4350 0.4978 0.043 Uiso 1.00 1 c R
H(37) H 0.4547 0.4415 0.6946 0.043 Uiso 1.00 1 c R
H(38) H 0.3353 0.4497 0.7366 0.050 Uiso 1.00 1 c R
H(39) H 0.2232 0.4148 0.6479 0.049 Uiso 1.00 1 c R
H(40) H 0.2291 0.3592 0.5166 0.039 Uiso 1.00 1 c R
H(44) H 0.1881 0.1841 0.4535 0.050 Uiso 1.00 1 c R
H(45) H 0.1434 0.1770 0.5646 0.067 Uiso 1.00 1 c R
H(46) H 0.2311 0.1819 0.6637 0.074 Uiso 1.00 1 c R
H(47) H 0.3618 0.1927 0.6535 0.063 Uiso 1.00 1 c R
H(48) H 0.5564 0.1580 0.4924 0.068 Uiso 1.00 1 c R
H(49) H 0.5900 0.1205 0.3701 0.076 Uiso 1.00 1 c R
H(50) H 0.5088 0.1215 0.2685 0.069 Uiso 1.00 1 c R
H(51) H 0.3943 0.1652 0.2919 0.046 Uiso 1.00 1 c R
H(55) H 1.0172 0.3809 0.1820 0.033 Uiso 1.00 1 c R
H(56) H 1.0598 0.5128 0.1792 0.033 Uiso 1.00 1 c R
H(57) H 0.7500 0.4440 -0.0515 0.043 Uiso 1.00 1 c R
H(58) H 0.7028 0.3165 -0.0413 0.039 Uiso 1.00 1 c R
H(59) H 0.9784 0.6271 0.1318 0.043 Uiso 1.00 1 c R
H(60) H 1.0199 0.5863 0.0637 0.043 Uiso 1.00 1 c R
H(61) H 0.9127 0.5596 -0.0193 0.046 Uiso 1.00 1 c R
H(62) H 0.8721 0.6029 0.0485 0.046 Uiso 1.00 1 c R
H(63) H 0.9652 0.3023 -0.0076 0.038 Uiso 1.00 1 c R
H(64) H 1.0292 0.2289 -0.1029 0.046 Uiso 1.00 1 c R
H(65) H 1.0161 0.0905 -0.1305 0.048 Uiso 1.00 1 c R
H(66) H 0.9456 0.0276 -0.0600 0.042 Uiso 1.00 1 c R
H(67) H 0.8738 0.0549 0.1777 0.046 Uiso 1.00 1 c R
H(68) H 0.8772 0.1397 0.3047 0.050 Uiso 1.00 1 c R
H(69) H 0.8830 0.2781 0.3376 0.043 Uiso 1.00 1 c R
H(70) H 0.8846 0.3303 0.2412 0.035 Uiso 1.00 1 c R
H(71) H 0.7554 0.3849 0.1599 0.040 Uiso 1.00 1 c R
H(72) H 0.6956 0.4016 0.2691 0.049 Uiso 1.00 1 c R
H(73) H 0.6441 0.2885 0.2968 0.052 Uiso 1.00 1 c R
H(74) H 0.6437 0.1581 0.2122 0.042 Uiso 1.00 1 c R
H(75) H 0.6452 -0.0159 -0.0427 0.040 Uiso 1.00 1 c R
H(76) H 0.6538 -0.0327 -0.1699 0.042 Uiso 1.00 1 c R
H(77) H 0.7201 0.0756 -0.1985 0.041 Uiso 1.00 1 c R
H(78) H 0.7745 0.2017 -0.0988 0.036 Uiso 1.00 1 c R
H(79) H 1.0114 0.3877 0.6879 0.035 Uiso 1.00 1 c R
H(80) H 1.0526 0.5189 0.6838 0.035 Uiso 1.00 1 c R
H(81) H 0.7510 0.4383 0.4387 0.045 Uiso 1.00 1 c R
H(82) H 0.7045 0.3112 0.4505 0.038 Uiso 1.00 1 c R
H(83) H 0.9717 0.6284 0.6276 0.045 Uiso 1.00 1 c R
H(84) H 1.0171 0.5879 0.5629 0.045 Uiso 1.00 1 c R
H(85) H 0.9129 0.5567 0.4748 0.048 Uiso 1.00 1 c R
H(86) H 0.8686 0.6000 0.5392 0.048 Uiso 1.00 1 c R
H(87) H 0.8753 0.3381 0.7437 0.037 Uiso 1.00 1 c R
H(88) H 0.8648 0.2888 0.8423 0.047 Uiso 1.00 1 c R
H(89) H 0.8568 0.1510 0.8140 0.053 Uiso 1.00 1 c R
H(90) H 0.8617 0.0641 0.6904 0.048 Uiso 1.00 1 c R
H(91) H 0.9473 0.0303 0.4537 0.045 Uiso 1.00 1 c R
H(92) H 1.0186 0.0898 0.3811 0.052 Uiso 1.00 1 c R
H(93) H 1.0325 0.2279 0.4057 0.049 Uiso 1.00 1 c R
H(94) H 0.9676 0.3035 0.4978 0.039 Uiso 1.00 1 c R
H(95) H 0.7891 0.2006 0.4011 0.036 Uiso 1.00 1 c R
H(96) H 0.7462 0.0721 0.3015 0.044 Uiso 1.00 1 c R
H(97) H 0.6812 -0.0385 0.3275 0.046 Uiso 1.00 1 c R
H(98) H 0.6559 -0.0200 0.4516 0.043 Uiso 1.00 1 c R
H(99) H 0.6327 0.1550 0.7012 0.042 Uiso 1.00 1 c R
H(100) H 0.6293 0.2842 0.7853 0.049 Uiso 1.00 1 c R
H(101) H 0.6843 0.3989 0.7599 0.045 Uiso 1.00 1 c R
H(102) H 0.7485 0.3827 0.6535 0.037 Uiso 1.00 1 c R
H(53) H 0.5319 0.3771 0.1506 0.062 Uiso 1.00 1 c R
H(54) H 0.5857 0.3778 0.0893 0.062 Uiso 1.00 1 c R
H(52) H 0.5659 0.4578 0.1403 0.062 Uiso 1.00 1 c R
H(41) H 0.5773 0.2128 0.0399 0.071 Uiso 1.00 1 c R
H(42) H 0.5311 0.2213 0.1081 0.071 Uiso 1.00 1 c R
H(43) H 0.5300 0.1355 0.0487 0.071 Uiso 1.00 1 c R
H(104) H 0.5437 0.3948 0.6489 0.061 Uiso 1.00 1 c R
H(105) H 0.5924 0.3853 0.5824 0.061 Uiso 1.00 1 c R
H(103) H 0.5753 0.4689 0.6273 0.061 Uiso 1.00 1 c R
H(106) H 0.5384 0.2438 0.6011 0.086 Uiso 1.00 1 c R
H(119) H 0.4718 0.2409 0.6500 0.086 Uiso 1.00 1 c R
H(118) H 0.4928 0.1609 0.6006 0.086 Uiso 1.00 1 c R
H(108) H 0.8187 -0.0122 0.0600 0.053 Uiso 1.00 1 c R
H(109) H 0.8372 -0.0209 -0.0214 0.053 Uiso 1.00 1 c R
H(107) H 0.9024 -0.0130 0.0417 0.053 Uiso 1.00 1 c R
H(110) H 0.6790 -0.0023 0.0656 0.048 Uiso 1.00 1 c R
H(111) H 0.6905 0.0544 0.1518 0.049 Uiso 1.00 1 c R
H(112) H 0.6127 0.0367 0.0990 0.049 Uiso 1.00 1 c R
H(113) H 0.8173 -0.0057 0.5717 0.054 Uiso 1.00 1 c R
H(114) H 0.8399 -0.0162 0.4913 0.054 Uiso 1.00 1 c R
H(115) H 0.9024 -0.0059 0.5579 0.054 Uiso 1.00 1 c R
H(117) H 0.6803 -0.0024 0.5638 0.054 Uiso 1.00 1 c R
H(120) H 0.6797 0.0557 0.6474 0.054 Uiso 1.00 1 c R
H(116) H 0.6071 0.0298 0.5852 0.054 Uiso 1.00 1 c R

loop_
_atom_site_aniso_label
_atom_site_aniso_U_11
_atom_site_aniso_U_22
_atom_site_aniso_U_33
_atom_site_aniso_U_12
_atom_site_aniso_U_13
_atom_site_aniso_U_23
N(1) 0.0301(11) 0.0392(12) 0.0271(10) 0.0076(9) -0.0025(8) 0.0124(9)
N(2) 0.0332(12) 0.048(1) 0.0369(12) 0.0147(10) -0.0050(9) 0.0169(10)
N(3) 0.0295(11) 0.0398(13) 0.0282(10) 0.0058(9) -0.0024(9) 0.0108(9)
N(4) 0.051(1) 0.045(1) 0.0346(12) 0.0071(11) -0.0105(10) 0.0197(11)
N(5) 0.0308(11) 0.0221(10) 0.0377(11) 0.0074(9) 0.0069(9) 0.0130(9)
N(6) 0.0286(11) 0.0255(11) 0.0330(11) 0.0038(9) 0.0045(8) 0.0130(9)
N(7) 0.0335(11) 0.0227(11) 0.0446(12) 0.0082(9) 0.0064(9) 0.0140(9)
N(8) 0.0318(11) 0.0239(11) 0.0328(11) 0.0049(9) 0.0053(9) 0.0114(9)
C(1) 0.0248(12) 0.0273(13) 0.0251(11) 0.0078(10) 0.0032(9) 0.0092(10)
C(2) 0.035(1) 0.028(1) 0.0343(13) 0.0095(11) 0.0021(11) 0.0110(11)
C(3) 0.040(1) 0.036(2) 0.0338(13) 0.0195(12) 0.0039(11) 0.0131(12)
C(4) 0.0277(12) 0.040(2) 0.0281(12) 0.0161(11) 0.0050(10) 0.0117(11)
C(5) 0.0202(11) 0.036(1) 0.0269(12) 0.0098(10) 0.0042(9) 0.0104(10)
C(6) 0.0207(11) 0.040(1) 0.0280(12) 0.0051(10) 0.0019(9) 0.0119(11)
C(7) 0.0290(13) 0.030(1) 0.0354(13) -0.0018(11) -0.0004(10) 0.0093(11)
C(8) 0.0286(13) 0.030(1) 0.0342(13) 0.0058(10) 0.0014(10) 0.0127(11)
C(9) 0.0227(11) 0.0258(12) 0.0245(11) 0.0054(10) 0.0032(9) 0.0088(10)
C(10) 0.0234(11) 0.0284(13) 0.0239(11) 0.0055(10) 0.0037(9) 0.0086(10)
C(11) 0.032(1) 0.052(2) 0.037(1) 0.0172(13) -0.0013(11) 0.0125(13)
C(12) 0.0267(13) 0.048(2) 0.038(1) 0.0060(12) -0.0013(11) 0.0148(13)
C(13) 0.0252(12) 0.0233(12) 0.0253(11) 0.0050(10) 0.0005(9) 0.0080(10)
C(14) 0.0244(12) 0.0229(12) 0.0283(12) 0.0039(10) 0.0041(9) 0.0101(10)
C(15) 0.0316(13) 0.032(1) 0.0291(12) 0.0058(11) 0.0022(10) 0.0124(11)
C(16) 0.039(1) 0.039(2) 0.038(1) 0.0089(12) 0.0110(12) 0.0185(12)
C(17) 0.0261(13) 0.033(1) 0.050(2) 0.0040(11) 0.0097(11) 0.0171(12)
C(18) 0.0270(13) 0.033(1) 0.041(1) 0.0060(11) 0.0008(11) 0.0126(12)
C(19) 0.0272(12) 0.0250(13) 0.0298(12) 0.0050(10) 0.0011(10) 0.0094(10)
C(20) 0.037(1) 0.0237(13) 0.0272(12) 0.0073(11) 0.0023(10) 0.0095(10)
C(21) 0.050(2) 0.032(1) 0.0235(12) 0.0060(12) -0.0004(11) 0.0084(11)
C(22) 0.063(2) 0.036(2) 0.030(1) 0.015(1) 0.0136(13) 0.0115(12)
C(23) 0.049(2) 0.042(2) 0.039(2) 0.0188(13) 0.0203(13) 0.0123(13)
C(24) 0.035(1) 0.034(1) 0.0352(13) 0.0109(12) 0.0063(11) 0.0114(11)
C(25) 0.0308(13) 0.0222(12) 0.0289(12) 0.0060(10) 0.0055(10) 0.0103(10)
C(26) 0.041(2) 0.069(2) 0.043(2) 0.012(2) -0.0095(13) 0.024(2)
C(27) 0.0216(11) 0.0245(12) 0.0239(11) 0.0042(9) 0.0009(9) 0.0079(10)
C(28) 0.0326(13) 0.0223(12) 0.0250(11) 0.0031(10) 0.0023(10) 0.0072(10)
C(29) 0.038(1) 0.031(1) 0.0320(13) 0.0046(11) 0.0062(11) 0.0118(11)
C(30) 0.053(2) 0.038(2) 0.036(1) 0.0071(13) 0.0166(13) 0.0148(12)
C(31) 0.074(2) 0.036(2) 0.031(1) 0.009(1) 0.010(1) 0.0135(12)
C(32) 0.060(2) 0.037(2) 0.0296(13) 0.0137(13) -0.0019(12) 0.0122(12)
C(33) 0.042(1) 0.0251(13) 0.0263(12) 0.0085(11) -0.0013(11) 0.0089(10)
C(34) 0.0284(13) 0.033(1) 0.038(1) 0.0066(11) 0.0012(11) 0.0141(11)
C(35) 0.034(1) 0.054(2) 0.056(2) 0.0194(13) 0.0078(13) 0.026(1)
C(36) 0.045(2) 0.063(2) 0.061(2) 0.029(2) 0.025(1) 0.032(2)
C(37) 0.047(2) 0.060(2) 0.044(2) 0.023(1) 0.0222(13) 0.024(1)
C(38) 0.035(1) 0.038(2) 0.037(1) 0.0119(12) 0.0100(11) 0.0144(12)
C(39) 0.0239(12) 0.0223(12) 0.0310(12) 0.0040(9) 0.0012(9) 0.0104(10)
C(40) 0.049(2) 0.076(2) 0.053(2) 0.024(2) -0.013(1) 0.023(2)
C(41) 0.0241(12) 0.0287(13) 0.0242(11) 0.0081(10) 0.0043(9) 0.0093(10)
C(42) 0.0325(13) 0.0285(13) 0.0314(13) 0.0106(11) 0.0056(10) 0.0089(11)
C(43) 0.037(1) 0.037(2) 0.0348(13) 0.0200(12) 0.0088(11) 0.0175(12)
C(44) 0.0302(13) 0.041(2) 0.0290(12) 0.0170(12) 0.0056(10) 0.0116(11)
C(45) 0.0247(12) 0.037(1) 0.0287(12) 0.0104(11) 0.0048(10) 0.0104(11)
C(46) 0.0254(12) 0.037(1) 0.0323(13) 0.0069(11) -0.0016(10) 0.0078(11)
C(47) 0.032(1) 0.031(1) 0.038(1) 0.0025(11) -0.0018(11) 0.0034(11)
C(48) 0.0328(13) 0.0273(13) 0.0384(13) 0.0079(11) 0.0009(11) 0.0100(11)
C(49) 0.0241(12) 0.0265(12) 0.0251(11) 0.0061(10) 0.0034(9) 0.0078(10)
C(50) 0.0220(11) 0.0309(13) 0.0245(11) 0.0097(10) 0.0044(9) 0.0084(10)
C(51) 0.036(2) 0.057(2) 0.039(1) 0.0224(13) -0.0027(12) 0.0131(13)
C(52) 0.028(1) 0.054(2) 0.043(2) 0.0084(13) -0.0036(11) 0.0137(13)
C(53) 0.0237(11) 0.0255(12) 0.0223(11) 0.0060(10) 0.0021(9) 0.0091(10)
C(54) 0.0288(12) 0.0251(12) 0.0278(12) 0.0079(10) 0.0066(10) 0.0110(10)
C(55) 0.033(1) 0.039(2) 0.0348(13) 0.0121(12) 0.0080(11) 0.0180(12)
C(56) 0.038(2) 0.050(2) 0.043(2) 0.0148(13) 0.0160(12) 0.0267(13)
C(57) 0.032(1) 0.039(2) 0.058(2) 0.0108(12) 0.0174(12) 0.0246(13)
C(58) 0.0233(12) 0.033(1) 0.050(2) 0.0024(11) 0.0038(11) 0.0147(12)
C(59) 0.0271(12) 0.0226(12) 0.0344(13) 0.0072(10) 0.0039(10) 0.0104(10)
C(60) 0.0336(13) 0.0248(13) 0.0282(12) 0.0051(10) 0.0023(10) 0.0102(10)
C(61) 0.051(2) 0.031(1) 0.0246(12) 0.0042(12) -0.0026(12) 0.0076(11)
C(62) 0.064(2) 0.036(2) 0.0259(13) 0.007(1) 0.0104(13) 0.0079(12)
C(63) 0.050(2) 0.039(2) 0.035(1) 0.0123(13) 0.0194(12) 0.0097(12)
C(64) 0.036(1) 0.031(1) 0.0306(13) 0.0072(11) 0.0091(11) 0.0098(11)
C(65) 0.0308(12) 0.0233(12) 0.0236(11) 0.0067(10) 0.0041(10) 0.0088(10)
C(66) 0.042(2) 0.066(2) 0.045(2) 0.012(2) -0.0100(13) 0.019(2)
C(67) 0.0240(11) 0.0231(12) 0.0247(11) 0.0066(10) 0.0043(9) 0.0089(10)
C(68) 0.041(1) 0.0228(12) 0.0274(12) 0.0067(11) 0.0102(10) 0.0089(10)
C(69) 0.047(2) 0.031(1) 0.046(2) 0.0076(12) 0.0234(13) 0.0119(12)
C(70) 0.072(2) 0.036(2) 0.058(2) 0.008(2) 0.038(2) 0.016(1)
C(71) 0.108(3) 0.038(2) 0.039(2) 0.003(2) 0.036(2) 0.012(1)
C(72) 0.091(3) 0.037(2) 0.030(1) 0.004(2) 0.007(2) 0.0141(13)
C(73) 0.057(2) 0.028(1) 0.0276(13) 0.0041(12) 0.0037(12) 0.0117(11)
C(74) 0.032(1) 0.030(1) 0.048(2) 0.0082(11) -0.0022(12) 0.0159(12)
C(75) 0.038(2) 0.055(2) 0.077(2) 0.019(1) -0.002(2) 0.028(2)
C(76) 0.037(2) 0.061(2) 0.092(3) 0.028(2) 0.010(2) 0.021(2)
C(77) 0.046(2) 0.065(2) 0.061(2) 0.022(2) 0.024(2) 0.014(2)
C(78) 0.036(1) 0.042(2) 0.037(1) 0.0115(12) 0.0083(12) 0.0079(12)
C(79) 0.0268(12) 0.0247(12) 0.0330(13) 0.0081(10) 0.0029(10) 0.0098(10)
C(80) 0.080(2) 0.078(3) 0.057(2) 0.003(2) -0.030(2) 0.036(2)
C(81) 0.0269(12) 0.0223(12) 0.0247(11) 0.0048(10) 0.0048(9) 0.0085(10)
C(82) 0.0300(13) 0.0267(13) 0.0259(12) 0.0064(10) 0.0026(10) 0.0091(10)
C(83) 0.0294(13) 0.0243(13) 0.0295(12) -0.0007(10) 0.0031(10) 0.0073(10)
C(84) 0.0338(13) 0.0231(12) 0.0276(12) 0.0059(10) 0.0105(10) 0.0092(10)
C(85) 0.0260(12) 0.0244(12) 0.0299(12) 0.0079(10) 0.0063(10) 0.0112(10)
C(86) 0.0342(13) 0.0267(13) 0.0361(13) 0.0118(11) 0.0141(11) 0.0153(11)
C(87) 0.034(1) 0.035(1) 0.039(1) 0.0141(11) 0.0059(11) 0.0185(12)
C(88) 0.0283(13) 0.032(1) 0.0375(13) 0.0086(11) 0.0041(10) 0.0147(11)
C(89) 0.0241(12) 0.0263(13) 0.0277(12) 0.0073(10) 0.0055(9) 0.0109(10)
C(90) 0.0260(12) 0.0228(12) 0.0257(11) 0.0068(10) 0.0050(9) 0.0081(10)
C(91) 0.037(1) 0.0250(13) 0.045(2) 0.0078(11) 0.0132(11) 0.0154(12)
C(92) 0.040(1) 0.030(1) 0.046(2) 0.0138(11) 0.0145(12) 0.0202(12)
C(93) 0.0208(11) 0.0228(12) 0.0269(11) 0.0040(9) 0.0012(9) 0.0100(10)
C(94) 0.0244(12) 0.0241(12) 0.0244(11) 0.0064(10) 0.0014(9) 0.0088(10)
C(95) 0.0343(13) 0.030(1) 0.0303(12) 0.0067(11) 0.0044(10) 0.0140(11)
C(96) 0.036(1) 0.043(2) 0.036(1) 0.0120(12) 0.0128(11) 0.0192(12)
C(97) 0.041(2) 0.046(2) 0.034(1) 0.0195(13) 0.0143(11) 0.0110(12)
C(98) 0.037(1) 0.032(1) 0.037(1) 0.0152(12) 0.0080(11) 0.0106(11)
C(99) 0.0231(12) 0.0296(13) 0.0328(13) 0.0062(10) 0.0029(10) 0.0120(11)
C(100) 0.0195(11) 0.0301(13) 0.0342(13) 0.0043(10) 0.0028(9) 0.0165(11)
C(101) 0.0263(13) 0.040(2) 0.048(2) 0.0049(11) 0.0026(11) 0.0287(13)
C(102) 0.033(1) 0.052(2) 0.040(2) 0.0006(12) 0.0002(11) 0.030(1)
C(103) 0.033(1) 0.049(2) 0.0270(13) -0.0040(12) -0.0016(10) 0.0164(12)
C(104) 0.0270(12) 0.033(1) 0.0282(12) 0.0001(10) 0.0003(10) 0.0100(11)
C(105) 0.0180(11) 0.0278(13) 0.0291(12) 0.0024(9) 0.0016(9) 0.0126(10)
C(106) 0.046(2) 0.026(1) 0.061(2) 0.0099(12) 0.0152(13) 0.0196(13)
C(107) 0.0227(11) 0.0228(12) 0.0257(11) 0.0057(9) 0.0033(9) 0.0088(10)
C(108) 0.0222(11) 0.0293(13) 0.0277(12) 0.0066(10) 0.0031(9) 0.0077(10)
C(109) 0.036(1) 0.029(1) 0.0339(13) 0.0102(11) 0.0083(11) 0.0078(11)
C(110) 0.046(2) 0.039(2) 0.037(1) 0.0164(13) 0.0154(12) 0.0073(12)
C(111) 0.046(2) 0.050(2) 0.033(1) 0.016(1) 0.0139(12) 0.0158(13)
C(112) 0.0308(13) 0.039(2) 0.0345(13) 0.0088(11) 0.0085(10) 0.0171(12)
C(113) 0.0209(11) 0.0289(13) 0.0276(12) 0.0071(10) 0.0033(9) 0.0091(10)
C(114) 0.0222(12) 0.0269(13) 0.0301(12) 0.0065(10) 0.0015(9) 0.0087(10)
C(115) 0.034(1) 0.026(1) 0.040(1) 0.0021(11) 0.0020(11) 0.0084(11)
C(116) 0.039(2) 0.031(1) 0.036(1) 0.0030(12) 0.0003(11) 0.0004(12)
C(117) 0.040(1) 0.039(2) 0.0251(12) 0.0063(12) 0.0040(11) 0.0048(11)
C(118) 0.0299(13) 0.0291(13) 0.0306(12) 0.0061(11) 0.0043(10) 0.0090(10)
C(119) 0.0231(11) 0.0230(12) 0.0255(11) 0.0062(9) 0.0014(9) 0.0067(10)
C(120) 0.042(2) 0.034(2) 0.046(2) 0.0063(12) 0.0091(12) 0.0214(13)
C(121) 0.0244(12) 0.0230(12) 0.0266(11) 0.0056(10) 0.0047(9) 0.0095(10)
C(122) 0.0324(13) 0.0280(13) 0.0274(12) 0.0059(11) 0.0032(10) 0.0105(10)
C(123) 0.0298(13) 0.0269(13) 0.0299(12) 0.0013(10) 0.0029(10) 0.0058(10)
C(124) 0.0324(13) 0.0231(13) 0.0296(12) 0.0051(10) 0.0102(10) 0.0075(10)
C(125) 0.0297(12) 0.0232(12) 0.0280(12) 0.0097(10) 0.0095(10) 0.0084(10)
C(126) 0.0328(13) 0.031(1) 0.0339(13) 0.0142(11) 0.0131(11) 0.0171(11)
C(127) 0.035(1) 0.039(2) 0.039(1) 0.0158(12) 0.0077(11) 0.0217(12)
C(128) 0.0297(13) 0.033(1) 0.0323(13) 0.0073(11) 0.0019(10) 0.0130(11)
C(129) 0.0296(12) 0.0232(12) 0.0245(11) 0.0099(10) 0.0053(9) 0.0077(10)
C(130) 0.0257(12) 0.0231(12) 0.0270(12) 0.0073(10) 0.0068(9) 0.0077(10)
C(131) 0.041(2) 0.0248(13) 0.046(2) 0.0089(11) 0.0160(12) 0.0135(12)
C(132) 0.040(1) 0.033(1) 0.047(2) 0.0148(12) 0.0181(12) 0.0212(12)
C(133) 0.0233(11) 0.0240(12) 0.0231(11) 0.0062(10) 0.0003(9) 0.0074(10)
C(134) 0.0190(11) 0.0280(13) 0.0299(12) 0.0032(10) -0.0014(9) 0.0129(10)
C(135) 0.0279(13) 0.034(1) 0.0301(12) 0.0016(11) -0.0012(10) 0.0109(11)
C(136) 0.033(1) 0.055(2) 0.0294(13) 0.0015(13) 0.0027(11) 0.0180(13)
C(137) 0.031(1) 0.058(2) 0.043(2) 0.0036(13) 0.0049(12) 0.033(1)
C(138) 0.0260(13) 0.040(2) 0.054(2) 0.0046(11) 0.0046(11) 0.0308(13)
C(139) 0.0202(11) 0.032(1) 0.0374(13) 0.0067(10) 0.0008(10) 0.0160(11)
C(140) 0.0244(12) 0.0275(13) 0.0318(12) 0.0066(10) 0.0029(10) 0.0098(10)
C(141) 0.041(2) 0.031(1) 0.040(1) 0.0169(12) 0.0051(12) 0.0068(12)
C(142) 0.044(2) 0.051(2) 0.035(1) 0.025(1) 0.0101(12) 0.0118(13)
C(143) 0.038(1) 0.049(2) 0.035(1) 0.0170(13) 0.0099(11) 0.0191(12)
C(144) 0.0309(13) 0.033(1) 0.0327(13) 0.0105(11) 0.0050(10) 0.0124(11)
C(145) 0.0223(11) 0.0255(12) 0.0279(12) 0.0078(10) 0.0018(9) 0.0087(10)
C(146) 0.045(2) 0.026(1) 0.063(2) 0.0098(12) 0.009(1) 0.0159(13)
C(147) 0.0221(11) 0.0225(12) 0.0260(11) 0.0046(9) 0.0020(9) 0.0083(10)
C(148) 0.0214(11) 0.0218(12) 0.0290(12) 0.0069(9) 0.0013(9) 0.0053(10)
C(149) 0.0298(13) 0.033(1) 0.0288(12) 0.0081(11) 0.0045(10) 0.0098(11)
C(150) 0.040(2) 0.040(2) 0.0290(13) 0.0076(12) 0.0045(11) 0.0020(12)
C(151) 0.041(2) 0.033(2) 0.041(2) 0.0037(12) 0.0044(12) -0.0031(12)
C(152) 0.038(1) 0.026(1) 0.044(2) 0.0032(11) 0.0057(12) 0.0071(12)
C(153) 0.0247(12) 0.0251(13) 0.0286(12) 0.0043(10) -0.0000(10) 0.0055(10)
C(154) 0.0222(12) 0.032(1) 0.0275(12) 0.0070(10) 0.0027(9) 0.0113(10)
C(155) 0.0318(13) 0.039(2) 0.0349(13) 0.0075(11) 0.0071(11) 0.0174(12)
C(156) 0.039(2) 0.050(2) 0.034(1) 0.0175(13) 0.0126(11) 0.0152(13)
C(157) 0.043(2) 0.036(2) 0.0333(13) 0.0162(12) 0.0111(11) 0.0053(12)
C(158) 0.0319(13) 0.029(1) 0.0326(13) 0.0083(11) 0.0056(10) 0.0092(11)
C(159) 0.0231(11) 0.0267(13) 0.0265(12) 0.0071(10) 0.0032(9) 0.0088(10)
C(160) 0.044(2) 0.034(2) 0.057(2) 0.0044(12) 0.0119(13) 0.023(1)

loop_
_atom_type_symbol
_atom_type_description
_atom_type_scat_dispersion_real
_atom_type_scat_dispersion_imag
_atom_type_scat_source
C C 0.003 0.002
;
International Tables for Crystallography
(1992, Vol. C, Tables 4.2.6.8 and 6.1.1.4)
;
H H 0.000 0.000
;
International Tables for Crystallography
(1992, Vol. C, Table 6.1.1.4)
;
N N 0.006 0.003
;
International Tables for Crystallography
(1992, Vol. C, Tables 4.2.6.8 and 6.1.1.4)
;

loop_
_geom_angle_atom_site_label_1
_geom_angle_atom_site_label_2
_geom_angle_atom_site_label_3
_geom_angle
N(1) C(19) C(14) 119.1(2)
N(1) C(19) C(18) 121.5(2)
C(20) N(1) C(19) 118.4(2)
C(26) N(1) C(19) 119.2(2)
N(1) C(20) C(21) 121.9(2)
N(1) C(20) C(25) 118.7(2)
C(26) N(1) C(20) 119.5(2)
N(2) C(33) C(28) 119.8(2)
N(2) C(33) C(32) 121.6(2)
C(34) N(2) C(33) 119.9(2)
C(40) N(2) C(33) 119.4(2)
N(2) C(34) C(35) 120.7(2)
N(2) C(34) C(39) 119.7(2)
C(40) N(2) C(34) 119.1(2)
N(3) C(59) C(54) 119.4(2)
N(3) C(59) C(58) 120.9(2)
C(60) N(3) C(59) 119.2(2)
C(66) N(3) C(59) 118.4(2)
N(3) C(60) C(61) 121.2(2)
N(3) C(60) C(65) 119.3(2)
C(66) N(3) C(60) 120.3(2)
C(74) N(4) C(73) 119.8(2)
N(4) C(73) C(68) 119.4(2)
N(4) C(73) C(72) 121.7(3)
C(80) N(4) C(73) 119.8(2)
N(4) C(74) C(75) 121.2(3)
N(4) C(74) C(79) 119.2(2)
C(80) N(4) C(74) 118.5(2)
N(5) C(99) C(94) 119.5(2)
N(5) C(99) C(98) 120.8(2)
C(100) N(5) C(99) 117.5(2)
C(106) N(5) C(99) 119.9(2)
N(5) C(100) C(101) 121.1(2)
N(5) C(100) C(105) 119.2(2)
C(106) N(5) C(100) 120.3(2)
C(114) N(6) C(113) 118.3(2)
N(6) C(113) C(108) 119.9(2)
N(6) C(113) C(112) 120.6(2)
C(120) N(6) C(113) 119.4(2)
N(6) C(114) C(119) 119.3(2)
N(6) C(114) C(115) 121.2(2)
C(120) N(6) C(114) 119.8(2)
N(7) C(139) C(134) 119.2(2)
N(7) C(139) C(138) 121.6(2)
C(140) N(7) C(139) 118.8(2)
C(146) N(7) C(139) 120.3(2)
N(7) C(140) C(141) 121.2(2)
N(7) C(140) C(145) 119.1(2)
C(146) N(7) C(140) 119.1(2)
N(8) C(153) C(148) 119.9(2)
N(8) C(153) C(152) 120.7(2)
C(154) N(8) C(153) 118.7(2)
C(160) N(8) C(153) 120.3(2)
N(8) C(154) C(155) 120.5(2)
N(8) C(154) C(159) 120.4(2)
C(160) N(8) C(154) 119.6(2)
C(13) C(1) C(2) 133.0(2)
C(1) C(2) C(3) 121.3(2)
C(10) C(1) C(2) 117.1(2)
C(13) C(1) C(10) 109.9(2)
C(1) C(10) C(5) 121.9(2)
C(1) C(10) C(9) 116.9(2)
C(1) C(13) C(14) 113.3(2)
C(1) C(13) C(25) 112.1(2)
C(1) C(13) C(27) 101.7(1)
C(2) C(3) C(4) 120.9(3)
C(3) C(4) C(5) 117.3(2)
C(3) C(4) C(11) 136.4(3)
C(4) C(5) C(10) 121.5(2)
C(11) C(4) C(5) 106.2(2)
C(4) C(5) C(6) 116.0(2)
C(4) C(11) C(12) 105.5(2)
C(10) C(5) C(6) 122.2(2)
C(5) C(6) C(12) 107.0(2)
C(5) C(6) C(7) 117.3(2)
C(5) C(10) C(9) 121.1(2)
C(12) C(6) C(7) 135.6(2)
C(6) C(7) C(8) 120.6(2)
C(6) C(12) C(11) 105.0(2)
C(7) C(8) C(9) 121.5(3)
C(8) C(9) C(27) 132.4(2)
C(8) C(9) C(10) 117.3(2)
C(27) C(9) C(10) 110.1(2)
C(9) C(27) C(13) 101.2(2)
C(9) C(27) C(28) 112.2(2)
C(9) C(27) C(39) 110.5(2)
C(13) C(14) C(19) 118.7(2)
C(25) C(13) C(14) 109.1(2)
C(27) C(13) C(14) 110.7(2)
C(13) C(14) C(15) 122.4(2)
C(13) C(25) C(20) 118.7(2)
C(27) C(13) C(25) 109.8(2)
C(13) C(25) C(24) 122.8(2)
C(13) C(27) C(28) 110.7(2)
C(13) C(27) C(39) 112.3(2)
C(19) C(14) C(15) 118.9(2)
C(14) C(15) C(16) 121.3(2)
C(14) C(19) C(18) 119.3(2)
C(15) C(16) C(17) 119.6(3)
C(16) C(17) C(18) 120.1(2)
C(17) C(18) C(19) 120.8(2)
C(25) C(20) C(21) 119.4(2)
C(20) C(21) C(22) 120.5(2)
C(20) C(25) C(24) 118.4(2)
C(21) C(22) C(23) 120.6(2)
C(22) C(23) C(24) 119.1(3)
C(23) C(24) C(25) 121.9(2)
C(27) C(28) C(33) 120.7(2)
C(39) C(27) C(28) 109.8(2)
C(27) C(28) C(29) 120.2(2)
C(27) C(39) C(34) 121.6(2)
C(27) C(39) C(38) 120.8(2)
C(33) C(28) C(29) 118.8(2)
C(28) C(29) C(30) 121.7(2)
C(28) C(33) C(32) 118.6(2)
C(29) C(30) C(31) 119.2(3)
C(30) C(31) C(32) 120.6(3)
C(31) C(32) C(33) 121.0(3)
C(39) C(34) C(35) 119.6(2)
C(34) C(35) C(36) 120.2(3)
C(34) C(39) C(38) 117.6(2)
C(35) C(36) C(37) 121.1(3)
C(36) C(37) C(38) 118.9(3)
C(37) C(38) C(39) 122.6(3)
C(53) C(41) C(42) 132.9(2)
C(41) C(42) C(43) 121.2(2)
C(50) C(41) C(42) 117.0(2)
C(53) C(41) C(50) 109.9(2)
C(41) C(50) C(45) 122.0(3)
C(41) C(50) C(49) 117.2(2)
C(41) C(53) C(54) 111.4(2)
C(41) C(53) C(65) 114.1(2)
C(41) C(53) C(67) 100.9(1)
C(42) C(43) C(44) 120.9(3)
C(43) C(44) C(45) 117.1(2)
C(43) C(44) C(51) 136.0(3)
C(44) C(45) C(50) 121.8(2)
C(51) C(44) C(45) 106.9(2)
C(44) C(45) C(46) 115.8(2)
C(44) C(51) C(52) 105.0(2)
C(50) C(45) C(46) 122.4(3)
C(45) C(46) C(52) 106.9(2)
C(45) C(46) C(47) 117.2(2)
C(45) C(50) C(49) 120.8(2)
C(52) C(46) C(47) 135.8(2)
C(46) C(47) C(48) 120.4(2)
C(46) C(52) C(51) 105.3(2)
C(47) C(48) C(49) 121.3(3)
C(48) C(49) C(67) 133.0(2)
C(48) C(49) C(50) 117.8(2)
C(67) C(49) C(50) 109.2(2)
C(49) C(67) C(53) 102.0(2)
C(49) C(67) C(68) 110.0(2)
C(49) C(67) C(79) 113.3(2)
C(53) C(54) C(59) 119.9(2)
C(65) C(53) C(54) 109.2(1)
C(67) C(53) C(54) 110.3(2)
C(53) C(54) C(55) 121.8(2)
C(53) C(65) C(60) 119.8(2)
C(67) C(53) C(65) 110.7(2)
C(53) C(65) C(64) 121.4(2)
C(53) C(67) C(68) 108.7(2)
C(53) C(67) C(79) 112.7(2)
C(59) C(54) C(55) 118.3(2)
C(54) C(55) C(56) 121.7(2)
C(54) C(59) C(58) 119.7(2)
C(55) C(56) C(57) 119.5(3)
C(56) C(57) C(58) 120.2(2)
C(57) C(58) C(59) 120.6(2)
C(65) C(60) C(61) 119.5(2)
C(60) C(61) C(62) 120.4(2)
C(60) C(65) C(64) 118.6(2)
C(61) C(62) C(63) 120.5(2)
C(62) C(63) C(64) 119.3(3)
C(63) C(64) C(65) 121.7(2)
C(67) C(68) C(73) 119.8(2)
C(79) C(67) C(68) 110.0(2)
C(67) C(68) C(69) 121.2(2)
C(67) C(79) C(74) 119.9(2)
C(67) C(79) C(78) 121.0(2)
C(73) C(68) C(69) 118.7(2)
C(68) C(69) C(70) 122.0(3)
C(68) C(73) C(72) 118.9(3)
C(69) C(70) C(71) 118.8(3)
C(70) C(71) C(72) 121.5(3)
C(71) C(72) C(73) 120.1(3)
C(79) C(74) C(75) 119.6(3)
C(74) C(75) C(76) 120.5(3)
C(74) C(79) C(78) 119.0(2)
C(75) C(76) C(77) 120.9(3)
C(76) C(77) C(78) 118.8(3)
C(77) C(78) C(79) 121.1(3)
C(93) C(81) C(82) 133.9(2)
C(81) C(82) C(83) 121.2(2)
C(90) C(81) C(82) 117.4(2)
C(93) C(81) C(90) 107.4(2)
C(81) C(90) C(85) 121.5(2)
C(81) C(90) C(89) 116.4(2)
C(81) C(93) C(94) 108.1(2)
C(81) C(93) C(105) 115.7(2)
C(81) C(93) C(107) 101.2(2)
C(82) C(83) C(84) 120.3(2)
C(83) C(84) C(85) 117.4(2)
C(83) C(84) C(91) 135.6(2)
C(84) C(85) C(90) 122.1(2)
C(91) C(84) C(85) 107.0(2)
C(84) C(85) C(86) 115.5(2)
C(84) C(91) C(92) 105.1(2)
C(90) C(85) C(86) 122.1(2)
C(85) C(86) C(92) 106.8(2)
C(85) C(86) C(87) 116.6(2)
C(85) C(90) C(89) 122.0(2)
C(92) C(86) C(87) 136.6(3)
C(86) C(87) C(88) 121.5(3)
C(86) C(92) C(91) 105.6(2)
C(87) C(88) C(89) 120.8(2)
C(88) C(89) C(107) 135.2(2)
C(88) C(89) C(90) 116.9(2)
C(107) C(89) C(90) 107.8(2)
C(89) C(107) C(93) 100.7(2)
C(89) C(107) C(119) 115.7(2)
C(89) C(107) C(108) 110.4(2)
C(93) C(94) C(99) 118.9(2)
C(105) C(93) C(94) 109.0(2)
C(107) C(93) C(94) 110.9(2)
C(93) C(94) C(95) 122.8(2)
C(93) C(105) C(100) 119.3(2)
C(107) C(93) C(105) 111.8(2)
C(93) C(105) C(104) 121.7(2)
C(93) C(107) C(119) 113.8(2)
C(93) C(107) C(108) 107.3(2)
C(99) C(94) C(95) 118.2(2)
C(94) C(95) C(96) 121.9(2)
C(94) C(99) C(98) 119.7(2)
C(95) C(96) C(97) 119.0(3)
C(96) C(97) C(98) 120.6(2)
C(97) C(98) C(99) 120.5(2)
C(105) C(100) C(101) 119.7(2)
C(100) C(101) C(102) 120.1(3)
C(100) C(105) C(104) 118.9(2)
C(101) C(102) C(103) 120.8(3)
C(102) C(103) C(104) 119.1(2)
C(103) C(104) C(105) 121.5(2)
C(119) C(107) C(108) 108.6(2)
C(107) C(108) C(113) 119.0(2)
C(107) C(108) C(109) 122.6(2)
C(107) C(119) C(114) 120.5(2)
C(107) C(119) C(118) 121.4(2)
C(113) C(108) C(109) 118.2(2)
C(108) C(109) C(110) 121.8(2)
C(108) C(113) C(112) 119.5(2)
C(109) C(110) C(111) 119.3(2)
C(110) C(111) C(112) 120.8(2)
C(111) C(112) C(113) 120.3(3)
C(119) C(114) C(115) 119.5(2)
C(114) C(115) C(116) 120.8(2)
C(114) C(119) C(118) 118.2(2)
C(115) C(116) C(117) 120.4(2)
C(116) C(117) C(118) 118.9(2)
C(117) C(118) C(119) 122.2(2)
C(133) C(121) C(122) 134.0(2)
C(121) C(122) C(123) 121.2(2)
C(130) C(121) C(122) 117.3(2)
C(133) C(121) C(130) 107.6(2)
C(121) C(130) C(125) 121.3(2)
C(121) C(130) C(129) 116.4(2)
C(121) C(133) C(134) 115.7(2)
C(121) C(133) C(145) 108.0(2)
C(121) C(133) C(147) 101.6(2)
C(122) C(123) C(124) 120.7(2)
C(123) C(124) C(125) 117.3(2)
C(123) C(124) C(131) 136.1(2)
C(124) C(125) C(130) 122.1(2)
C(131) C(124) C(125) 106.5(2)
C(124) C(125) C(126) 116.3(2)
C(124) C(131) C(132) 105.4(2)
C(130) C(125) C(126) 121.5(2)
C(125) C(126) C(132) 106.2(2)
C(125) C(126) C(127) 117.2(2)
C(125) C(130) C(129) 122.1(2)
C(132) C(126) C(127) 136.5(3)
C(126) C(127) C(128) 121.4(3)
C(126) C(132) C(131) 105.5(2)
C(127) C(128) C(129) 120.6(2)
C(128) C(129) C(147) 134.6(2)
C(128) C(129) C(130) 117.2(2)
C(147) C(129) C(130) 108.1(2)
C(129) C(147) C(133) 100.5(2)
C(129) C(147) C(148) 115.5(2)
C(129) C(147) C(159) 110.6(2)
C(133) C(134) C(139) 119.1(2)
C(145) C(133) C(134) 109.3(2)
C(147) C(133) C(134) 111.4(2)
C(133) C(134) C(135) 122.1(2)
C(133) C(145) C(140) 118.8(2)
C(147) C(133) C(145) 110.5(1)
C(133) C(145) C(144) 123.2(2)
C(133) C(147) C(148) 112.9(2)
C(133) C(147) C(159) 107.6(2)
C(139) C(134) C(135) 118.6(2)
C(134) C(135) C(136) 121.6(2)
C(134) C(139) C(138) 119.2(2)
C(135) C(136) C(137) 119.1(2)
C(136) C(137) C(138) 120.8(3)
C(137) C(138) C(139) 120.5(3)
C(145) C(140) C(141) 119.7(2)
C(140) C(141) C(142) 120.7(3)
C(140) C(145) C(144) 118.0(2)
C(141) C(142) C(143) 120.2(2)
C(142) C(143) C(144) 119.4(3)
C(143) C(144) C(145) 122.0(3)
C(147) C(148) C(153) 120.3(2)
C(159) C(147) C(148) 109.3(2)
C(147) C(148) C(149) 121.1(2)
C(147) C(159) C(154) 119.2(2)
C(147) C(159) C(158) 122.2(2)
C(153) C(148) C(149) 118.6(2)
C(148) C(149) C(150) 121.5(2)
C(148) C(153) C(152) 119.5(2)
C(149) C(150) C(151) 119.6(2)
C(150) C(151) C(152) 120.3(2)
C(151) C(152) C(153) 120.5(2)
C(159) C(154) C(155) 119.1(2)
C(154) C(155) C(156) 121.1(3)
C(154) C(159) C(158) 118.3(2)
C(155) C(156) C(157) 120.2(2)
C(156) C(157) C(158) 119.0(2)
C(157) C(158) C(159) 122.2(2)
N(1) C(26) H(53) 109.4553
N(1) C(26) H(54) 109.4050
N(1) C(26) H(52) 109.5507
N(2) C(40) H(41) 109.4311
N(2) C(40) H(42) 109.5069
N(2) C(40) H(43) 109.4750
N(3) C(66) H(104) 109.4239
N(3) C(66) H(105) 109.5779
N(3) C(66) H(103) 109.4137
N(4) C(80) H(106) 109.8047
N(4) C(80) H(119) 109.0115
N(4) C(80) H(118) 109.5897
N(5) C(106) H(108) 109.4742
N(5) C(106) H(109) 109.4021
N(5) C(106) H(107) 109.5322
N(6) C(120) H(110) 109.4596
N(6) C(120) H(111) 109.6782
N(6) C(120) H(112) 109.2722
N(7) C(146) H(113) 109.4155
N(7) C(146) H(114) 109.3985
N(7) C(146) H(115) 109.6000
N(8) C(160) H(117) 109.4461
N(8) C(160) H(120) 109.0314
N(8) C(160) H(116) 109.9176
C(1) C(2) H(1) 119.2752
H(1) C(2) C(3) 119.4717
C(2) C(3) H(2) 120.0093
H(2) C(3) C(4) 119.0839
C(4) C(11) H(5) 110.6794
C(4) C(11) H(6) 110.1985
C(6) C(7) H(3) 119.5144
C(6) C(12) H(7) 110.7516
C(6) C(12) H(8) 110.1147
H(3) C(7) C(8) 119.8463
C(7) C(8) H(4) 119.7169
H(4) C(8) C(9) 118.8197
H(5) C(11) C(12) 111.1727
H(6) C(11) C(12) 109.7734
C(11) C(12) H(7) 111.4203
C(11) C(12) H(8) 110.0348
H(6) C(11) H(5) 109.4529
H(8) C(12) H(7) 109.4659
C(14) C(15) H(9) 118.9224
H(9) C(15) C(16) 119.8096
C(15) C(16) H(10) 120.1968
H(10) C(16) C(17) 120.1550
C(16) C(17) H(11) 119.8121
C(17) C(18) H(12) 119.7902
H(11) C(17) C(18) 120.0797
H(12) C(18) C(19) 119.4218
C(20) C(21) H(13) 119.4035
H(13) C(21) C(22) 120.0971
C(21) C(22) H(14) 119.6276
H(14) C(22) C(23) 119.7963
C(22) C(23) H(15) 120.3424
C(23) C(24) H(16) 119.2071
H(15) C(23) C(24) 120.5559
H(16) C(24) C(25) 118.9175
H(54) C(26) H(53) 109.4763
H(52) C(26) H(53) 109.4717
H(52) C(26) H(54) 109.4681
C(28) C(29) H(17) 118.7141
H(17) C(29) C(30) 119.6170
C(29) C(30) H(18) 120.1278
H(18) C(30) C(31) 120.7071
C(30) C(31) H(19) 119.8658
C(31) C(32) H(20) 120.3385
H(19) C(31) C(32) 119.5085
H(20) C(32) C(33) 118.6134
C(34) C(35) H(21) 119.2322
H(21) C(35) C(36) 120.5606
C(35) C(36) H(22) 119.0165
H(22) C(36) C(37) 119.9199
C(36) C(37) H(23) 120.6804
C(37) C(38) H(24) 119.4260
H(23) C(37) C(38) 120.4189
H(24) C(38) C(39) 117.9521
H(42) C(40) H(41) 109.4727
H(43) C(40) H(41) 109.4730
H(43) C(40) H(42) 109.4687
C(41) C(42) H(25) 119.3061
H(25) C(42) C(43) 119.4498
C(42) C(43) H(26) 119.9378
H(26) C(43) C(44) 119.1210
C(44) C(51) H(30) 109.7821
C(44) C(51) H(29) 111.1334
C(46) C(47) H(27) 119.7127
C(46) C(52) H(31) 110.5457
C(46) C(52) H(32) 110.2863
H(27) C(47) C(48) 119.8821
C(47) C(48) H(28) 119.9743
H(28) C(48) C(49) 118.6787
H(30) C(51) C(52) 109.6541
C(51) C(52) H(31) 111.6191
H(29) C(51) C(52) 111.6887
C(51) C(52) H(32) 109.5728
H(30) C(51) H(29) 109.4634
H(32) C(52) H(31) 109.4578
C(54) C(55) H(33) 118.7570
C(55) C(56) H(34) 120.2618
H(33) C(55) C(56) 119.5461
H(34) C(56) C(57) 120.2462
C(56) C(57) H(35) 119.6683
C(57) C(58) H(36) 120.0988
H(35) C(57) C(58) 120.1009
H(36) C(58) C(59) 119.2861
C(60) C(61) H(37) 119.4447
H(37) C(61) C(62) 120.1992
C(61) C(62) H(38) 119.7013
H(38) C(62) C(63) 119.8255
C(62) C(63) H(39) 120.3119
C(63) C(64) H(40) 119.2887
H(39) C(63) C(64) 120.4263
H(40) C(64) C(65) 119.0371
H(105) C(66) H(104) 109.4712
H(103) C(66) H(104) 109.4667
H(103) C(66) H(105) 109.4738
C(68) C(69) H(44) 118.3625
H(44) C(69) C(70) 119.6653
C(69) C(70) H(45) 120.8016
H(45) C(70) C(71) 120.4476
C(70) C(71) H(46) 119.2565
C(71) C(72) H(47) 120.3755
H(46) C(71) C(72) 119.2125
H(47) C(72) C(73) 119.5461
C(74) C(75) H(48) 119.5727
H(48) C(75) C(76) 119.9247
C(75) C(76) H(49) 119.9011
H(49) C(76) C(77) 119.1535
C(76) C(77) H(50) 120.7837
C(77) C(78) H(51) 119.6909
H(50) C(77) C(78) 120.3950
H(51) C(78) C(79) 119.1534
H(119) C(80) H(106) 109.4722
H(118) C(80) H(106) 109.4689
H(118) C(80) H(119) 109.4794
C(81) C(82) H(55) 119.0864
H(55) C(82) C(83) 119.6793
C(82) C(83) H(56) 119.9592
H(56) C(83) C(84) 119.6930
C(84) C(91) H(59) 110.4778
C(84) C(91) H(60) 110.5588
C(86) C(87) H(57) 119.1074
C(86) C(92) H(61) 110.4340
C(86) C(92) H(62) 110.3366
H(57) C(87) C(88) 119.3951
C(87) C(88) H(58) 119.9515
H(58) C(88) C(89) 119.2979
H(59) C(91) C(92) 110.5686
H(60) C(91) C(92) 110.6528
C(91) C(92) H(61) 110.4390
C(91) C(92) H(62) 110.5253
H(60) C(91) H(59) 109.4652
H(62) C(92) H(61) 109.4612
C(94) C(95) H(63) 118.6381
H(63) C(95) C(96) 119.4159
C(95) C(96) H(64) 120.8365
H(64) C(96) C(97) 120.1837
C(96) C(97) H(65) 120.0057
C(97) C(98) H(66) 119.9628
H(65) C(97) C(98) 119.3895
H(66) C(98) C(99) 119.5172
C(100) C(101) H(67) 119.4092
H(67) C(101) C(102) 120.4888
C(101) C(102) H(68) 119.2597
H(68) C(102) C(103) 119.9590
C(102) C(103) H(69) 120.2623
C(103) C(104) H(70) 119.7194
H(69) C(103) C(104) 120.6352
H(70) C(104) C(105) 118.7942
H(109) C(106) H(108) 109.4769
H(107) C(106) H(108) 109.4653
H(107) C(106) H(109) 109.4765
C(108) C(109) H(71) 118.7645
C(109) C(110) H(72) 120.4968
H(71) C(109) C(110) 119.4100
C(110) C(111) H(73) 119.6508
H(72) C(110) C(111) 120.1862
C(111) C(112) H(74) 120.1608
H(73) C(111) C(112) 119.5460
H(74) C(112) C(113) 119.5660
C(114) C(115) H(75) 119.2188
H(75) C(115) C(116) 120.0259
C(115) C(116) H(76) 119.8966
H(76) C(116) C(117) 119.6430
C(116) C(117) H(77) 120.6441
C(117) C(118) H(78) 119.3099
H(77) C(117) C(118) 120.4215
H(78) C(118) C(119) 118.4868
H(111) C(120) H(110) 109.4659
H(112) C(120) H(110) 109.4766
H(112) C(120) H(111) 109.4746
C(121) C(122) H(79) 119.0249
H(79) C(122) C(123) 119.7756
C(122) C(123) H(80) 119.6376
H(80) C(123) C(124) 119.6639
C(124) C(131) H(83) 110.4292
C(124) C(131) H(84) 110.4103
C(126) C(127) H(81) 119.1162
C(126) C(132) H(85) 110.3906
C(126) C(132) H(86) 110.2881
H(81) C(127) C(128) 119.5145
C(127) C(128) H(82) 120.0806
H(82) C(128) C(129) 119.2982
H(83) C(131) C(132) 110.4373
H(84) C(131) C(132) 110.6514
C(131) C(132) H(85) 110.4564
C(131) C(132) H(86) 110.6795
H(84) C(131) H(83) 109.4629
H(86) C(132) H(85) 109.4658
C(134) C(135) H(87) 118.3335
H(87) C(135) C(136) 120.0221
C(135) C(136) H(88) 120.5563
H(88) C(136) C(137) 120.2992
C(136) C(137) H(89) 120.0637
C(137) C(138) H(90) 120.1420
H(89) C(137) C(138) 119.1534
H(90) C(138) C(139) 119.3090
C(140) C(141) H(91) 119.3119
H(91) C(141) C(142) 119.9497
C(141) C(142) H(92) 119.6568
C(142) C(143) H(93) 120.0434
H(92) C(142) C(143) 120.1303
H(93) C(143) C(144) 120.5514
C(143) C(144) H(94) 119.3604
H(94) C(144) C(145) 118.6805
H(114) C(146) H(113) 109.4639
H(115) C(146) H(113) 109.4725
H(115) C(146) H(114) 109.4767
C(148) C(149) H(95) 118.7029
C(149) C(150) H(96) 120.0526
H(95) C(149) C(150) 119.7672
H(96) C(150) C(151) 120.3876
C(150) C(151) H(97) 119.9447
C(151) C(152) H(98) 120.1059
H(97) C(151) C(152) 119.7403
H(98) C(152) C(153) 119.3539
C(154) C(155) H(99) 118.9348
H(99) C(155) C(156) 119.9165
C(155) C(156) H(100) 119.7276
H(100) C(156) C(157) 120.0852
C(156) C(157) H(101) 120.4278
C(157) C(158) H(102) 119.3643
H(101) C(157) C(158) 120.5952
H(102) C(158) C(159) 118.4675
H(120) C(160) H(117) 109.4717
H(116) C(160) H(117) 109.4792
H(116) C(160) H(120) 109.4800

loop_
_geom_bond_atom_site_label_1
_geom_bond_atom_site_label_2
_geom_bond_distance
N(1) C(19) 1.400(3)
N(1) C(20) 1.398(3)
N(1) C(26) 1.454(3)
N(2) C(33) 1.389(3)
N(2) C(34) 1.396(3)
N(2) C(40) 1.455(4)
N(3) C(59) 1.405(3)
N(3) C(60) 1.393(3)
N(3) C(66) 1.455(3)
N(4) C(73) 1.387(4)
N(4) C(74) 1.402(4)
N(4) C(80) 1.460(4)
N(5) C(99) 1.396(4)
N(5) C(100) 1.404(3)
N(5) C(106) 1.451(3)
N(6) C(113) 1.398(3)
N(6) C(114) 1.400(3)
N(6) C(120) 1.452(4)
N(7) C(139) 1.398(3)
N(7) C(140) 1.397(3)
N(7) C(146) 1.451(3)
N(8) C(153) 1.398(3)
N(8) C(154) 1.399(3)
N(8) C(160) 1.449(4)
C(1) C(2) 1.378(4)
C(1) C(10) 1.393(3)
C(1) C(13) 1.523(3)
C(2) C(3) 1.430(3)
C(3) C(4) 1.377(3)
C(4) C(5) 1.399(4)
C(4) C(11) 1.525(3)
C(5) C(6) 1.397(3)
C(5) C(10) 1.385(3)
C(6) C(7) 1.376(4)
C(6) C(12) 1.519(4)
C(7) C(8) 1.430(3)
C(8) C(9) 1.381(3)
C(9) C(10) 1.397(4)
C(9) C(27) 1.526(3)
C(11) C(12) 1.570(4)
C(13) C(14) 1.503(3)
C(13) C(25) 1.507(3)
C(13) C(27) 1.771(3)
C(14) C(15) 1.389(4)
C(14) C(19) 1.403(3)
C(15) C(16) 1.387(3)
C(16) C(17) 1.381(3)
C(17) C(18) 1.379(4)
C(18) C(19) 1.398(3)
C(20) C(21) 1.400(3)
C(20) C(25) 1.403(3)
C(21) C(22) 1.378(4)
C(22) C(23) 1.377(4)
C(23) C(24) 1.385(3)
C(24) C(25) 1.391(4)
C(27) C(28) 1.513(4)
C(27) C(39) 1.508(3)
C(28) C(29) 1.388(3)
C(28) C(33) 1.413(4)
C(29) C(30) 1.384(4)
C(30) C(31) 1.378(4)
C(31) C(32) 1.374(4)
C(32) C(33) 1.399(4)
C(34) C(35) 1.406(4)
C(34) C(39) 1.401(4)
C(35) C(36) 1.370(4)
C(36) C(37) 1.369(4)
C(37) C(38) 1.376(4)
C(38) C(39) 1.392(3)
C(41) C(42) 1.378(4)
C(41) C(50) 1.393(3)
C(41) C(53) 1.527(3)
C(42) C(43) 1.431(3)
C(43) C(44) 1.380(3)
C(44) C(45) 1.396(4)
C(44) C(51) 1.523(3)
C(45) C(46) 1.400(3)
C(45) C(50) 1.382(3)
C(46) C(47) 1.377(4)
C(46) C(52) 1.516(4)
C(47) C(48) 1.433(3)
C(48) C(49) 1.378(3)
C(49) C(50) 1.393(4)
C(49) C(67) 1.525(3)
C(51) C(52) 1.573(4)
C(53) C(54) 1.510(3)
C(53) C(65) 1.510(3)
C(53) C(67) 1.761(3)
C(54) C(55) 1.393(4)
C(54) C(59) 1.399(3)
C(55) C(56) 1.379(4)
C(56) C(57) 1.381(3)
C(57) C(58) 1.374(4)
C(58) C(59) 1.399(3)
C(60) C(61) 1.401(3)
C(60) C(65) 1.402(3)
C(61) C(62) 1.381(4)
C(62) C(63) 1.379(4)
C(63) C(64) 1.386(3)
C(64) C(65) 1.389(3)
C(67) C(68) 1.517(4)
C(67) C(79) 1.510(3)
C(68) C(69) 1.393(4)
C(68) C(73) 1.399(4)
C(69) C(70) 1.373(5)
C(70) C(71) 1.370(5)
C(71) C(72) 1.373(5)
C(72) C(73) 1.406(4)
C(74) C(75) 1.385(4)
C(74) C(79) 1.401(4)
C(75) C(76) 1.368(5)
C(76) C(77) 1.381(5)
C(77) C(78) 1.391(4)
C(78) C(79) 1.382(4)
C(81) C(82) 1.385(3)
C(81) C(90) 1.395(4)
C(81) C(93) 1.529(3)
C(82) C(83) 1.434(3)
C(83) C(84) 1.382(4)
C(84) C(85) 1.402(3)
C(84) C(91) 1.520(4)
C(85) C(86) 1.399(4)
C(85) C(90) 1.376(3)
C(86) C(87) 1.381(3)
C(86) C(92) 1.519(3)
C(87) C(88) 1.436(4)
C(88) C(89) 1.382(4)
C(89) C(90) 1.401(3)
C(89) C(107) 1.528(4)
C(91) C(92) 1.566(3)
C(93) C(94) 1.529(3)
C(93) C(105) 1.507(4)
C(93) C(107) 1.709(3)
C(94) C(95) 1.396(4)
C(94) C(99) 1.398(4)
C(95) C(96) 1.384(3)
C(96) C(97) 1.379(4)
C(97) C(98) 1.378(4)
C(98) C(99) 1.398(3)
C(100) C(101) 1.395(4)
C(100) C(105) 1.401(3)
C(101) C(102) 1.377(3)
C(102) C(103) 1.385(4)
C(103) C(104) 1.382(4)
C(104) C(105) 1.387(3)
C(107) C(108) 1.525(3)
C(107) C(119) 1.511(2)
C(108) C(109) 1.392(3)
C(108) C(113) 1.414(4)
C(109) C(110) 1.384(4)
C(110) C(111) 1.376(4)
C(111) C(112) 1.381(3)
C(112) C(113) 1.400(3)
C(114) C(115) 1.398(3)
C(114) C(119) 1.407(4)
C(115) C(116) 1.379(4)
C(116) C(117) 1.380(4)
C(117) C(118) 1.388(3)
C(118) C(119) 1.389(3)
C(121) C(122) 1.379(3)
C(121) C(130) 1.401(4)
C(121) C(133) 1.525(3)
C(122) C(123) 1.433(4)
C(123) C(124) 1.377(4)
C(124) C(125) 1.400(3)
C(124) C(131) 1.523(4)
C(125) C(126) 1.400(4)
C(125) C(130) 1.378(3)
C(126) C(127) 1.374(3)
C(126) C(132) 1.527(3)
C(127) C(128) 1.438(4)
C(128) C(129) 1.376(4)
C(129) C(130) 1.401(3)
C(129) C(147) 1.534(4)
C(131) C(132) 1.565(3)
C(133) C(134) 1.506(4)
C(133) C(145) 1.522(3)
C(133) C(147) 1.717(3)
C(134) C(135) 1.391(3)
C(134) C(139) 1.406(3)
C(135) C(136) 1.384(4)
C(136) C(137) 1.378(4)
C(137) C(138) 1.375(3)
C(138) C(139) 1.399(4)
C(140) C(141) 1.397(3)
C(140) C(145) 1.408(4)
C(141) C(142) 1.379(4)
C(142) C(143) 1.383(4)
C(143) C(144) 1.382(3)
C(144) C(145) 1.396(4)
C(147) C(148) 1.506(2)
C(147) C(159) 1.521(3)
C(148) C(149) 1.392(3)
C(148) C(153) 1.408(4)
C(149) C(150) 1.390(3)
C(150) C(151) 1.379(4)
C(151) C(152) 1.385(4)
C(152) C(153) 1.401(3)
C(154) C(155) 1.398(3)
C(154) C(159) 1.406(4)
C(155) C(156) 1.379(3)
C(156) C(157) 1.384(4)
C(157) C(158) 1.384(3)
C(158) C(159) 1.393(3)
C(2) H(1) 0.9500
C(3) H(2) 0.9500
C(7) H(3) 0.9501
C(8) H(4) 0.9500
C(11) H(5) 0.9499
C(11) H(6) 0.9501
C(12) H(7) 0.9500
C(12) H(8) 0.9500
C(15) H(9) 0.9501
C(16) H(10) 0.9500
C(17) H(11) 0.9500
C(18) H(12) 0.9500
C(21) H(13) 0.9500
C(22) H(14) 0.9501
C(23) H(15) 0.9500
C(24) H(16) 0.9500
C(26) H(53) 0.9500
C(26) H(54) 0.9500
C(26) H(52) 0.9500
C(29) H(17) 0.9499
C(30) H(18) 0.9500
C(31) H(19) 0.9499
C(32) H(20) 0.9500
C(35) H(21) 0.9500
C(36) H(22) 0.9500
C(37) H(23) 0.9499
C(38) H(24) 0.9501
C(40) H(41) 0.9499
C(40) H(42) 0.9500
C(40) H(43) 0.9500
C(42) H(25) 0.9500
C(43) H(26) 0.9501
C(47) H(27) 0.9500
C(48) H(28) 0.9501
C(51) H(29) 0.9499
C(51) H(30) 0.9499
C(52) H(31) 0.9499
C(52) H(32) 0.9501
C(55) H(33) 0.9499
C(56) H(34) 0.9499
C(57) H(35) 0.9500
C(58) H(36) 0.9500
C(61) H(37) 0.9500
C(62) H(38) 0.9501
C(63) H(39) 0.9500
C(64) H(40) 0.9500
C(66) H(104) 0.9501
C(66) H(105) 0.9499
C(66) H(103) 0.9499
C(69) H(44) 0.9501
C(70) H(45) 0.9499
C(71) H(46) 0.9500
C(72) H(47) 0.9501
C(75) H(48) 0.9500
C(76) H(49) 0.9499
C(77) H(50) 0.9501
C(78) H(51) 0.9500
C(80) H(106) 0.9499
C(80) H(119) 0.9500
C(80) H(118) 0.9501
C(82) H(55) 0.9500
C(83) H(56) 0.9500
C(87) H(57) 0.9500
C(88) H(58) 0.9501
C(91) H(59) 0.9500
C(91) H(60) 0.9500
C(92) H(61) 0.9501
C(92) H(62) 0.9500
C(95) H(63) 0.9499
C(96) H(64) 0.9501
C(97) H(65) 0.9500
C(98) H(66) 0.9500
C(101) H(67) 0.9499
C(102) H(68) 0.9500
C(103) H(69) 0.9501
C(104) H(70) 0.9501
C(106) H(108) 0.9500
C(106) H(109) 0.9500
C(106) H(107) 0.9501
C(109) H(71) 0.9499
C(110) H(72) 0.9500
C(111) H(73) 0.9499
C(112) H(74) 0.9500
C(115) H(75) 0.9500
C(116) H(76) 0.9501
C(117) H(77) 0.9500
C(118) H(78) 0.9500
C(120) H(110) 0.9501
C(120) H(111) 0.9500
C(120) H(112) 0.9500
C(122) H(79) 0.9500
C(123) H(80) 0.9501
C(127) H(81) 0.9500
C(128) H(82) 0.9500
C(131) H(83) 0.9500
C(131) H(84) 0.9501
C(132) H(85) 0.9501
C(132) H(86) 0.9499
C(135) H(87) 0.9500
C(136) H(88) 0.9500
C(137) H(89) 0.9500
C(138) H(90) 0.9500
C(141) H(91) 0.9500
C(142) H(92) 0.9499
C(143) H(93) 0.9501
C(144) H(94) 0.9500
C(146) H(113) 0.9500
C(146) H(114) 0.9500
C(146) H(115) 0.9499
C(149) H(95) 0.9500
C(150) H(96) 0.9500
C(151) H(97) 0.9500
C(152) H(98) 0.9499
C(155) H(99) 0.9501
C(156) H(100) 0.9499
C(157) H(101) 0.9500
C(158) H(102) 0.9500
C(160) H(117) 0.9500
C(160) H(120) 0.9500
C(160) H(116) 0.9500

loop_
_geom_contact_atom_site_label_1
_geom_contact_atom_site_label_2
_geom_contact_distance
_geom_contact_site_symmetry_2
N(1) N(2) 3.203(3) .
N(1) C(13) 2.808(3) .
N(1) C(14) 2.417(3) .
N(1) C(18) 2.442(3) .
N(1) C(21) 2.446(3) .
N(1) C(25) 2.411(3) .
N(1) C(27) 3.535(2) .
N(1) C(28) 3.574(3) .
N(1) C(33) 3.347(3) .
N(2) C(26) 3.512(3) .
N(2) C(27) 2.883(3) .
N(2) C(28) 2.424(3) .
N(2) C(32) 2.433(3) .
N(2) C(35) 2.435(3) .
N(2) C(39) 2.418(3) .
N(3) N(4) 3.198(3) .
N(3) C(53) 2.843(3) .
N(3) C(54) 2.421(3) .
N(3) C(58) 2.439(4) .
N(3) C(61) 2.434(3) .
N(3) C(65) 2.411(3) .
N(3) C(74) 3.411(3) .
N(4) C(60) 3.330(3) .
N(4) C(67) 2.842(3) .
N(4) C(68) 2.406(3) .
N(4) C(72) 2.440(4) .
N(4) C(75) 2.428(4) .
N(4) C(79) 2.418(3) .
N(5) N(6) 3.312(3) .
N(5) C(93) 2.829(3) .
N(5) C(94) 2.414(3) .
N(5) C(98) 2.430(3) .
N(5) C(101) 2.438(3) .
N(5) C(105) 2.421(3) .
N(5) C(114) 3.197(3) .
N(5) C(119) 3.349(3) .
N(6) C(40) 3.594(4) .
N(6) C(100) 3.126(3) .
N(6) C(105) 3.318(2) .
N(6) C(107) 2.861(3) .
N(6) C(108) 2.434(3) .
N(6) C(112) 2.431(3) .
N(6) C(115) 2.436(3) .
N(6) C(119) 2.422(3) .
N(7) N(8) 3.306(3) .
N(7) C(133) 2.824(3) .
N(7) C(134) 2.418(3) .
N(7) C(138) 2.441(4) .
N(7) C(141) 2.435(3) .
N(7) C(145) 2.418(3) .
N(7) C(147) 3.588(3) .
N(7) C(148) 3.329(3) .
N(7) C(153) 3.167(3) .
N(8) C(134) 3.377(2) .
N(8) C(139) 3.146(3) .
N(8) C(147) 2.867(3) .
N(8) C(148) 2.428(3) .
N(8) C(152) 2.432(3) .
N(8) C(155) 2.428(3) .
N(8) C(159) 2.434(3) .
C(1) C(3) 2.448(4) .
C(1) C(4) 2.853(3) .
C(1) C(5) 2.429(2) .
C(1) C(9) 2.378(3) .
C(1) C(14) 2.527(3) .
C(1) C(15) 2.900(3) .
C(1) C(24) 2.881(3) .
C(1) C(25) 2.514(3) .
C(1) C(27) 2.560(4) .
C(1) C(39) 3.595(4) .
C(2) C(4) 2.442(3) .
C(2) C(5) 2.754(3) .
C(2) C(10) 2.364(4) .
C(2) C(13) 2.661(4) .
C(2) C(14) 3.271(3) .
C(2) C(15) 3.300(3) .
C(2) C(24) 3.412(4) .
C(2) C(25) 3.333(4) .
C(3) C(5) 2.371(4) .
C(3) C(10) 2.755(4) .
C(3) C(11) 2.695(3) .
C(3) C(92) 3.442(3) 66502
C(4) C(6) 2.372(4) .
C(4) C(10) 2.429(4) .
C(4) C(12) 2.463(3) .
C(5) C(7) 2.368(4) .
C(5) C(8) 2.745(4) .
C(5) C(9) 2.423(4) .
C(5) C(11) 2.340(4) .
C(5) C(12) 2.345(3) .
C(6) C(8) 2.438(4) .
C(6) C(9) 2.852(3) .
C(6) C(10) 2.436(2) .
C(6) C(11) 2.450(4) .
C(7) C(9) 2.453(3) .
C(7) C(10) 2.768(3) .
C(7) C(12) 2.680(4) .
C(8) C(10) 2.372(3) .
C(8) C(27) 2.661(3) .
C(8) C(28) 3.317(3) .
C(8) C(29) 3.517(3) .
C(8) C(38) 3.328(3) .
C(8) C(39) 3.222(3) .
C(9) C(13) 2.552(3) .
C(9) C(25) 3.566(2) .
C(9) C(28) 2.522(3) .
C(9) C(29) 2.908(3) .
C(9) C(38) 2.864(3) .
C(9) C(39) 2.493(3) .
C(10) C(13) 2.389(3) .
C(10) C(14) 3.509(3) .
C(10) C(25) 3.417(3) .
C(10) C(27) 2.398(3) .
C(10) C(28) 3.486(4) .
C(10) C(38) 3.590(4) .
C(10) C(39) 3.442(3) .
C(11) C(139) 3.572(3) 45401
C(12) C(138) 3.494(3) 45401
C(12) C(139) 3.560(3) 45401
C(13) C(15) 2.534(4) .
C(13) C(19) 2.500(3) .
C(13) C(20) 2.504(3) .
C(13) C(24) 2.545(3) .
C(13) C(28) 2.705(4) .
C(13) C(29) 3.361(4) .
C(13) C(33) 3.592(4) .
C(13) C(38) 3.427(3) .
C(13) C(39) 2.727(3) .
C(14) C(16) 2.420(4) .
C(14) C(17) 2.791(3) .
C(14) C(18) 2.418(3) .
C(14) C(20) 2.815(3) .
C(14) C(25) 2.452(3) .
C(14) C(27) 2.697(3) .
C(14) C(34) 3.556(4) .
C(14) C(38) 3.306(3) .
C(14) C(39) 2.878(3) .
C(15) C(17) 2.393(3) .
C(15) C(18) 2.759(3) .
C(15) C(19) 2.404(3) .
C(15) C(27) 3.528(4) .
C(15) C(38) 3.229(3) .
C(15) C(39) 3.393(4) .
C(16) C(18) 2.391(4) .
C(16) C(19) 2.787(4) .
C(16) C(21) 3.511(4) 66502
C(17) C(19) 2.415(4) .
C(17) C(20) 3.326(4) 66502
C(17) C(21) 3.479(4) 66502
C(18) C(26) 2.850(4) .
C(19) C(20) 2.404(3) .
C(19) C(25) 2.792(3) .
C(19) C(26) 2.462(4) .
C(19) C(27) 3.437(3) .
C(19) C(34) 3.521(3) .
C(19) C(39) 3.397(3) .
C(20) C(17) 3.326(4) 66502
C(20) C(22) 2.412(4) .
C(20) C(23) 2.790(4) .
C(20) C(24) 2.399(4) .
C(20) C(26) 2.465(4) .
C(20) C(27) 3.396(2) .
C(20) C(28) 3.193(3) .
C(20) C(33) 3.308(3) .
C(21) C(16) 3.511(4) 66502
C(21) C(17) 3.479(4) 66502
C(21) C(23) 2.393(4) .
C(21) C(24) 2.753(3) .
C(21) C(25) 2.420(3) .
C(21) C(26) 2.859(4) .
C(22) C(24) 2.381(3) .
C(22) C(25) 2.789(3) .
C(23) C(25) 2.426(4) .
C(24) C(27) 3.528(3) .
C(24) C(28) 3.424(4) .
C(24) C(29) 3.095(4) .
C(25) C(27) 2.686(3) .
C(25) C(28) 2.816(3) .
C(25) C(29) 3.091(3) .
C(25) C(33) 3.520(4) .
C(26) C(40) 3.515(5) .
C(27) C(29) 2.516(4) .
C(27) C(33) 2.543(4) .
C(27) C(34) 2.540(3) .
C(27) C(38) 2.523(3) .
C(28) C(30) 2.421(4) .
C(28) C(31) 2.784(4) .
C(28) C(32) 2.418(4) .
C(28) C(34) 2.813(3) .
C(28) C(39) 2.471(3) .
C(29) C(31) 2.382(4) .
C(29) C(32) 2.753(4) .
C(29) C(33) 2.412(4) .
C(29) C(106) 3.531(3) 65502
C(30) C(32) 2.391(4) .
C(30) C(33) 2.798(4) .
C(30) C(106) 3.545(3) 65502
C(31) C(33) 2.414(4) .
C(32) C(40) 2.838(4) .
C(32) C(115) 3.577(4) 65502
C(33) C(34) 2.411(3) .
C(33) C(39) 2.821(3) .
C(33) C(40) 2.455(4) .
C(34) C(36) 2.407(4) .
C(34) C(37) 2.784(4) .
C(34) C(38) 2.389(4) .
C(34) C(40) 2.457(4) .
C(35) C(37) 2.384(4) .
C(35) C(38) 2.741(4) .
C(35) C(39) 2.426(4) .
C(35) C(40) 2.827(4) .
C(36) C(38) 2.364(4) .
C(36) C(39) 2.788(4) .
C(37) C(39) 2.428(4) .
C(40) C(108) 3.582(3) .
C(40) C(112) 3.434(4) .
C(40) C(113) 3.252(4) .
C(41) C(43) 2.448(4) .
C(41) C(44) 2.855(3) .
C(41) C(45) 2.427(3) .
C(41) C(49) 2.377(3) .
C(41) C(54) 2.509(3) .
C(41) C(55) 2.868(3) .
C(41) C(64) 2.921(3) .
C(41) C(65) 2.548(3) .
C(41) C(67) 2.539(4) .
C(41) C(68) 3.467(4) .
C(42) C(44) 2.445(3) .
C(42) C(45) 2.750(3) .
C(42) C(50) 2.362(4) .
C(42) C(53) 2.664(4) .
C(42) C(54) 3.300(4) .
C(42) C(55) 3.385(4) .
C(42) C(64) 3.396(4) .
C(42) C(65) 3.316(4) .
C(42) C(126) 3.572(3) 66602
C(42) C(132) 3.530(4) 66602
C(43) C(45) 2.367(4) .
C(43) C(50) 2.752(4) .
C(43) C(51) 2.692(3) .
C(43) C(132) 3.473(3) 66602
C(44) C(46) 2.368(4) .
C(44) C(50) 2.427(4) .
C(44) C(52) 2.457(3) .
C(45) C(47) 2.371(4) .
C(45) C(48) 2.743(4) .
C(45) C(49) 2.413(4) .
C(45) C(51) 2.346(4) .
C(45) C(52) 2.344(3) .
C(46) C(48) 2.439(4) .
C(46) C(49) 2.847(3) .
C(46) C(50) 2.438(3) .
C(46) C(51) 2.456(4) .
C(47) C(49) 2.450(3) .
C(47) C(50) 2.771(3) .
C(47) C(52) 2.682(4) .
C(48) C(50) 2.371(4) .
C(48) C(67) 2.662(3) .
C(48) C(68) 3.303(3) .
C(48) C(69) 3.436(3) .
C(48) C(78) 3.341(3) .
C(48) C(79) 3.269(3) .
C(49) C(53) 2.557(2) .
C(49) C(54) 3.518(3) .
C(49) C(68) 2.491(3) .
C(49) C(69) 2.848(4) .
C(49) C(78) 2.907(3) .
C(49) C(79) 2.535(3) .
C(50) C(53) 2.392(3) .
C(50) C(54) 3.391(3) .
C(50) C(55) 3.531(3) .
C(50) C(65) 3.543(3) .
C(50) C(67) 2.379(4) .
C(50) C(68) 3.331(4) .
C(50) C(69) 3.413(4) .
C(50) C(79) 3.554(4) .
C(52) C(100) 3.593(3) 45501
C(52) C(101) 3.549(3) 45501
C(53) C(55) 2.537(3) .
C(53) C(59) 2.519(3) .
C(53) C(60) 2.519(3) .
C(53) C(64) 2.528(3) .
C(53) C(68) 2.667(4) .
C(53) C(69) 3.386(4) .
C(53) C(73) 3.485(4) .
C(53) C(74) 3.557(4) .
C(53) C(78) 3.490(3) .
C(53) C(79) 2.726(3) .
C(54) C(56) 2.421(4) .
C(54) C(57) 2.791(3) .
C(54) C(58) 2.419(3) .
C(54) C(60) 2.820(3) .
C(54) C(65) 2.463(3) .
C(54) C(67) 2.689(3) .
C(54) C(74) 3.596(4) .
C(54) C(78) 3.261(3) .
C(54) C(79) 2.885(3) .
C(55) C(57) 2.385(3) .
C(55) C(58) 2.752(3) .
C(55) C(59) 2.397(3) .
C(55) C(67) 3.465(4) .
C(55) C(78) 3.280(4) .
C(55) C(79) 3.475(4) .
C(56) C(58) 2.389(4) .
C(56) C(59) 2.781(4) .
C(56) C(61) 3.541(4) 66602
C(57) C(59) 2.408(4) .
C(57) C(60) 3.350(4) 66602
C(57) C(61) 3.370(4) 66602
C(57) C(111) 3.577(4) .
C(58) C(66) 2.823(4) .
C(59) C(60) 2.413(3) .
C(59) C(65) 2.801(3) .
C(59) C(66) 2.456(4) .
C(59) C(67) 3.499(3) .
C(59) C(74) 3.506(4) .
C(59) C(79) 3.339(3) .
C(60) C(57) 3.350(4) 66602
C(60) C(62) 2.413(4) .
C(60) C(63) 2.788(4) .
C(60) C(64) 2.399(3) .
C(60) C(66) 2.470(4) .
C(60) C(67) 3.467(2) .
C(60) C(68) 3.431(3) .
C(60) C(73) 3.303(3) .
C(61) C(56) 3.541(4) 66602
C(61) C(57) 3.370(4) 66602
C(61) C(63) 2.395(4) .
C(61) C(64) 2.757(3) .
C(61) C(65) 2.421(3) .
C(61) C(66) 2.856(4) .
C(62) C(64) 2.385(3) .
C(62) C(65) 2.789(3) .
C(63) C(65) 2.423(4) .
C(64) C(67) 3.474(3) .
C(64) C(68) 3.176(3) .
C(64) C(69) 3.092(3) .
C(64) C(70) 3.554(4) .
C(65) C(67) 2.695(3) .
C(65) C(68) 2.802(3) .
C(65) C(69) 3.322(3) .
C(65) C(73) 3.255(4) .
C(66) C(80) 3.518(5) .
C(67) C(69) 2.536(4) .
C(67) C(73) 2.523(4) .
C(67) C(74) 2.521(4) .
C(67) C(78) 2.518(3) .
C(68) C(70) 2.420(4) .
C(68) C(71) 2.770(4) .
C(68) C(72) 2.415(4) .
C(68) C(74) 2.811(4) .
C(68) C(79) 2.479(3) .
C(69) C(71) 2.360(5) .
C(69) C(72) 2.749(4) .
C(69) C(73) 2.403(4) .
C(69) C(146) 3.355(3) 65602
C(70) C(72) 2.393(5) .
C(70) C(73) 2.795(4) .
C(70) C(146) 3.222(3) 65602
C(71) C(73) 2.408(5) .
C(72) C(80) 2.856(5) .
C(73) C(74) 2.414(4) .
C(73) C(79) 2.825(4) .
C(73) C(80) 2.464(4) .
C(74) C(76) 2.390(4) .
C(74) C(77) 2.781(4) .
C(74) C(78) 2.398(4) .
C(74) C(80) 2.461(4) .
C(75) C(77) 2.392(5) .
C(75) C(78) 2.755(5) .
C(75) C(79) 2.408(4) .
C(75) C(80) 2.826(5) .
C(76) C(78) 2.386(4) .
C(76) C(79) 2.771(4) .
C(77) C(79) 2.415(4) .
C(80) C(155) 3.395(4) .
C(80) C(156) 3.483(4) .
C(81) C(83) 2.457(3) .
C(81) C(84) 2.851(3) .
C(81) C(85) 2.418(4) .
C(81) C(89) 2.377(3) .
C(81) C(94) 2.475(3) .
C(81) C(95) 2.807(3) .
C(81) C(104) 2.967(4) .
C(81) C(105) 2.570(4) .
C(81) C(107) 2.505(3) .
C(81) C(108) 3.239(3) .
C(81) C(109) 3.443(3) .
C(82) C(84) 2.443(4) .
C(82) C(85) 2.752(4) .
C(82) C(90) 2.375(3) .
C(82) C(93) 2.682(3) .
C(82) C(94) 3.308(3) .
C(82) C(95) 3.336(3) .
C(82) C(104) 3.389(4) .
C(82) C(105) 3.322(3) .
C(83) C(85) 2.379(3) .
C(83) C(90) 2.771(3) .
C(83) C(91) 2.687(4) .
C(84) C(86) 2.369(3) .
C(84) C(90) 2.432(3) .
C(84) C(92) 2.449(4) .
C(85) C(87) 2.365(3) .
C(85) C(88) 2.757(3) .
C(85) C(89) 2.429(3) .
C(85) C(91) 2.350(3) .
C(85) C(92) 2.343(4) .
C(86) C(88) 2.458(3) .
C(86) C(89) 2.864(4) .
C(86) C(90) 2.429(4) .
C(86) C(91) 2.457(3) .
C(87) C(89) 2.449(4) .
C(87) C(90) 2.750(4) .
C(87) C(92) 2.694(3) .
C(88) C(90) 2.372(3) .
C(88) C(107) 2.691(4) .
C(88) C(108) 3.445(4) .
C(88) C(109) 3.594(4) .
C(88) C(118) 3.259(3) .
C(88) C(119) 3.287(4) .
C(89) C(93) 2.496(4) .
C(89) C(94) 3.278(4) .
C(89) C(95) 3.559(3) .
C(89) C(108) 2.507(4) .
C(89) C(109) 2.865(3) .
C(89) C(118) 2.954(3) .
C(89) C(119) 2.573(3) .
C(90) C(93) 2.358(4) .
C(90) C(94) 3.182(3) .
C(90) C(95) 3.235(3) .
C(90) C(107) 2.368(3) .
C(90) C(108) 3.197(3) .
C(90) C(109) 3.233(3) .
C(92) C(3) 3.442(3) 66502
C(93) C(95) 2.569(3) .
C(93) C(99) 2.522(3) .
C(93) C(100) 2.511(4) .
C(93) C(104) 2.529(3) .
C(93) C(108) 2.607(3) .
C(93) C(109) 3.397(3) .
C(93) C(113) 3.393(3) .
C(93) C(114) 3.504(3) .
C(93) C(118) 3.531(3) .
C(93) C(119) 2.700(3) .
C(94) C(96) 2.431(3) .
C(94) C(97) 2.791(3) .
C(94) C(98) 2.418(3) .
C(94) C(100) 2.808(4) .
C(94) C(105) 2.471(3) .
C(94) C(107) 2.669(3) .
C(94) C(118) 3.312(3) .
C(94) C(119) 2.983(3) .
C(95) C(97) 2.381(4) .
C(95) C(98) 2.751(4) .
C(95) C(99) 2.398(4) .
C(95) C(107) 3.522(3) .
C(96) C(98) 2.395(4) .
C(96) C(99) 2.790(4) .
C(96) C(137) 3.412(4) 55401
C(97) C(99) 2.410(4) .
C(98) C(106) 2.853(4) .
C(99) C(100) 2.395(4) .
C(99) C(105) 2.806(3) .
C(99) C(106) 2.464(4) .
C(99) C(107) 3.464(3) .
C(99) C(118) 3.595(4) .
C(99) C(119) 3.275(3) .
C(100) C(52) 3.593(3) 65501
C(100) C(102) 2.402(4) .
C(100) C(103) 2.786(3) .
C(100) C(104) 2.401(3) .
C(100) C(106) 2.477(3) .
C(100) C(107) 3.456(4) .
C(100) C(113) 3.433(3) .
C(100) C(114) 3.532(3) .
C(101) C(52) 3.549(3) 65501
C(101) C(103) 2.401(3) .
C(101) C(104) 2.762(4) .
C(101) C(105) 2.418(4) .
C(101) C(106) 2.873(3) .
C(102) C(104) 2.385(4) .
C(102) C(105) 2.779(4) .
C(102) C(143) 3.474(4) .
C(102) C(149) 3.559(4) .
C(102) C(150) 3.457(4) .
C(103) C(105) 2.415(3) .
C(104) C(107) 3.467(3) .
C(104) C(108) 3.103(3) .
C(104) C(109) 3.374(4) .
C(104) C(113) 3.334(3) .
C(105) C(107) 2.665(4) .
C(105) C(108) 2.839(3) .
C(105) C(113) 3.090(3) .
C(105) C(119) 3.461(3) .
C(106) C(29) 3.531(3) 65502
C(106) C(30) 3.545(3) 65502
C(107) C(109) 2.560(3) .
C(107) C(113) 2.533(3) .
C(107) C(114) 2.533(3) .
C(107) C(118) 2.529(3) .
C(108) C(110) 2.426(3) .
C(108) C(111) 2.792(4) .
C(108) C(112) 2.430(4) .
C(108) C(114) 2.812(3) .
C(108) C(119) 2.465(3) .
C(109) C(111) 2.382(4) .
C(109) C(112) 2.761(4) .
C(109) C(113) 2.408(3) .
C(110) C(112) 2.397(4) .
C(110) C(113) 2.791(3) .
C(111) C(113) 2.412(3) .
C(112) C(120) 2.829(3) .
C(113) C(114) 2.402(3) .
C(113) C(119) 2.811(3) .
C(113) C(120) 2.461(3) .
C(114) C(116) 2.414(3) .
C(114) C(117) 2.793(3) .
C(114) C(118) 2.398(4) .
C(114) C(120) 2.467(4) .
C(115) C(32) 3.577(4) 65502
C(115) C(117) 2.395(4) .
C(115) C(118) 2.750(4) .
C(115) C(119) 2.422(3) .
C(115) C(120) 2.852(4) .
C(116) C(118) 2.384(3) .
C(116) C(119) 2.796(3) .
C(117) C(119) 2.431(3) .
C(117) C(137) 3.480(4) 55401
C(118) C(137) 3.452(4) 55401
C(121) C(123) 2.450(3) .
C(121) C(124) 2.851(3) .
C(121) C(125) 2.422(4) .
C(121) C(129) 2.382(3) .
C(121) C(134) 2.567(4) .
C(121) C(135) 2.976(4) .
C(121) C(144) 2.810(3) .
C(121) C(145) 2.465(3) .
C(121) C(147) 2.515(3) .
C(121) C(158) 3.452(3) .
C(121) C(159) 3.271(3) .
C(122) C(124) 2.442(4) .
C(122) C(125) 2.751(4) .
C(122) C(130) 2.375(3) .
C(122) C(133) 2.674(3) .
C(122) C(134) 3.320(3) .
C(122) C(135) 3.404(4) .
C(122) C(144) 3.341(3) .
C(122) C(145) 3.291(3) .
C(123) C(125) 2.372(3) .
C(123) C(130) 2.765(3) .
C(123) C(131) 2.690(4) .
C(124) C(126) 2.379(3) .
C(124) C(130) 2.431(3) .
C(124) C(132) 2.456(4) .
C(125) C(127) 2.367(3) .
C(125) C(128) 2.762(3) .
C(125) C(129) 2.432(3) .
C(125) C(131) 2.343(3) .
C(125) C(132) 2.343(4) .
C(126) C(42) 3.572(3) 66602
C(126) C(128) 2.452(3) .
C(126) C(129) 2.854(4) .
C(126) C(130) 2.424(4) .
C(126) C(131) 2.462(3) .
C(127) C(129) 2.444(4) .
C(127) C(130) 2.748(4) .
C(127) C(132) 2.695(3) .
C(128) C(130) 2.370(3) .
C(128) C(147) 2.685(4) .
C(128) C(148) 3.282(4) .
C(128) C(149) 3.283(3) .
C(128) C(159) 3.434(4) .
C(129) C(133) 2.502(4) .
C(129) C(144) 3.559(4) .
C(129) C(145) 3.286(4) .
C(129) C(148) 2.570(3) .
C(129) C(149) 2.952(3) .
C(129) C(158) 2.872(3) .
C(129) C(159) 2.512(4) .
C(130) C(133) 2.362(4) .
C(130) C(144) 3.245(3) .
C(130) C(145) 3.187(3) .
C(130) C(147) 2.376(3) .
C(130) C(158) 3.249(3) .
C(130) C(159) 3.220(3) .
C(132) C(42) 3.530(4) 66602
C(132) C(43) 3.473(3) 66602
C(133) C(135) 2.536(3) .
C(133) C(139) 2.511(4) .
C(133) C(140) 2.522(3) .
C(133) C(144) 2.568(3) .
C(133) C(148) 2.689(3) .
C(133) C(149) 3.485(3) .
C(133) C(153) 3.504(3) .
C(133) C(154) 3.404(3) .
C(133) C(158) 3.375(3) .
C(133) C(159) 2.616(3) .
C(134) C(136) 2.423(4) .
C(134) C(137) 2.785(4) .
C(134) C(138) 2.420(4) .
C(134) C(140) 2.814(3) .
C(134) C(145) 2.470(3) .
C(134) C(147) 2.665(3) .
C(134) C(148) 3.463(3) .
C(134) C(154) 3.103(3) .
C(134) C(158) 3.551(4) .
C(134) C(159) 2.833(3) .
C(135) C(137) 2.382(5) .
C(135) C(138) 2.756(4) .
C(135) C(139) 2.405(3) .
C(135) C(147) 3.476(3) .
C(135) C(154) 3.375(3) .
C(135) C(158) 3.320(4) .
C(135) C(159) 3.116(3) .
C(136) C(138) 2.394(4) .
C(136) C(139) 2.792(3) .
C(137) C(96) 3.412(4) 55601
C(137) C(117) 3.480(4) 55601
C(137) C(118) 3.452(4) 55601
C(137) C(139) 2.409(4) .
C(138) C(12) 3.494(3) 65601
C(138) C(146) 2.878(3) .
C(139) C(11) 3.572(3) 65601
C(139) C(12) 3.560(3) 65601
C(139) C(140) 2.406(3) .
C(139) C(145) 2.815(4) .
C(139) C(146) 2.471(3) .
C(139) C(147) 3.442(4) .
C(139) C(153) 3.521(3) .
C(139) C(154) 3.402(3) .
C(140) C(142) 2.413(4) .
C(140) C(143) 2.789(4) .
C(140) C(144) 2.403(4) .
C(140) C(146) 2.455(4) .
C(140) C(147) 3.445(3) .
C(140) C(148) 3.217(3) .
C(140) C(149) 3.491(4) .
C(140) C(153) 3.576(3) .
C(141) C(143) 2.394(4) .
C(141) C(144) 2.755(4) .
C(141) C(145) 2.425(3) .
C(141) C(146) 2.844(4) .
C(142) C(144) 2.387(4) .
C(142) C(145) 2.799(3) .
C(143) C(145) 2.429(3) .
C(144) C(147) 3.506(3) .
C(144) C(149) 3.581(3) .
C(145) C(147) 2.664(3) .
C(145) C(148) 2.944(3) .
C(145) C(149) 3.222(3) .
C(146) C(69) 3.355(3) 65602
C(146) C(70) 3.222(3) 65602
C(147) C(149) 2.524(3) .
C(147) C(153) 2.528(3) .
C(147) C(154) 2.525(3) .
C(147) C(158) 2.553(3) .
C(148) C(150) 2.427(3) .
C(148) C(151) 2.798(3) .
C(148) C(152) 2.427(3) .
C(148) C(154) 2.815(3) .
C(148) C(159) 2.468(3) .
C(149) C(151) 2.392(3) .
C(149) C(152) 2.763(4) .
C(149) C(153) 2.407(4) .
C(150) C(152) 2.397(4) .
C(150) C(153) 2.793(4) .
C(151) C(153) 2.419(3) .
C(152) C(160) 2.851(4) .
C(153) C(154) 2.406(3) .
C(153) C(159) 2.813(3) .
C(153) C(160) 2.470(4) .
C(154) C(156) 2.418(3) .
C(154) C(157) 2.798(3) .
C(154) C(158) 2.403(3) .
C(154) C(160) 2.462(4) .
C(155) C(157) 2.395(4) .
C(155) C(158) 2.748(4) .
C(155) C(159) 2.418(4) .
C(155) C(160) 2.829(3) .
C(156) C(158) 2.384(4) .
C(156) C(159) 2.796(4) .
C(157) C(159) 2.431(3) .
N(1) H(12) 2.6231 .
N(1) H(13) 2.6306 .
N(1) H(53) 1.9841 .
N(1) H(54) 1.9836 .
N(1) H(52) 1.9852 .
N(2) H(20) 2.6046 .
N(2) H(21) 2.6090 .
N(2) H(53) 3.3631 .
N(2) H(54) 3.3540 .
N(2) H(41) 1.9843 .
N(2) H(42) 1.9852 .
N(2) H(43) 1.9848 .
N(2) H(110) 3.5619 65502
N(3) H(36) 2.6123 .
N(3) H(37) 2.6158 .
N(3) H(104) 1.9844 .
N(3) H(105) 1.9861 .
N(3) H(103) 1.9842 .
N(3) H(106) 3.3692 .
N(4) H(47) 2.6280 .
N(4) H(48) 2.6069 .
N(4) H(98) 3.4647 65602
N(4) H(104) 3.4109 .
N(4) H(106) 1.9936 .
N(4) H(119) 1.9845 .
N(4) H(118) 1.9912 .
N(4) H(117) 3.5377 65602
N(5) H(32) 3.3521 65501
N(5) H(66) 2.6092 .
N(5) H(67) 2.6139 .
N(5) H(108) 1.9813 .
N(5) H(109) 1.9805 .
N(5) H(107) 1.9821 .
N(6) H(74) 2.6085 .
N(6) H(75) 2.6118 .
N(6) H(41) 3.2888 .
N(6) H(43) 3.1437 .
N(6) H(108) 3.3901 .
N(6) H(110) 1.9821 .
N(6) H(111) 1.9846 .
N(6) H(112) 1.9799 .
N(7) H(7) 3.5749 65601
N(7) H(8) 3.3441 65601
N(7) H(90) 2.6218 .
N(7) H(91) 2.6134 .
N(7) H(113) 1.9808 .
N(7) H(114) 1.9806 .
N(7) H(115) 1.9829 .
N(7) H(117) 3.5540 .
N(8) H(48) 3.2198 .
N(8) H(98) 2.6067 .
N(8) H(99) 2.5949 .
N(8) H(113) 3.3584 .
N(8) H(117) 1.9798 .
N(8) H(120) 1.9750 .
N(8) H(116) 1.9852 .
C(1) H(1) 2.0205 .
C(1) H(2) 3.2971 .
C(1) H(9) 2.5427 .
C(1) H(16) 2.5136 .
C(1) H(17) 3.5483 .
C(1) H(24) 3.4038 .
C(1) H(62) 3.3958 66502
C(2) H(2) 2.0756 .
C(2) H(9) 2.7935 .
C(2) H(12) 3.5809 66502
C(2) H(16) 2.8879 .
C(2) H(38) 3.4578 55401
C(2) H(62) 2.8630 66502
C(3) H(1) 2.0702 .
C(3) H(5) 3.0283 .
C(3) H(6) 2.9750 .
C(3) H(38) 3.4727 55401
C(3) H(59) 3.2460 66502
C(3) H(62) 2.8007 66502
C(4) H(1) 3.2894 .
C(4) H(2) 2.0174 .
C(4) H(5) 2.0614 .
C(4) H(6) 2.0560 .
C(4) H(7) 3.0790 .
C(4) H(8) 3.1085 .
C(4) H(46) 2.9770 55401
C(4) H(59) 3.2511 66502
C(4) H(62) 3.2869 66502
C(4) H(64) 3.4052 45501
C(5) H(2) 3.2331 .
C(5) H(3) 3.2331 .
C(5) H(5) 2.9470 .
C(5) H(6) 2.9925 .
C(5) H(7) 2.9741 .
C(5) H(8) 2.9748 .
C(5) H(46) 2.7136 55401
C(5) H(64) 3.2321 45501
C(6) H(3) 2.0206 .
C(6) H(4) 3.2870 .
C(6) H(5) 3.0651 .
C(6) H(6) 3.0958 .
C(6) H(7) 2.0572 .
C(6) H(8) 2.0499 .
C(6) H(46) 2.7598 55401
C(6) H(64) 3.4196 45501
C(6) H(65) 3.2865 45501
C(7) H(4) 2.0721 .
C(7) H(7) 2.9719 .
C(7) H(8) 2.9971 .
C(7) H(46) 3.3286 55401
C(7) H(65) 3.2303 45501
C(7) H(67) 2.9421 65502
C(7) H(96) 3.4641 65502
C(7) H(97) 3.5831 65502
C(8) H(3) 2.0735 .
C(8) H(17) 3.1123 .
C(8) H(24) 2.9690 .
C(8) H(67) 2.9461 65502
C(8) H(96) 3.3215 65502
C(8) H(97) 3.3702 65502
C(8) H(108) 3.1886 65502
C(9) H(3) 3.3005 .
C(9) H(4) 2.0190 .
C(9) H(17) 2.5583 .
C(9) H(24) 2.5314 .
C(10) H(1) 3.2278 .
C(10) H(4) 3.2326 .
C(10) H(9) 3.2758 .
C(10) H(16) 3.1154 .
C(10) H(17) 3.0904 .
C(10) H(24) 2.9985 .
C(10) H(46) 3.2742 55401
C(11) H(2) 2.9513 .
C(11) H(7) 2.1108 .
C(11) H(8) 2.0948 .
C(11) H(45) 3.1171 55401
C(11) H(46) 3.2600 55401
C(11) H(59) 3.3753 66502
C(11) H(64) 3.5918 45501
C(11) H(79) 3.3679 45401
C(12) H(3) 2.9393 .
C(12) H(5) 2.1079 .
C(12) H(6) 2.0918 .
C(12) H(45) 3.1611 55401
C(12) H(46) 3.0788 55401
C(12) H(90) 3.5541 45401
C(12) H(91) 3.3526 65502
C(13) H(1) 2.8955 .
C(13) H(9) 2.6900 .
C(13) H(16) 2.7051 .
C(13) H(17) 3.3449 .
C(13) H(24) 3.3456 .
C(14) H(1) 3.2064 .
C(14) H(9) 2.0269 .
C(14) H(10) 3.2742 .
C(14) H(12) 3.2739 .
C(14) H(24) 3.3698 .
C(15) H(1) 3.2308 .
C(15) H(10) 2.0378 .
C(15) H(11) 3.2510 .
C(15) H(24) 3.0915 .
C(15) H(52) 3.2822 66502
C(16) H(9) 2.0342 .
C(16) H(11) 2.0283 .
C(16) H(12) 3.2475 .
C(16) H(13) 3.4887 66502
C(16) H(37) 3.3855 55401
C(16) H(100) 3.1372 55401
C(16) H(101) 3.5528 55401
C(16) H(52) 3.2316 66502
C(16) H(119) 3.5780 55401
C(17) H(9) 3.2502 .
C(17) H(10) 2.0316 .
C(17) H(12) 2.0262 .
C(17) H(57) 3.0953 .
C(17) H(58) 3.5760 .
C(17) H(100) 3.0077 55401
C(17) H(101) 3.3610 55401
C(18) H(1) 3.4888 66502
C(18) H(10) 3.2494 .
C(18) H(11) 2.0290 .
C(18) H(57) 3.3254 .
C(18) H(58) 3.3247 .
C(18) H(54) 2.5957 .
C(18) H(52) 2.9999 .
C(19) H(9) 3.2597 .
C(19) H(11) 3.2714 .
C(19) H(12) 2.0403 .
C(19) H(53) 3.2163 .
C(19) H(54) 2.5660 .
C(19) H(52) 2.8326 .
C(20) H(11) 3.1291 66502
C(20) H(13) 2.0421 .
C(20) H(14) 3.2675 .
C(20) H(16) 3.2556 .
C(20) H(53) 2.5896 .
C(20) H(54) 3.2249 .
C(20) H(52) 2.8103 .
C(21) H(10) 3.2069 66502
C(21) H(11) 3.1291 66502
C(21) H(14) 2.0242 .
C(21) H(15) 3.2501 .
C(21) H(34) 3.3259 .
C(21) H(37) 3.4695 66602
C(21) H(53) 2.6267 .
C(21) H(52) 2.9837 .
C(22) H(11) 3.1735 66502
C(22) H(13) 2.0287 .
C(22) H(15) 2.0297 .
C(22) H(16) 3.2359 .
C(22) H(101) 2.9900 66602
C(22) H(103) 3.5311 66602
C(23) H(11) 3.1862 66502
C(23) H(13) 3.2492 .
C(23) H(14) 2.0244 .
C(23) H(16) 2.0262 .
C(23) H(57) 3.4850 66502
C(23) H(101) 3.2510 66602
C(24) H(1) 3.4607 .
C(24) H(11) 3.2104 66502
C(24) H(14) 3.2401 .
C(24) H(15) 2.0394 .
C(24) H(17) 2.9529 .
C(24) H(57) 3.3290 66502
C(24) H(62) 3.1973 66502
C(25) H(1) 3.3334 .
C(25) H(11) 3.2252 66502
C(25) H(13) 3.2758 .
C(25) H(15) 3.2813 .
C(25) H(16) 2.0282 .
C(25) H(17) 3.2048 .
C(26) H(12) 2.5108 .
C(26) H(13) 2.5197 .
C(26) H(34) 3.4106 .
C(26) H(38) 3.3233 66602
C(26) H(41) 3.3618 .
C(26) H(42) 3.1674 .
C(27) H(4) 2.8848 .
C(27) H(9) 3.5944 .
C(27) H(17) 2.6532 .
C(27) H(24) 2.6499 .
C(28) H(4) 3.2684 .
C(28) H(17) 2.0239 .
C(28) H(18) 3.2738 .
C(28) H(20) 3.2721 .
C(28) H(108) 3.5889 65502
C(28) H(110) 3.2993 65502
C(29) H(4) 3.5577 .
C(29) H(16) 3.2744 .
C(29) H(18) 2.0341 .
C(29) H(19) 3.2415 .
C(29) H(108) 3.0999 65502
C(29) H(109) 3.2800 65502
C(30) H(17) 2.0291 .
C(30) H(19) 2.0261 .
C(30) H(20) 3.2486 .
C(30) H(30) 3.3817 .
C(30) H(31) 3.1906 .
C(30) H(108) 3.4257 65502
C(30) H(109) 2.9487 65502
C(31) H(17) 3.2392 .
C(31) H(18) 2.0343 .
C(31) H(20) 2.0269 .
C(31) H(33) 3.2923 .
C(31) H(51) 3.3417 .
C(31) H(75) 3.2366 65502
C(31) H(76) 3.2384 65502
C(31) H(109) 3.5367 65502
C(32) H(18) 3.2502 .
C(32) H(19) 2.0187 .
C(32) H(75) 2.8248 65502
C(32) H(76) 3.3688 65502
C(32) H(42) 2.5289 .
C(32) H(43) 3.0604 .
C(33) H(17) 3.2664 .
C(33) H(19) 3.2662 .
C(33) H(20) 2.0327 .
C(33) H(75) 3.1847 65502
C(33) H(53) 3.5326 .
C(33) H(41) 3.2004 .
C(33) H(42) 2.5511 .
C(33) H(43) 2.8462 .
C(33) H(110) 3.2297 65502
C(34) H(21) 2.0457 .
C(34) H(22) 3.2599 .
C(34) H(24) 3.2418 .
C(34) H(41) 2.5693 .
C(34) H(42) 3.2156 .
C(34) H(43) 2.8164 .
C(35) H(22) 2.0103 .
C(35) H(23) 3.2428 .
C(35) H(41) 2.5811 .
C(35) H(43) 2.9595 .
C(36) H(21) 2.0255 .
C(36) H(23) 2.0256 .
C(36) H(24) 3.2210 .
C(36) H(99) 3.1366 55401
C(36) H(100) 3.3733 55401
C(37) H(21) 3.2420 .
C(37) H(22) 2.0183 .
C(37) H(24) 2.0198 .
C(37) H(47) 3.3929 55401
C(37) H(97) 2.9482 65502
C(37) H(99) 3.3516 55401
C(37) H(100) 3.4460 55401
C(37) H(119) 3.4937 55401
C(37) H(118) 3.5088 55401
C(38) H(4) 3.3722 .
C(38) H(9) 3.2017 .
C(38) H(22) 3.2246 .
C(38) H(23) 2.0294 .
C(38) H(47) 3.2201 55401
C(38) H(97) 2.8521 65502
C(39) H(4) 3.1779 .
C(39) H(9) 3.5879 .
C(39) H(21) 3.2797 .
C(39) H(23) 3.2811 .
C(39) H(24) 2.0202 .
C(40) H(20) 2.4816 .
C(40) H(21) 2.4749 .
C(40) H(53) 3.2118 .
C(40) H(54) 3.1520 .
C(41) H(25) 2.0207 .
C(41) H(26) 3.2968 .
C(41) H(33) 2.5068 .
C(41) H(40) 2.5578 .
C(41) H(44) 3.3311 .
C(41) H(86) 3.3985 66602
C(42) H(14) 3.4759 .
C(42) H(26) 2.0753 .
C(42) H(33) 2.9232 .
C(42) H(40) 2.8930 .
C(42) H(86) 2.7996 66602
C(43) H(14) 3.3093 .
C(43) H(25) 2.0704 .
C(43) H(29) 3.0013 .
C(43) H(30) 2.9923 .
C(43) H(83) 3.1390 66602
C(43) H(86) 2.8891 66602
C(44) H(18) 3.1191 .
C(44) H(25) 3.2923 .
C(44) H(26) 2.0202 .
C(44) H(29) 2.0650 .
C(44) H(30) 2.0495 .
C(44) H(31) 3.1013 .
C(44) H(32) 3.0733 .
C(44) H(83) 3.3085 66602
C(44) H(86) 3.5534 66602
C(45) H(18) 3.1035 .
C(45) H(19) 3.1063 .
C(45) H(26) 3.2296 .
C(45) H(27) 3.2368 .
C(45) H(29) 2.9857 .
C(45) H(30) 2.9648 .
C(45) H(31) 2.9889 .
C(45) H(32) 2.9586 .
C(45) H(44) 3.5407 .
C(46) H(18) 2.9143 .
C(46) H(19) 3.2492 .
C(46) H(27) 2.0240 .
C(46) H(28) 3.2904 .
C(46) H(29) 3.1045 .
C(46) H(30) 3.0683 .
C(46) H(31) 2.0525 .
C(46) H(32) 2.0497 .
C(46) H(66) 3.5637 65502
C(47) H(19) 3.3450 .
C(47) H(28) 2.0774 .
C(47) H(31) 2.9745 .
C(47) H(32) 2.9983 .
C(47) H(66) 3.5279 65502
C(47) H(90) 3.2709 65602
C(48) H(19) 3.3701 .
C(48) H(27) 2.0764 .
C(48) H(44) 2.9660 .
C(48) H(51) 2.9215 .
C(48) H(76) 3.3504 65502
C(48) H(77) 3.3703 65502
C(48) H(90) 3.1422 65602
C(48) H(113) 3.4474 65602
C(49) H(19) 3.2914 .
C(49) H(27) 3.2984 .
C(49) H(28) 2.0142 .
C(49) H(33) 3.4548 .
C(49) H(44) 2.4751 .
C(49) H(51) 2.5702 .
C(50) H(19) 3.1371 .
C(50) H(25) 3.2259 .
C(50) H(28) 3.2293 .
C(50) H(33) 2.9663 .
C(50) H(40) 3.3105 .
C(50) H(44) 2.8301 .
C(50) H(51) 3.3160 .
C(51) H(18) 2.8982 .
C(51) H(26) 2.9463 .
C(51) H(31) 2.1159 .
C(51) H(32) 2.0923 .
C(51) H(55) 3.1418 45501
C(51) H(83) 3.5576 66602
C(52) H(18) 2.7553 .
C(52) H(27) 2.9453 .
C(52) H(29) 2.1167 .
C(52) H(30) 2.0931 .
C(52) H(66) 3.0960 65502
C(53) H(25) 2.8986 .
C(53) H(33) 2.6842 .
C(53) H(40) 2.6801 .
C(53) H(44) 3.4226 .
C(53) H(51) 3.4835 .
C(54) H(25) 3.3091 .
C(54) H(33) 2.0288 .
C(54) H(34) 3.2756 .
C(54) H(36) 3.2729 .
C(54) H(51) 3.3142 .
C(55) H(19) 3.5450 .
C(55) H(25) 3.4755 .
C(55) H(34) 2.0312 .
C(55) H(35) 3.2415 .
C(55) H(51) 3.0394 .
C(55) H(103) 3.1883 66602
C(56) H(13) 3.2330 .
C(56) H(33) 2.0242 .
C(56) H(35) 2.0273 .
C(56) H(36) 3.2468 .
C(56) H(37) 3.4342 66602
C(56) H(73) 3.2043 .
C(56) H(53) 3.4576 .
C(56) H(103) 3.2608 66602
C(57) H(33) 3.2412 .
C(57) H(34) 2.0329 .
C(57) H(36) 2.0246 .
C(57) H(72) 3.2431 .
C(57) H(73) 2.8716 .
C(57) H(81) 3.1904 .
C(58) H(25) 3.5608 66602
C(58) H(34) 3.2465 .
C(58) H(35) 2.0246 .
C(58) H(81) 3.3466 .
C(58) H(82) 3.3977 .
C(58) H(105) 2.5926 .
C(58) H(103) 2.9332 .
C(59) H(33) 3.2522 .
C(59) H(35) 3.2664 .
C(59) H(36) 2.0394 .
C(59) H(104) 3.2196 .
C(59) H(105) 2.5704 .
C(59) H(103) 2.8041 .
C(60) H(35) 3.1882 66602
C(60) H(37) 2.0431 .
C(60) H(38) 3.2690 .
C(60) H(40) 3.2555 .
C(60) H(104) 2.5740 .
C(60) H(105) 3.2163 .
C(60) H(103) 2.8532 .
C(61) H(10) 3.3827 55601
C(61) H(13) 3.4880 66602
C(61) H(34) 3.3925 66602
C(61) H(35) 3.0389 66602
C(61) H(38) 2.0269 .
C(61) H(39) 3.2530 .
C(61) H(52) 3.5658 66602
C(61) H(104) 2.5675 .
C(61) H(103) 3.0589 .
C(62) H(35) 3.0806 66602
C(62) H(37) 2.0317 .
C(62) H(39) 2.0314 .
C(62) H(40) 3.2405 .
C(62) H(72) 3.0522 66602
C(62) H(52) 3.3266 66602
C(63) H(35) 3.2257 66602
C(63) H(37) 3.2526 .
C(63) H(38) 2.0267 .
C(63) H(40) 2.0277 .
C(63) H(72) 3.1932 66602
C(63) H(81) 3.5681 66602
C(64) H(25) 3.3342 .
C(64) H(35) 3.3708 66602
C(64) H(38) 3.2444 .
C(64) H(39) 2.0389 .
C(64) H(44) 3.2643 .
C(64) H(81) 3.4566 66602
C(64) H(86) 3.1886 66602
C(65) H(25) 3.2452 .
C(65) H(35) 3.3971 66602
C(65) H(37) 3.2762 .
C(65) H(39) 3.2777 .
C(65) H(40) 2.0276 .
C(65) H(44) 3.5969 .
C(66) H(14) 3.3951 66602
C(66) H(36) 2.4714 .
C(66) H(37) 2.5129 .
C(66) H(106) 2.9536 .
C(66) H(119) 3.5328 .
C(67) H(28) 2.8879 .
C(67) H(33) 3.4898 .
C(67) H(40) 3.5408 .
C(67) H(44) 2.6761 .
C(67) H(51) 2.6639 .
C(68) H(28) 3.3332 .
C(68) H(40) 3.3429 .
C(68) H(44) 2.0253 .
C(68) H(45) 3.2770 .
C(68) H(47) 3.2730 .
C(68) H(113) 3.4146 65602
C(68) H(117) 3.3926 65602
C(69) H(28) 3.5921 .
C(69) H(40) 2.9751 .
C(69) H(45) 2.0309 .
C(69) H(46) 3.2179 .
C(69) H(113) 2.9817 65602
C(69) H(114) 3.1939 65602
C(69) H(115) 3.3426 65602
C(70) H(6) 3.1410 55601
C(70) H(7) 3.1809 55601
C(70) H(40) 3.5413 .
C(70) H(44) 2.0200 .
C(70) H(46) 2.0125 .
C(70) H(47) 3.2484 .
C(70) H(113) 3.2136 65602
C(70) H(114) 2.7286 65602
C(70) H(115) 3.2110 65602
C(71) H(6) 3.4928 55601
C(71) H(7) 3.3363 55601
C(71) H(44) 3.2198 .
C(71) H(45) 2.0241 .
C(71) H(47) 2.0267 .
C(71) H(97) 3.5763 65602
C(71) H(114) 3.0240 65602
C(72) H(24) 3.3184 55601
C(72) H(45) 3.2493 .
C(72) H(46) 2.0153 .
C(72) H(97) 3.3417 65602
C(72) H(98) 2.9992 65602
C(72) H(119) 2.5108 .
C(72) H(118) 3.1240 .
C(73) H(44) 3.2540 .
C(73) H(46) 3.2629 .
C(73) H(47) 2.0490 .
C(73) H(98) 3.1972 65602
C(73) H(106) 3.1982 .
C(73) H(119) 2.5379 .
C(73) H(118) 2.8849 .
C(73) H(117) 3.2893 65602
C(74) H(48) 2.0297 .
C(74) H(49) 3.2469 .
C(74) H(51) 3.2546 .
C(74) H(106) 2.6025 .
C(74) H(119) 3.2270 .
C(74) H(118) 2.7837 .
C(74) H(117) 3.4733 65602
C(74) H(116) 3.5314 65602
C(75) H(49) 2.0174 .
C(75) H(50) 3.2504 .
C(75) H(106) 2.6503 .
C(75) H(118) 2.8894 .
C(75) H(116) 3.5121 65602
C(76) H(48) 2.0177 .
C(76) H(50) 2.0377 .
C(76) H(51) 3.2447 .
C(76) H(82) 3.5750 .
C(77) H(48) 3.2471 .
C(77) H(49) 2.0217 .
C(77) H(51) 2.0365 .
C(77) H(73) 3.5514 .
C(77) H(74) 3.4606 .
C(77) H(76) 3.4079 65502
C(78) H(19) 3.5091 .
C(78) H(28) 3.2309 .
C(78) H(33) 3.3934 .
C(78) H(49) 3.2429 .
C(78) H(50) 2.0434 .
C(78) H(76) 3.1376 65502
C(79) H(28) 3.1600 .
C(79) H(48) 3.2649 .
C(79) H(50) 3.2707 .
C(79) H(51) 2.0225 .
C(80) H(23) 3.1662 55601
C(80) H(47) 2.5190 .
C(80) H(48) 2.4760 .
C(80) H(104) 3.0123 .
C(80) H(105) 3.4538 .
C(81) H(55) 2.0246 .
C(81) H(56) 3.3058 .
C(81) H(63) 2.4389 .
C(81) H(70) 2.6217 .
C(81) H(71) 3.1316 .
C(82) H(29) 3.5162 65501
C(82) H(30) 3.5914 65501
C(82) H(56) 2.0788 .
C(82) H(63) 2.8506 .
C(82) H(70) 2.9192 .
C(83) H(55) 2.0760 .
C(83) H(59) 3.0136 .
C(83) H(60) 2.9705 .
C(83) H(63) 3.3939 .
C(84) H(2) 3.4962 66502
C(84) H(55) 3.2936 .
C(84) H(56) 2.0280 .
C(84) H(59) 2.0548 .
C(84) H(60) 2.0558 .
C(84) H(61) 3.0680 .
C(84) H(62) 3.0911 .
C(84) H(63) 3.5344 .
C(85) H(2) 3.3859 66502
C(85) H(56) 3.2437 .
C(85) H(57) 3.2290 .
C(85) H(59) 2.9662 .
C(85) H(60) 2.9929 .
C(85) H(61) 2.9677 .
C(85) H(62) 2.9777 .
C(85) H(63) 3.1726 .
C(85) H(71) 3.3569 .
C(86) H(1) 3.3472 66502
C(86) H(2) 3.3719 66502
C(86) H(57) 2.0214 .
C(86) H(58) 3.3055 .
C(86) H(59) 3.0751 .
C(86) H(60) 3.0994 .
C(86) H(61) 2.0535 .
C(86) H(62) 2.0524 .
C(87) H(1) 3.2640 66502
C(87) H(11) 3.2465 .
C(87) H(12) 3.1809 .
C(87) H(58) 2.0798 .
C(87) H(61) 2.9924 .
C(87) H(62) 3.0079 .
C(87) H(88) 3.5754 55401
C(88) H(12) 3.2342 .
C(88) H(57) 2.0741 .
C(88) H(71) 3.0977 .
C(88) H(78) 2.7247 .
C(88) H(88) 3.4806 55401
C(89) H(57) 3.2959 .
C(89) H(58) 2.0240 .
C(89) H(63) 3.2166 .
C(89) H(71) 2.4939 .
C(89) H(78) 2.5929 .
C(90) H(55) 3.2362 .
C(90) H(58) 3.2362 .
C(90) H(63) 2.6481 .
C(90) H(70) 3.5948 .
C(90) H(71) 2.6616 .
C(91) H(2) 3.4881 66502
C(91) H(56) 2.9491 .
C(91) H(61) 2.0959 .
C(91) H(62) 2.0969 .
C(92) H(2) 3.4314 66502
C(92) H(16) 3.0393 66502
C(92) H(57) 2.9541 .
C(92) H(59) 2.0974 .
C(92) H(60) 2.0984 .
C(93) H(55) 2.9327 .
C(93) H(63) 2.7181 .
C(93) H(70) 2.6755 .
C(93) H(71) 3.4742 .
C(93) H(78) 3.5619 .
C(94) H(55) 3.4495 .
C(94) H(63) 2.0305 .
C(94) H(64) 3.2885 .
C(94) H(66) 3.2733 .
C(94) H(78) 3.2832 .
C(95) H(64) 2.0415 .
C(95) H(65) 3.2419 .
C(95) H(78) 3.3661 .
C(95) H(88) 3.4503 55401
C(95) H(89) 3.2285 55401
C(96) H(63) 2.0275 .
C(96) H(65) 2.0285 .
C(96) H(66) 3.2504 .
C(96) H(89) 2.9203 55401
C(97) H(27) 3.2338 65502
C(97) H(63) 3.2377 .
C(97) H(64) 2.0304 .
C(97) H(66) 2.0268 .
C(97) H(89) 3.1574 55401
C(98) H(27) 3.1073 65502
C(98) H(31) 3.4041 65502
C(98) H(64) 3.2515 .
C(98) H(65) 2.0212 .
C(98) H(109) 2.6839 .
C(98) H(107) 2.9136 .
C(99) H(63) 3.2526 .
C(99) H(65) 3.2639 .
C(99) H(66) 2.0412 .
C(99) H(108) 3.2260 .
C(99) H(109) 2.5961 .
C(99) H(107) 2.8024 .
C(100) H(29) 3.1093 65501
C(100) H(32) 2.9528 65501
C(100) H(67) 2.0375 .
C(100) H(68) 3.2561 .
C(100) H(70) 3.2554 .
C(100) H(108) 2.5727 .
C(100) H(109) 3.2192 .
C(100) H(107) 2.8688 .
C(100) H(111) 3.4619 .
C(101) H(3) 3.1662 65502
C(101) H(4) 3.1552 65502
C(101) H(29) 3.3482 65501
C(101) H(32) 2.6835 65501
C(101) H(68) 2.0192 .
C(101) H(69) 3.2574 .
C(101) H(96) 3.3479 .
C(101) H(108) 2.6180 .
C(101) H(107) 3.0415 .
C(101) H(111) 3.1867 .
C(102) H(3) 3.3067 65502
C(102) H(29) 3.3545 65501
C(102) H(32) 3.2227 65501
C(102) H(67) 2.0312 .
C(102) H(69) 2.0363 .
C(102) H(70) 3.2440 .
C(102) H(93) 3.3641 .
C(102) H(95) 3.0329 .
C(102) H(96) 2.8294 .
C(102) H(111) 3.5861 .
C(103) H(29) 3.1326 65501
C(103) H(67) 3.2597 .
C(103) H(68) 2.0333 .
C(103) H(70) 2.0283 .
C(103) H(93) 3.5254 .
C(103) H(95) 3.0377 .
C(104) H(29) 2.8561 65501
C(104) H(55) 3.1394 .
C(104) H(68) 3.2450 .
C(104) H(69) 2.0372 .
C(105) H(29) 2.8541 65501
C(105) H(55) 3.1818 .
C(105) H(67) 3.2729 .
C(105) H(69) 3.2724 .
C(105) H(70) 2.0234 .
C(106) H(4) 3.5577 65502
C(106) H(17) 3.4680 65502
C(106) H(18) 3.5052 65502
C(106) H(31) 3.4465 65502
C(106) H(66) 2.5145 .
C(106) H(67) 2.5378 .
C(106) H(110) 3.2535 .
C(107) H(58) 2.9415 .
C(107) H(63) 3.5602 .
C(107) H(70) 3.4949 .
C(107) H(71) 2.7126 .
C(107) H(78) 2.6681 .
C(107) H(41) 3.5627 .
C(108) H(58) 3.5793 .
C(108) H(70) 3.0730 .
C(108) H(71) 2.0282 .
C(108) H(72) 3.2817 .
C(108) H(74) 3.2873 .
C(108) H(41) 2.9225 .
C(108) H(42) 3.5555 .
C(109) H(70) 2.9750 .
C(109) H(72) 2.0381 .
C(109) H(73) 3.2402 .
C(109) H(54) 3.2785 .
C(109) H(41) 3.3735 .
C(110) H(34) 3.5895 .
C(110) H(35) 3.0961 .
C(110) H(70) 3.3971 .
C(110) H(71) 2.0274 .
C(110) H(73) 2.0222 .
C(110) H(74) 3.2529 .
C(110) H(81) 3.5511 .
C(110) H(53) 3.4832 .
C(110) H(54) 3.5535 .
C(110) H(42) 3.4832 .
C(111) H(34) 3.5093 .
C(111) H(35) 3.1712 .
C(111) H(71) 3.2379 .
C(111) H(72) 2.0275 .
C(111) H(74) 2.0316 .
C(111) H(42) 3.1873 .
C(112) H(50) 3.4439 .
C(112) H(72) 3.2535 .
C(112) H(73) 2.0255 .
C(112) H(41) 3.4114 .
C(112) H(42) 3.0228 .
C(112) H(43) 3.3139 .
C(112) H(111) 2.6708 .
C(112) H(112) 2.8635 .
C(113) H(71) 3.2641 .
C(113) H(73) 3.2667 .
C(113) H(74) 2.0434 .
C(113) H(41) 2.8980 .
C(113) H(42) 3.1965 .
C(113) H(43) 3.1213 .
C(113) H(110) 3.2332 .
C(113) H(111) 2.6243 .
C(113) H(112) 2.7582 .
C(114) H(21) 3.0993 .
C(114) H(75) 2.0377 .
C(114) H(76) 3.2698 .
C(114) H(78) 3.2536 .
C(114) H(41) 3.2542 .
C(114) H(43) 3.3720 .
C(114) H(108) 3.5462 .
C(114) H(109) 3.5220 .
C(114) H(110) 2.5397 .
C(114) H(111) 3.1990 .
C(114) H(112) 2.8897 .
C(115) H(20) 3.5962 65502
C(115) H(21) 3.0896 .
C(115) H(76) 2.0277 .
C(115) H(77) 3.2551 .
C(115) H(109) 3.3295 .
C(115) H(110) 2.5216 .
C(115) H(112) 3.1054 .
C(116) H(19) 3.5332 65502
C(116) H(21) 3.1674 .
C(116) H(22) 3.3161 .
C(116) H(28) 3.5929 65502
C(116) H(51) 3.5306 65502
C(116) H(75) 2.0290 .
C(116) H(77) 2.0355 .
C(116) H(78) 3.2400 .
C(117) H(21) 3.2408 .
C(117) H(22) 2.9903 .
C(117) H(27) 3.4596 65502
C(117) H(28) 3.3647 65502
C(117) H(75) 3.2515 .
C(117) H(76) 2.0257 .
C(117) H(78) 2.0296 .
C(117) H(89) 2.8314 55401
C(118) H(21) 3.2289 .
C(118) H(22) 3.5777 .
C(118) H(58) 3.0053 .
C(118) H(76) 3.2432 .
C(118) H(77) 2.0404 .
C(118) H(88) 3.5223 55401
C(118) H(89) 2.7591 55401
C(119) H(21) 3.1908 .
C(119) H(58) 3.1508 .
C(119) H(75) 3.2770 .
C(119) H(77) 3.2841 .
C(119) H(78) 2.0227 .
C(119) H(41) 3.3474 .
C(120) H(4) 3.2172 65502
C(120) H(74) 2.4785 .
C(120) H(75) 2.5060 .
C(120) H(43) 3.4895 .
C(120) H(108) 3.1210 .
C(121) H(79) 2.0192 .
C(121) H(80) 3.2974 .
C(121) H(87) 2.6249 .
C(121) H(94) 2.4465 .
C(121) H(102) 3.1220 .
C(122) H(80) 2.0744 .
C(122) H(87) 2.9184 .
C(122) H(94) 2.8572 .
C(123) H(79) 2.0757 .
C(123) H(83) 3.0180 .
C(123) H(84) 2.9736 .
C(123) H(94) 3.4066 .
C(124) H(26) 3.2959 66602
C(124) H(79) 3.2915 .
C(124) H(80) 2.0232 .
C(124) H(83) 2.0568 .
C(124) H(84) 2.0566 .
C(124) H(85) 3.0731 .
C(124) H(86) 3.1004 .
C(124) H(94) 3.5550 .
C(125) H(26) 3.2367 66602
C(125) H(80) 3.2371 .
C(125) H(81) 3.2305 .
C(125) H(83) 2.9597 .
C(125) H(84) 2.9867 .
C(125) H(85) 2.9653 .
C(125) H(86) 2.9798 .
C(125) H(94) 3.1911 .
C(125) H(102) 3.3867 .
C(126) H(25) 3.1607 66602
C(126) H(26) 3.3190 66602
C(126) H(81) 2.0147 .
C(126) H(82) 3.3001 .
C(126) H(83) 3.0782 .
C(126) H(84) 3.1062 .
C(126) H(85) 2.0608 .
C(126) H(86) 2.0595 .
C(127) H(25) 3.1580 66602
C(127) H(35) 3.3747 .
C(127) H(36) 3.1680 .
C(127) H(82) 2.0830 .
C(127) H(85) 2.9954 .
C(127) H(86) 3.0063 .
C(128) H(36) 3.2709 .
C(128) H(73) 3.5191 .
C(128) H(81) 2.0774 .
C(128) H(95) 2.7660 .
C(128) H(102) 3.1115 .
C(128) H(105) 3.5932 .
C(129) H(81) 3.2919 .
C(129) H(82) 2.0186 .
C(129) H(94) 3.2243 .
C(129) H(95) 2.5933 .
C(129) H(102) 2.4971 .
C(130) H(79) 3.2362 .
C(130) H(82) 3.2336 .
C(130) H(87) 3.5939 .
C(130) H(94) 2.6651 .
C(130) H(95) 3.5589 .
C(130) H(102) 2.6662 .
C(131) H(26) 3.3479 66602
C(131) H(80) 2.9552 .
C(131) H(85) 2.0958 .
C(131) H(86) 2.0983 .
C(132) H(25) 3.4903 66602
C(132) H(26) 3.3921 66602
C(132) H(40) 3.1142 66602
C(132) H(81) 2.9527 .
C(132) H(83) 2.0955 .
C(132) H(84) 2.0981 .
C(133) H(79) 2.9221 .
C(133) H(87) 2.6807 .
C(133) H(94) 2.7219 .
C(133) H(95) 3.5124 .
C(133) H(102) 3.4395 .
C(134) H(5) 2.8972 65601
C(134) H(6) 3.5980 65601
C(134) H(79) 3.1838 .
C(134) H(87) 2.0228 .
C(134) H(88) 3.2792 .
C(134) H(90) 3.2759 .
C(135) H(5) 2.9341 65601
C(135) H(79) 3.1669 .
C(135) H(88) 2.0385 .
C(135) H(89) 3.2430 .
C(136) H(5) 3.1460 65601
C(136) H(78) 3.0091 55601
C(136) H(87) 2.0332 .
C(136) H(89) 2.0283 .
C(136) H(90) 3.2502 .
C(137) H(5) 3.2840 65601
C(137) H(8) 3.2458 65601
C(137) H(64) 3.3669 55601
C(137) H(77) 2.9424 55601
C(137) H(78) 2.8844 55601
C(137) H(87) 3.2419 .
C(137) H(88) 2.0306 .
C(137) H(90) 2.0262 .
C(138) H(5) 3.2363 65601
C(138) H(8) 2.6660 65601
C(138) H(27) 3.5939 65602
C(138) H(28) 3.3485 65602
C(138) H(77) 3.4193 55601
C(138) H(88) 3.2507 .
C(138) H(89) 2.0165 .
C(138) H(113) 2.6053 .
C(138) H(115) 3.0680 .
C(138) H(120) 3.2035 .
C(139) H(5) 3.0444 65601
C(139) H(8) 2.9886 65601
C(139) H(87) 3.2579 .
C(139) H(89) 3.2616 .
C(139) H(90) 2.0401 .
C(139) H(113) 2.5621 .
C(139) H(114) 3.2095 .
C(139) H(115) 2.8734 .
C(139) H(120) 3.4935 .
C(140) H(91) 2.0384 .
C(140) H(92) 3.2677 .
C(140) H(94) 3.2597 .
C(140) H(113) 3.2178 .
C(140) H(114) 2.5784 .
C(140) H(115) 2.8006 .
C(141) H(7) 3.3910 65502
C(141) H(45) 3.5354 65501
C(141) H(92) 2.0250 .
C(141) H(93) 3.2511 .
C(141) H(114) 2.6524 .
C(141) H(115) 2.9230 .
C(142) H(3) 3.4207 65502
C(142) H(44) 3.3341 65501
C(142) H(45) 3.3761 65501
C(142) H(68) 3.0643 .
C(142) H(91) 2.0280 .
C(142) H(93) 2.0323 .
C(142) H(94) 3.2424 .
C(143) H(44) 3.4154 65501
C(143) H(68) 2.8863 .
C(143) H(69) 3.4678 .
C(143) H(91) 3.2513 .
C(143) H(92) 2.0330 .
C(143) H(94) 2.0246 .
C(144) H(68) 3.3857 .
C(144) H(69) 3.3880 .
C(144) H(92) 3.2468 .
C(144) H(93) 2.0363 .
C(144) H(95) 3.2133 .
C(145) H(6) 3.5277 65601
C(145) H(79) 3.4229 .
C(145) H(91) 3.2799 .
C(145) H(93) 3.2844 .
C(145) H(94) 2.0307 .
C(145) H(95) 3.1986 .
C(146) H(44) 3.4593 65602
C(146) H(45) 3.2716 65602
C(146) H(90) 2.5458 .
C(146) H(91) 2.5038 .
C(146) H(117) 3.1580 .
C(147) H(82) 2.9305 .
C(147) H(87) 3.5195 .
C(147) H(94) 3.5565 .
C(147) H(95) 2.6657 .
C(147) H(102) 2.7004 .
C(148) H(48) 3.4130 .
C(148) H(49) 3.2257 .
C(148) H(82) 3.1493 .
C(148) H(95) 2.0274 .
C(148) H(96) 3.2804 .
C(148) H(98) 3.2820 .
C(149) H(49) 2.9852 .
C(149) H(68) 2.9477 .
C(149) H(69) 3.4905 .
C(149) H(82) 3.0607 .
C(149) H(96) 2.0387 .
C(149) H(97) 3.2516 .
C(150) H(3) 3.5079 65502
C(150) H(4) 3.5554 65502
C(150) H(49) 2.8660 .
C(150) H(68) 2.8500 .
C(150) H(95) 2.0359 .
C(150) H(97) 2.0275 .
C(150) H(98) 3.2536 .
C(151) H(23) 3.3343 65502
C(151) H(24) 3.4430 65502
C(151) H(47) 3.5504 65602
C(151) H(49) 2.9820 .
C(151) H(95) 3.2489 .
C(151) H(96) 2.0318 .
C(151) H(98) 2.0345 .
C(151) H(114) 3.5772 .
C(152) H(47) 3.5844 65602
C(152) H(48) 3.5589 .
C(152) H(49) 3.1794 .
C(152) H(96) 3.2562 .
C(152) H(97) 2.0310 .
C(152) H(113) 3.5784 .
C(152) H(114) 3.1981 .
C(152) H(117) 2.5369 .
C(152) H(116) 3.0944 .
C(153) H(48) 3.0919 .
C(153) H(49) 3.2990 .
C(153) H(95) 3.2623 .
C(153) H(97) 3.2744 .
C(153) H(98) 2.0422 .
C(153) H(113) 3.5190 .
C(153) H(114) 3.4491 .
C(153) H(117) 2.5527 .
C(153) H(120) 3.1987 .
C(153) H(116) 2.8909 .
C(154) H(48) 3.2003 .
C(154) H(99) 2.0350 .
C(154) H(100) 3.2717 .
C(154) H(102) 3.2573 .
C(154) H(106) 3.1665 .
C(154) H(118) 3.4727 .
C(154) H(117) 3.2244 .
C(154) H(120) 2.5853 .
C(154) H(116) 2.8061 .
C(155) H(22) 3.3612 55601
C(155) H(23) 3.5215 55601
C(155) H(100) 2.0254 .
C(155) H(101) 3.2537 .
C(155) H(106) 3.0030 .
C(155) H(119) 3.5911 .
C(155) H(118) 3.0773 .
C(155) H(120) 2.6041 .
C(155) H(116) 2.9396 .
C(156) H(10) 3.4745 55601
C(156) H(11) 3.4195 55601
C(156) H(99) 2.0274 .
C(156) H(101) 2.0368 .
C(156) H(102) 3.2413 .
C(156) H(106) 3.0271 .
C(156) H(119) 3.3802 .
C(156) H(118) 3.4907 .
C(157) H(10) 3.4939 55601
C(157) H(11) 3.3443 55601
C(157) H(87) 3.3692 .
C(157) H(99) 3.2516 .
C(157) H(100) 2.0334 .
C(157) H(102) 2.0265 .
C(157) H(104) 3.2912 .
C(157) H(105) 3.4732 .
C(157) H(106) 3.1691 .
C(158) H(87) 2.9631 .
C(158) H(100) 3.2454 .
C(158) H(101) 2.0385 .
C(158) H(105) 3.1735 .
C(158) H(106) 3.3142 .
C(159) H(48) 3.4492 .
C(159) H(82) 3.5548 .
C(159) H(87) 3.1244 .
C(159) H(99) 3.2717 .
C(159) H(101) 3.2859 .
C(159) H(102) 2.0264 .
C(159) H(106) 3.3563 .
C(160) H(28) 3.4580 65602
C(160) H(98) 2.5054 .
C(160) H(99) 2.4684 .
C(160) H(113) 3.0690 .
H(1) C(18) 3.4888 66502
H(1) C(86) 3.3472 66502
H(1) C(87) 3.2640 66502
H(2) C(84) 3.4962 66502
H(2) C(85) 3.3859 66502
H(2) C(86) 3.3719 66502
H(2) C(91) 3.4881 66502
H(2) C(92) 3.4314 66502
H(3) C(101) 3.1662 65502
H(3) C(102) 3.3067 65502
H(3) C(142) 3.4207 65502
H(3) C(150) 3.5079 65502
H(4) C(101) 3.1552 65502
H(4) C(106) 3.5577 65502
H(4) C(120) 3.2172 65502
H(4) C(150) 3.5554 65502
H(5) C(134) 2.8972 45401
H(5) C(135) 2.9341 45401
H(5) C(136) 3.1460 45401
H(5) C(137) 3.2840 45401
H(5) C(138) 3.2363 45401
H(5) C(139) 3.0444 45401
H(6) C(70) 3.1410 55401
H(6) C(71) 3.4928 55401
H(6) C(134) 3.5980 45401
H(6) C(145) 3.5277 45401
H(7) N(7) 3.5749 45401
H(7) C(70) 3.1809 55401
H(7) C(71) 3.3363 55401
H(7) C(141) 3.3910 65502
H(8) N(7) 3.3441 45401
H(8) C(137) 3.2458 45401
H(8) C(138) 2.6660 45401
H(8) C(139) 2.9886 45401
H(10) C(21) 3.2069 66502
H(10) C(61) 3.3827 55401
H(10) C(156) 3.4745 55401
H(10) C(157) 3.4939 55401
H(11) C(20) 3.1291 66502
H(11) C(21) 3.1291 66502
H(11) C(22) 3.1735 66502
H(11) C(23) 3.1862 66502
H(11) C(24) 3.2104 66502
H(11) C(25) 3.2252 66502
H(11) C(156) 3.4195 55401
H(11) C(157) 3.3443 55401
H(12) C(2) 3.5809 66502
H(13) C(16) 3.4887 66502
H(13) C(61) 3.4880 66602
H(14) C(66) 3.3951 66602
H(16) C(92) 3.0393 66502
H(17) C(106) 3.4680 65502
H(18) C(106) 3.5052 65502
H(19) C(116) 3.5332 65502
H(20) C(115) 3.5962 65502
H(22) C(155) 3.3612 55401
H(23) C(80) 3.1662 55401
H(23) C(151) 3.3343 65502
H(23) C(155) 3.5215 55401
H(24) C(72) 3.3184 55401
H(24) C(151) 3.4430 65502
H(25) C(58) 3.5608 66602
H(25) C(126) 3.1607 66602
H(25) C(127) 3.1580 66602
H(25) C(132) 3.4903 66602
H(26) C(124) 3.2959 66602
H(26) C(125) 3.2367 66602
H(26) C(126) 3.3190 66602
H(26) C(131) 3.3479 66602
H(26) C(132) 3.3921 66602
H(27) C(97) 3.2338 65502
H(27) C(98) 3.1073 65502
H(27) C(117) 3.4596 65502
H(27) C(138) 3.5939 65602
H(28) C(116) 3.5929 65502
H(28) C(117) 3.3647 65502
H(28) C(138) 3.3485 65602
H(28) C(160) 3.4580 65602
H(29) C(82) 3.5162 45501
H(29) C(100) 3.1093 45501
H(29) C(101) 3.3482 45501
H(29) C(102) 3.3545 45501
H(29) C(103) 3.1326 45501
H(29) C(104) 2.8561 45501
H(29) C(105) 2.8541 45501
H(30) C(82) 3.5914 45501
H(31) C(98) 3.4041 65502
H(31) C(106) 3.4465 65502
H(32) N(5) 3.3521 45501
H(32) C(100) 2.9528 45501
H(32) C(101) 2.6835 45501
H(32) C(102) 3.2227 45501
H(34) C(61) 3.3925 66602
H(35) C(60) 3.1882 66602
H(35) C(61) 3.0389 66602
H(35) C(62) 3.0806 66602
H(35) C(63) 3.2257 66602
H(35) C(64) 3.3708 66602
H(35) C(65) 3.3971 66602
H(37) C(16) 3.3855 55601
H(37) C(21) 3.4695 66602
H(37) C(56) 3.4342 66602
H(38) C(2) 3.4578 55601
H(38) C(3) 3.4727 55601
H(38) C(26) 3.3233 66602
H(40) C(132) 3.1142 66602
H(44) C(142) 3.3341 45501
H(44) C(143) 3.4154 45501
H(44) C(146) 3.4593 65602
H(45) C(11) 3.1171 55601
H(45) C(12) 3.1611 55601
H(45) C(141) 3.5354 45501
H(45) C(142) 3.3761 45501
H(45) C(146) 3.2716 65602
H(46) C(4) 2.9770 55601
H(46) C(5) 2.7136 55601
H(46) C(6) 2.7598 55601
H(46) C(7) 3.3286 55601
H(46) C(10) 3.2742 55601
H(46) C(11) 3.2600 55601
H(46) C(12) 3.0788 55601
H(47) C(37) 3.3929 55601
H(47) C(38) 3.2201 55601
H(47) C(151) 3.5504 65602
H(47) C(152) 3.5844 65602
H(51) C(116) 3.5306 65502
H(55) C(51) 3.1418 65501
H(57) C(23) 3.4850 66502
H(57) C(24) 3.3290 66502
H(59) C(3) 3.2460 66502
H(59) C(4) 3.2511 66502
H(59) C(11) 3.3753 66502
H(62) C(1) 3.3958 66502
H(62) C(2) 2.8630 66502
H(62) C(3) 2.8007 66502
H(62) C(4) 3.2869 66502
H(62) C(24) 3.1973 66502
H(64) C(4) 3.4052 65501
H(64) C(5) 3.2321 65501
H(64) C(6) 3.4196 65501
H(64) C(11) 3.5918 65501
H(64) C(137) 3.3669 55401
H(65) C(6) 3.2865 65501
H(65) C(7) 3.2303 65501
H(66) C(46) 3.5637 65502
H(66) C(47) 3.5279 65502
H(66) C(52) 3.0960 65502
H(67) C(7) 2.9421 65502
H(67) C(8) 2.9461 65502
H(72) C(62) 3.0522 66602
H(72) C(63) 3.1932 66602
H(75) C(31) 3.2366 65502
H(75) C(32) 2.8248 65502
H(75) C(33) 3.1847 65502
H(76) C(31) 3.2384 65502
H(76) C(32) 3.3688 65502
H(76) C(48) 3.3504 65502
H(76) C(77) 3.4079 65502
H(76) C(78) 3.1376 65502
H(77) C(48) 3.3703 65502
H(77) C(137) 2.9424 55401
H(77) C(138) 3.4193 55401
H(78) C(136) 3.0091 55401
H(78) C(137) 2.8844 55401
H(79) C(11) 3.3679 65601
H(81) C(63) 3.5681 66602
H(81) C(64) 3.4566 66602
H(83) C(43) 3.1390 66602
H(83) C(44) 3.3085 66602
H(83) C(51) 3.5576 66602
H(86) C(41) 3.3985 66602
H(86) C(42) 2.7996 66602
H(86) C(43) 2.8891 66602
H(86) C(44) 3.5534 66602
H(86) C(64) 3.1886 66602
H(88) C(87) 3.5754 55601
H(88) C(88) 3.4806 55601
H(88) C(95) 3.4503 55601
H(88) C(118) 3.5223 55601
H(89) C(95) 3.2285 55601
H(89) C(96) 2.9203 55601
H(89) C(97) 3.1574 55601
H(89) C(117) 2.8314 55601
H(89) C(118) 2.7591 55601
H(90) C(12) 3.5541 65601
H(90) C(47) 3.2709 65602
H(90) C(48) 3.1422 65602
H(91) C(12) 3.3526 65502
H(96) C(7) 3.4641 65502
H(96) C(8) 3.3215 65502
H(97) C(7) 3.5831 65502
H(97) C(8) 3.3702 65502
H(97) C(37) 2.9482 65502
H(97) C(38) 2.8521 65502
H(97) C(71) 3.5763 65602
H(97) C(72) 3.3417 65602
H(98) N(4) 3.4647 65602
H(98) C(72) 2.9992 65602
H(98) C(73) 3.1972 65602
H(99) C(36) 3.1366 55601
H(99) C(37) 3.3516 55601
H(100) C(16) 3.1372 55601
H(100) C(17) 3.0077 55601
H(100) C(36) 3.3733 55601
H(100) C(37) 3.4460 55601
H(101) C(16) 3.5528 55601
H(101) C(17) 3.3610 55601
H(101) C(22) 2.9900 66602
H(101) C(23) 3.2510 66602
H(52) C(15) 3.2822 66502
H(52) C(16) 3.2316 66502
H(52) C(61) 3.5658 66602
H(52) C(62) 3.3266 66602
H(103) C(22) 3.5311 66602
H(103) C(55) 3.1883 66602
H(103) C(56) 3.2608 66602
H(119) C(16) 3.5780 55601
H(119) C(37) 3.4937 55601
H(118) C(37) 3.5088 55601
H(108) C(8) 3.1886 65502
H(108) C(28) 3.5889 65502
H(108) C(29) 3.0999 65502
H(108) C(30) 3.4257 65502
H(109) C(29) 3.2800 65502
H(109) C(30) 2.9487 65502
H(109) C(31) 3.5367 65502
H(110) N(2) 3.5619 65502
H(110) C(28) 3.2993 65502
H(110) C(33) 3.2297 65502
H(113) C(48) 3.4474 65602
H(113) C(68) 3.4146 65602
H(113) C(69) 2.9817 65602
H(113) C(70) 3.2136 65602
H(114) C(69) 3.1939 65602
H(114) C(70) 2.7286 65602
H(114) C(71) 3.0240 65602
H(115) C(69) 3.3426 65602
H(115) C(70) 3.2110 65602
H(117) N(4) 3.5377 65602
H(117) C(68) 3.3926 65602
H(117) C(73) 3.2893 65602
H(117) C(74) 3.4733 65602
H(116) C(74) 3.5314 65602
H(116) C(75) 3.5121 65602
N(1) N(2) 3.203(3) .
N(3) N(4) 3.198(3) .
N(5) N(6) 3.312(3) .
N(7) N(8) 3.306(3) .
C(1) C(9) 2.378(3) .
C(4) C(6) 2.372(4) .
C(41) C(49) 2.377(3) .
C(44) C(46) 2.368(4) .
C(81) C(89) 2.377(3) .
C(84) C(86) 2.369(3) .
C(121) C(129) 2.382(3) .
C(124) C(126) 2.379(3) .

loop_
_geom_torsion_atom_site_label_1
_geom_torsion_atom_site_label_2
_geom_torsion_atom_site_label_3
_geom_torsion_atom_site_label_4
_geom_torsion
C(20) N(1) C(19) C(14) -28.8(3)
C(20) N(1) C(19) C(18) 150.7(2)
C(26) N(1) C(19) C(14) 170.5(2)
C(26) N(1) C(19) C(18) -9.9(3)
C(19) N(1) C(20) C(21) -154.4(2)
C(19) N(1) C(20) C(25) 25.5(3)
C(26) N(1) C(20) C(21) 6.2(4)
C(26) N(1) C(20) C(25) -173.9(2)
C(34) N(2) C(33) C(28) -17.5(3)
C(34) N(2) C(33) C(32) 161.5(2)
C(40) N(2) C(33) C(28) 176.9(2)
C(40) N(2) C(33) C(32) -4.0(3)
C(33) N(2) C(34) C(35) -156.6(2)
C(33) N(2) C(34) C(39) 22.0(3)
C(40) N(2) C(34) C(35) 9.0(3)
C(40) N(2) C(34) C(39) -172.4(2)
C(60) N(3) C(59) C(54) -25.1(3)
C(60) N(3) C(59) C(58) 153.6(2)
C(66) N(3) C(59) C(54) 171.4(2)
C(66) N(3) C(59) C(58) -9.8(3)
C(59) N(3) C(60) C(61) -158.0(2)
C(59) N(3) C(60) C(65) 21.5(3)
C(66) N(3) C(60) C(61) 5.1(4)
C(66) N(3) C(60) C(65) -175.3(2)
C(74) N(4) C(73) C(68) -22.1(3)
C(74) N(4) C(73) C(72) 159.0(2)
C(80) N(4) C(73) C(68) 173.6(2)
C(80) N(4) C(73) C(72) -5.4(3)
C(73) N(4) C(74) C(75) -154.7(3)
C(73) N(4) C(74) C(79) 24.8(3)
C(80) N(4) C(74) C(75) 9.9(4)
C(80) N(4) C(74) C(79) -170.6(2)
C(100) N(5) C(99) C(94) -30.1(3)
C(100) N(5) C(99) C(98) 147.9(2)
C(106) N(5) C(99) C(94) 167.0(2)
C(106) N(5) C(99) C(98) -14.9(3)
C(99) N(5) C(100) C(101) -148.8(2)
C(99) N(5) C(100) C(105) 29.5(3)
C(106) N(5) C(100) C(101) 14.0(3)
C(106) N(5) C(100) C(105) -167.7(2)
C(114) N(6) C(113) C(108) -23.5(3)
C(114) N(6) C(113) C(112) 155.8(2)
C(120) N(6) C(113) C(108) 174.3(2)
C(120) N(6) C(113) C(112) -6.4(3)
C(113) N(6) C(114) C(115) -152.6(2)
C(113) N(6) C(114) C(119) 27.0(3)
C(120) N(6) C(114) C(115) 9.5(3)
C(120) N(6) C(114) C(119) -170.9(2)
C(140) N(7) C(139) C(134) 26.9(3)
C(140) N(7) C(139) C(138) -151.6(2)
C(146) N(7) C(139) C(134) -168.2(2)
C(146) N(7) C(139) C(138) 13.3(3)
C(139) N(7) C(140) C(141) 151.2(2)
C(139) N(7) C(140) C(145) -27.2(3)
C(146) N(7) C(140) C(141) -13.9(3)
C(146) N(7) C(140) C(145) 167.8(2)
C(154) N(8) C(153) C(148) 23.4(3)
C(154) N(8) C(153) C(152) -157.4(2)
C(160) N(8) C(153) C(148) -170.2(2)
C(160) N(8) C(153) C(152) 9.1(3)
C(153) N(8) C(154) C(155) 159.6(2)
C(153) N(8) C(154) C(159) -19.8(3)
C(160) N(8) C(154) C(155) -7.0(3)
C(160) N(8) C(154) C(159) 173.6(2)
C(10) C(1) C(2) C(3) 0.5(3)
C(13) C(1) C(2) C(3) 179.2(2)
C(2) C(1) C(10) C(5) -0.8(3)
C(2) C(1) C(10) C(9) 175.3(2)
C(13) C(1) C(10) C(5) -179.8(2)
C(13) C(1) C(10) C(9) -3.7(3)
C(2) C(1) C(13) C(14) -55.8(3)
C(2) C(1) C(13) C(25) 68.2(3)
C(2) C(1) C(13) C(27) -174.6(2)
C(10) C(1) C(13) C(14) 123.0(2)
C(10) C(1) C(13) C(25) -113.0(2)
C(10) C(1) C(13) C(27) 4.2(2)
C(1) C(2) C(3) C(4) 0.1(3)
C(2) C(3) C(4) C(5) -0.4(4)
C(2) C(3) C(4) C(11) -178.9(3)
C(3) C(4) C(5) C(6) -174.4(2)
C(3) C(4) C(5) C(10) 0.2(3)
C(11) C(4) C(5) C(6) 4.5(3)
C(11) C(4) C(5) C(10) 179.1(2)
C(3) C(4) C(11) C(12) 173.6(3)
C(5) C(4) C(11) C(12) -5.0(3)
C(4) C(5) C(6) C(7) 174.6(2)
C(4) C(5) C(6) C(12) -1.9(3)
C(10) C(5) C(6) C(7) 0.1(3)
C(10) C(5) C(6) C(12) -176.4(2)
C(4) C(5) C(10) C(1) 0.4(4)
C(4) C(5) C(10) C(9) -175.5(2)
C(6) C(5) C(10) C(1) 174.7(2)
C(6) C(5) C(10) C(9) -1.2(4)
C(5) C(6) C(7) C(8) 0.5(4)
C(12) C(6) C(7) C(8) 175.7(2)
C(5) C(6) C(12) C(11) -1.5(3)
C(7) C(6) C(12) C(11) -177.1(3)
C(6) C(7) C(8) C(9) 0.0(4)
C(7) C(8) C(9) C(10) -1.1(4)
C(7) C(8) C(9) C(27) -175.3(2)
C(8) C(9) C(10) C(1) -174.4(2)
C(8) C(9) C(10) C(5) 1.6(3)
C(27) C(9) C(10) C(1) 1.0(3)
C(27) C(9) C(10) C(5) 177.1(2)
C(8) C(9) C(27) C(13) 176.2(2)
C(8) C(9) C(27) C(28) -65.8(3)
C(8) C(9) C(27) C(39) 57.1(4)
C(10) C(9) C(27) C(13) 1.7(2)
C(10) C(9) C(27) C(28) 119.7(2)
C(10) C(9) C(27) C(39) -117.5(2)
C(4) C(11) C(12) C(6) 4.0(3)
C(1) C(13) C(14) C(15) -22.3(3)
C(1) C(13) C(14) C(19) 160.7(2)
C(25) C(13) C(14) C(15) -148.0(2)
C(25) C(13) C(14) C(19) 35.0(3)
C(27) C(13) C(14) C(15) 91.1(3)
C(27) C(13) C(14) C(19) -85.9(2)
C(1) C(13) C(25) C(20) -164.5(2)
C(1) C(13) C(25) C(24) 20.3(3)
C(14) C(13) C(25) C(20) -38.2(3)
C(14) C(13) C(25) C(24) 146.7(3)
C(27) C(13) C(25) C(20) 83.2(2)
C(27) C(13) C(25) C(24) -91.9(3)
C(1) C(13) C(27) C(9) -3.5(2)
C(1) C(13) C(27) C(28) -122.6(2)
C(1) C(13) C(27) C(39) 114.3(2)
C(14) C(13) C(27) C(9) -124.1(2)
C(14) C(13) C(27) C(28) 116.8(2)
C(14) C(13) C(27) C(39) -6.3(2)
C(25) C(13) C(27) C(9) 115.4(2)
C(25) C(13) C(27) C(28) -3.7(2)
C(25) C(13) C(27) C(39) -126.8(2)
C(13) C(14) C(15) C(16) -176.3(2)
C(19) C(14) C(15) C(16) 0.7(4)
C(13) C(14) C(19) N(1) -3.6(3)
C(13) C(14) C(19) C(18) 176.8(2)
C(15) C(14) C(19) N(1) 179.3(2)
C(15) C(14) C(19) C(18) -0.3(3)
C(14) C(15) C(16) C(17) -0.4(4)
C(15) C(16) C(17) C(18) -0.4(4)
C(16) C(17) C(18) C(19) 0.8(4)
C(17) C(18) C(19) N(1) -180.0(2)
C(17) C(18) C(19) C(14) -0.4(4)
N(1) C(20) C(21) C(22) 177.0(3)
C(25) C(20) C(21) C(22) -2.9(4)
N(1) C(20) C(25) C(13) 9.8(4)
N(1) C(20) C(25) C(24) -174.9(2)
C(21) C(20) C(25) C(13) -170.3(2)
C(21) C(20) C(25) C(24) 5.0(4)
C(20) C(21) C(22) C(23) -1.5(4)
C(21) C(22) C(23) C(24) 3.6(4)
C(22) C(23) C(24) C(25) -1.4(4)
C(23) C(24) C(25) C(13) 172.2(2)
C(23) C(24) C(25) C(20) -3.0(4)
C(9) C(27) C(28) C(29) -35.8(3)
C(9) C(27) C(28) C(33) 150.5(2)
C(13) C(27) C(28) C(29) 76.4(2)
C(13) C(27) C(28) C(33) -97.2(2)
C(39) C(27) C(28) C(29) -159.0(2)
C(39) C(27) C(28) C(33) 27.3(2)
C(9) C(27) C(39) C(34) -147.3(2)
C(9) C(27) C(39) C(38) 33.1(3)
C(13) C(27) C(39) C(34) 100.6(3)
C(13) C(27) C(39) C(38) -79.1(2)
C(28) C(27) C(39) C(34) -23.0(3)
C(28) C(27) C(39) C(38) 157.3(2)
C(27) C(28) C(29) C(30) -171.3(2)
C(33) C(28) C(29) C(30) 2.5(3)
C(27) C(28) C(33) N(2) -8.8(3)
C(27) C(28) C(33) C(32) 172.1(2)
C(29) C(28) C(33) N(2) 177.5(2)
C(29) C(28) C(33) C(32) -1.6(3)
C(28) C(29) C(30) C(31) -1.0(4)
C(29) C(30) C(31) C(32) -1.4(4)
C(30) C(31) C(32) C(33) 2.2(4)
C(31) C(32) C(33) N(2) -179.8(2)
C(31) C(32) C(33) C(28) -0.7(3)
N(2) C(34) C(35) C(36) 179.6(2)
C(39) C(34) C(35) C(36) 1.0(4)
N(2) C(34) C(39) C(27) 0.0(3)
N(2) C(34) C(39) C(38) 179.7(2)
C(35) C(34) C(39) C(27) 178.7(2)
C(35) C(34) C(39) C(38) -1.6(3)
C(34) C(35) C(36) C(37) 0.6(4)
C(35) C(36) C(37) C(38) -1.4(4)
C(36) C(37) C(38) C(39) 0.7(4)
C(37) C(38) C(39) C(27) -179.5(2)
C(37) C(38) C(39) C(34) 0.8(3)
C(50) C(41) C(42) C(43) 1.1(4)
C(53) C(41) C(42) C(43) 176.2(2)
C(42) C(41) C(50) C(45) -1.0(3)
C(42) C(41) C(50) C(49) 178.0(2)
C(53) C(41) C(50) C(45) -177.2(2)
C(53) C(41) C(50) C(49) 1.8(3)
C(42) C(41) C(53) C(54) -64.9(3)
C(42) C(41) C(53) C(65) 59.3(3)
C(42) C(41) C(53) C(67) 178.0(2)
C(50) C(41) C(53) C(54) 110.4(2)
C(50) C(41) C(53) C(65) -125.3(2)
C(50) C(41) C(53) C(67) -6.6(2)
C(41) C(42) C(43) C(44) -0.5(4)
C(42) C(43) C(44) C(45) -0.2(4)
C(42) C(43) C(44) C(51) 179.4(3)
C(43) C(44) C(45) C(46) -178.7(2)
C(43) C(44) C(45) C(50) 0.3(4)
C(51) C(44) C(45) C(46) 1.6(3)
C(51) C(44) C(45) C(50) -179.4(2)
C(43) C(44) C(51) C(52) 179.6(3)
C(45) C(44) C(51) C(52) -0.8(3)
C(44) C(45) C(46) C(47) 177.6(2)
C(44) C(45) C(46) C(52) -1.7(3)
C(50) C(45) C(46) C(47) -1.4(4)
C(50) C(45) C(46) C(52) 179.3(2)
C(44) C(45) C(50) C(41) 0.3(4)
C(44) C(45) C(50) C(49) -178.7(2)
C(46) C(45) C(50) C(41) 179.2(2)
C(46) C(45) C(50) C(49) 0.2(4)
C(45) C(46) C(47) C(48) 1.7(4)
C(52) C(46) C(47) C(48) -179.2(3)
C(45) C(46) C(52) C(51) 1.0(3)
C(47) C(46) C(52) C(51) -178.1(3)
C(46) C(47) C(48) C(49) -1.0(4)
C(47) C(48) C(49) C(50) -0.2(4)
C(47) C(48) C(49) C(67) 175.3(2)
C(48) C(49) C(50) C(41) -178.5(2)
C(48) C(49) C(50) C(45) 0.6(3)
C(67) C(49) C(50) C(41) 5.0(3)
C(67) C(49) C(50) C(45) -176.0(2)
C(48) C(49) C(67) C(53) 175.8(2)
C(48) C(49) C(67) C(68) -69.0(3)
C(48) C(49) C(67) C(79) 54.5(4)
C(50) C(49) C(67) C(53) -8.4(2)
C(50) C(49) C(67) C(68) 106.8(2)
C(50) C(49) C(67) C(79) -129.7(2)
C(44) C(51) C(52) C(46) -0.1(3)
C(41) C(53) C(54) C(55) -25.3(3)
C(41) C(53) C(54) C(59) 157.5(2)
C(65) C(53) C(54) C(55) -152.2(2)
C(65) C(53) C(54) C(59) 30.6(3)
C(67) C(53) C(54) C(55) 85.9(3)
C(67) C(53) C(54) C(59) -91.3(2)
C(41) C(53) C(65) C(60) -159.5(2)
C(41) C(53) C(65) C(64) 26.0(3)
C(54) C(53) C(65) C(60) -34.2(3)
C(54) C(53) C(65) C(64) 151.3(2)
C(67) C(53) C(65) C(60) 87.5(2)
C(67) C(53) C(65) C(64) -87.0(3)
C(41) C(53) C(67) C(49) 8.9(2)
C(41) C(53) C(67) C(68) -107.2(2)
C(41) C(53) C(67) C(79) 130.6(2)
C(54) C(53) C(67) C(49) -109.0(2)
C(54) C(53) C(67) C(68) 134.9(2)
C(54) C(53) C(67) C(79) 12.8(2)
C(65) C(53) C(67) C(49) 130.0(2)
C(65) C(53) C(67) C(68) 13.9(2)
C(65) C(53) C(67) C(79) -108.3(2)
C(53) C(54) C(55) C(56) -176.9(2)
C(59) C(54) C(55) C(56) 0.4(4)
C(53) C(54) C(59) N(3) -3.1(3)
C(53) C(54) C(59) C(58) 178.2(2)
C(55) C(54) C(59) N(3) 179.6(2)
C(55) C(54) C(59) C(58) 0.9(4)
C(54) C(55) C(56) C(57) -1.3(4)
C(55) C(56) C(57) C(58) 1.0(4)
C(56) C(57) C(58) C(59) 0.2(4)
C(57) C(58) C(59) N(3) -179.9(2)
C(57) C(58) C(59) C(54) -1.1(4)
N(3) C(60) C(61) C(62) 177.9(3)
C(65) C(60) C(61) C(62) -1.7(4)
N(3) C(60) C(65) C(53) 10.0(4)
N(3) C(60) C(65) C(64) -175.4(2)
C(61) C(60) C(65) C(53) -170.5(2)
C(61) C(60) C(65) C(64) 4.2(4)
C(60) C(61) C(62) C(63) -2.0(4)
C(61) C(62) C(63) C(64) 2.9(4)
C(62) C(63) C(64) C(65) -0.3(4)
C(63) C(64) C(65) C(53) 171.3(2)
C(63) C(64) C(65) C(60) -3.3(4)
C(49) C(67) C(68) C(69) -29.4(3)
C(49) C(67) C(68) C(73) 156.6(2)
C(53) C(67) C(68) C(69) 81.4(2)
C(53) C(67) C(68) C(73) -92.6(2)
C(79) C(67) C(68) C(69) -154.8(2)
C(79) C(67) C(68) C(73) 31.2(2)
C(49) C(67) C(79) C(74) -152.0(2)
C(49) C(67) C(79) C(78) 29.2(3)
C(53) C(67) C(79) C(74) 92.9(3)
C(53) C(67) C(79) C(78) -85.9(2)
C(68) C(67) C(79) C(74) -28.5(3)
C(68) C(67) C(79) C(78) 152.7(2)
C(67) C(68) C(69) C(70) -171.1(2)
C(73) C(68) C(69) C(70) 2.9(3)
C(67) C(68) C(73) N(4) -7.7(3)
C(67) C(68) C(73) C(72) 171.3(2)
C(69) C(68) C(73) N(4) 178.2(2)
C(69) C(68) C(73) C(72) -2.8(3)
C(68) C(69) C(70) C(71) -1.2(4)
C(69) C(70) C(71) C(72) -0.7(4)
C(70) C(71) C(72) C(73) 0.8(4)
C(71) C(72) C(73) N(4) -180.0(2)
C(71) C(72) C(73) C(68) 1.1(4)
N(4) C(74) C(75) C(76) 178.9(3)
C(79) C(74) C(75) C(76) -0.6(4)
N(4) C(74) C(79) C(67) 2.5(3)
N(4) C(74) C(79) C(78) -178.7(2)
C(75) C(74) C(79) C(67) -178.0(2)
C(75) C(74) C(79) C(78) 0.8(3)
C(74) C(75) C(76) C(77) 0.1(4)
C(75) C(76) C(77) C(78) 0.3(5)
C(76) C(77) C(78) C(79) -0.0(3)
C(77) C(78) C(79) C(67) 178.3(2)
C(77) C(78) C(79) C(74) -0.5(4)
C(90) C(81) C(82) C(83) -1.1(3)
C(93) C(81) C(82) C(83) 164.2(2)
C(82) C(81) C(90) C(85) 2.6(3)
C(82) C(81) C(90) C(89) 178.9(2)
C(93) C(81) C(90) C(85) -166.4(2)
C(93) C(81) C(90) C(89) 9.9(3)
C(82) C(81) C(93) C(94) -70.8(3)
C(82) C(81) C(93) C(105) 51.7(3)
C(82) C(81) C(93) C(107) 172.6(2)
C(90) C(81) C(93) C(94) 95.6(2)
C(90) C(81) C(93) C(105) -142.0(2)
C(90) C(81) C(93) C(107) -21.1(2)
C(81) C(82) C(83) C(84) -1.4(3)
C(82) C(83) C(84) C(85) 2.3(3)
C(82) C(83) C(84) C(91) -174.6(2)
C(83) C(84) C(85) C(86) -176.0(2)
C(83) C(84) C(85) C(90) -0.8(3)
C(91) C(84) C(85) C(86) 1.7(3)
C(91) C(84) C(85) C(90) 176.9(2)
C(83) C(84) C(91) C(92) 175.0(3)
C(85) C(84) C(91) C(92) -2.1(2)
C(84) C(85) C(86) C(87) 177.3(2)
C(84) C(85) C(86) C(92) -0.5(3)
C(90) C(85) C(86) C(87) 2.1(3)
C(90) C(85) C(86) C(92) -175.7(2)
C(84) C(85) C(90) C(81) -1.7(3)
C(84) C(85) C(90) C(89) -177.8(2)
C(86) C(85) C(90) C(81) 173.2(2)
C(86) C(85) C(90) C(89) -2.9(3)
C(85) C(86) C(87) C(88) 0.3(3)
C(92) C(86) C(87) C(88) 177.2(2)
C(85) C(86) C(92) C(91) -0.9(3)
C(87) C(86) C(92) C(91) -178.0(3)
C(86) C(87) C(88) C(89) -2.0(4)
C(87) C(88) C(89) C(90) 1.3(3)
C(87) C(88) C(89) C(107) 176.8(2)
C(88) C(89) C(90) C(81) -175.2(2)
C(88) C(89) C(90) C(85) 1.1(3)
C(107) C(89) C(90) C(81) 8.1(3)
C(107) C(89) C(90) C(85) -175.6(2)
C(88) C(89) C(107) C(93) 164.2(2)
C(88) C(89) C(107) C(108) -82.6(3)
C(88) C(89) C(107) C(119) 41.1(4)
C(90) C(89) C(107) C(93) -20.0(2)
C(90) C(89) C(107) C(108) 93.1(2)
C(90) C(89) C(107) C(119) -143.1(2)
C(84) C(91) C(92) C(86) 1.8(2)
C(81) C(93) C(94) C(95) -18.7(3)
C(81) C(93) C(94) C(99) 159.6(2)
C(105) C(93) C(94) C(95) -145.2(2)
C(105) C(93) C(94) C(99) 33.1(2)
C(107) C(93) C(94) C(95) 91.4(2)
C(107) C(93) C(94) C(99) -90.3(3)
C(81) C(93) C(105) C(100) -155.8(2)
C(81) C(93) C(105) C(104) 27.1(3)
C(94) C(93) C(105) C(100) -33.8(2)
C(94) C(93) C(105) C(104) 149.1(2)
C(107) C(93) C(105) C(100) 89.1(2)
C(107) C(93) C(105) C(104) -88.0(2)
C(81) C(93) C(107) C(89) 24.5(2)
C(81) C(93) C(107) C(108) -91.0(2)
C(81) C(93) C(107) C(119) 148.9(2)
C(94) C(93) C(107) C(89) -90.0(2)
C(94) C(93) C(107) C(108) 154.5(2)
C(94) C(93) C(107) C(119) 34.4(3)
C(105) C(93) C(107) C(89) 148.2(2)
C(105) C(93) C(107) C(108) 32.7(2)
C(105) C(93) C(107) C(119) -87.4(2)
C(93) C(94) C(95) C(96) 179.3(2)
C(99) C(94) C(95) C(96) 1.0(3)
C(93) C(94) C(99) N(5) -3.0(3)
C(93) C(94) C(99) C(98) 179.0(2)
C(95) C(94) C(99) N(5) 175.4(2)
C(95) C(94) C(99) C(98) -2.7(3)
C(94) C(95) C(96) C(97) 1.0(3)
C(95) C(96) C(97) C(98) -1.3(4)
C(96) C(97) C(98) C(99) -0.3(4)
C(97) C(98) C(99) N(5) -175.7(2)
C(97) C(98) C(99) C(94) 2.4(3)
N(5) C(100) C(101) C(102) 178.5(2)
C(105) C(100) C(101) C(102) 0.2(3)
N(5) C(100) C(105) C(93) 4.5(3)
N(5) C(100) C(105) C(104) -178.3(2)
C(101) C(100) C(105) C(93) -177.2(2)
C(101) C(100) C(105) C(104) -0.0(3)
C(100) C(101) C(102) C(103) 0.1(3)
C(101) C(102) C(103) C(104) -0.7(4)
C(102) C(103) C(104) C(105) 0.9(3)
C(103) C(104) C(105) C(93) 176.6(2)
C(103) C(104) C(105) C(100) -0.5(3)
C(89) C(107) C(108) C(109) -22.6(3)
C(89) C(107) C(108) C(113) 162.2(2)
C(93) C(107) C(108) C(109) 86.3(3)
C(93) C(107) C(108) C(113) -88.9(2)
C(119) C(107) C(108) C(109) -150.4(2)
C(119) C(107) C(108) C(113) 34.4(3)
C(89) C(107) C(119) C(114) -156.0(2)
C(89) C(107) C(119) C(118) 24.8(3)
C(93) C(107) C(119) C(114) 88.1(3)
C(93) C(107) C(119) C(118) -91.1(3)
C(108) C(107) C(119) C(114) -31.3(3)
C(108) C(107) C(119) C(118) 149.5(2)
C(107) C(108) C(109) C(110) -172.6(2)
C(113) C(108) C(109) C(110) 2.6(3)
C(107) C(108) C(113) N(6) -9.2(3)
C(107) C(108) C(113) C(112) 171.5(2)
C(109) C(108) C(113) N(6) 175.4(2)
C(109) C(108) C(113) C(112) -3.9(3)
C(108) C(109) C(110) C(111) 0.4(4)
C(109) C(110) C(111) C(112) -2.2(4)
C(110) C(111) C(112) C(113) 0.9(4)
C(111) C(112) C(113) N(6) -177.1(2)
C(111) C(112) C(113) C(108) 2.2(3)
N(6) C(114) C(115) C(116) 179.2(2)
C(119) C(114) C(115) C(116) -0.4(4)
N(6) C(114) C(119) C(107) 2.5(3)
N(6) C(114) C(119) C(118) -178.3(2)
C(115) C(114) C(119) C(107) -177.9(2)
C(115) C(114) C(119) C(118) 1.3(4)
C(114) C(115) C(116) C(117) -0.4(4)
C(115) C(116) C(117) C(118) 0.2(4)
C(116) C(117) C(118) C(119) 0.8(4)
C(117) C(118) C(119) C(107) 177.7(2)
C(117) C(118) C(119) C(114) -1.5(4)
C(130) C(121) C(122) C(123) -1.0(3)
C(133) C(121) C(122) C(123) 164.9(2)
C(122) C(121) C(130) C(125) 2.9(3)
C(122) C(121) C(130) C(129) 178.6(2)
C(133) C(121) C(130) C(125) -166.4(2)
C(133) C(121) C(130) C(129) 9.2(3)
C(122) C(121) C(133) C(134) 52.4(3)
C(122) C(121) C(133) C(145) -70.4(3)
C(122) C(121) C(133) C(147) 173.3(2)
C(130) C(121) C(133) C(134) -140.7(2)
C(130) C(121) C(133) C(145) 96.4(2)
C(130) C(121) C(133) C(147) -19.9(2)
C(121) C(122) C(123) C(124) -1.6(3)
C(122) C(123) C(124) C(125) 2.2(3)
C(122) C(123) C(124) C(131) -174.7(2)
C(123) C(124) C(125) C(126) -176.2(2)
C(123) C(124) C(125) C(130) -0.3(3)
C(131) C(124) C(125) C(126) 1.5(3)
C(131) C(124) C(125) C(130) 177.5(2)
C(123) C(124) C(131) C(132) 175.0(3)
C(125) C(124) C(131) C(132) -2.1(2)
C(124) C(125) C(126) C(127) 177.7(2)
C(124) C(125) C(126) C(132) -0.2(3)
C(130) C(125) C(126) C(127) 1.7(3)
C(130) C(125) C(126) C(132) -176.2(2)
C(124) C(125) C(130) C(121) -2.4(3)
C(124) C(125) C(130) C(129) -177.8(2)
C(126) C(125) C(130) C(121) 173.4(2)
C(126) C(125) C(130) C(129) -2.0(3)
C(125) C(126) C(127) C(128) 0.2(4)
C(132) C(126) C(127) C(128) 177.2(2)
C(125) C(126) C(132) C(131) -1.2(3)
C(127) C(126) C(132) C(131) -178.4(3)
C(126) C(127) C(128) C(129) -1.8(4)
C(127) C(128) C(129) C(130) 1.5(3)
C(127) C(128) C(129) C(147) 177.2(2)
C(128) C(129) C(130) C(121) -175.3(2)
C(128) C(129) C(130) C(125) 0.4(3)
C(147) C(129) C(130) C(121) 7.9(3)
C(147) C(129) C(130) C(125) -176.4(2)
C(128) C(129) C(147) C(133) 165.0(2)
C(128) C(129) C(147) C(148) 43.2(4)
C(128) C(129) C(147) C(159) -81.5(3)
C(130) C(129) C(147) C(133) -19.0(2)
C(130) C(129) C(147) C(148) -140.8(2)
C(130) C(129) C(147) C(159) 94.5(2)
C(124) C(131) C(132) C(126) 2.0(2)
C(121) C(133) C(134) C(135) 27.2(3)
C(121) C(133) C(134) C(139) -156.7(2)
C(145) C(133) C(134) C(135) 149.3(2)
C(145) C(133) C(134) C(139) -34.6(2)
C(147) C(133) C(134) C(135) -88.2(2)
C(147) C(133) C(134) C(139) 87.8(2)
C(121) C(133) C(145) C(140) 160.9(2)
C(121) C(133) C(145) C(144) -20.4(3)
C(134) C(133) C(145) C(140) 34.2(2)
C(134) C(133) C(145) C(144) -147.1(2)
C(147) C(133) C(145) C(140) -88.7(2)
C(147) C(133) C(145) C(144) 89.9(2)
C(121) C(133) C(147) C(129) 23.2(2)
C(121) C(133) C(147) C(148) 146.8(2)
C(121) C(133) C(147) C(159) -92.6(2)
C(134) C(133) C(147) C(129) 147.0(2)
C(134) C(133) C(147) C(148) -89.4(2)
C(134) C(133) C(147) C(159) 31.3(2)
C(145) C(133) C(147) C(129) -91.2(2)
C(145) C(133) C(147) C(148) 32.4(3)
C(145) C(133) C(147) C(159) 153.0(2)
C(133) C(134) C(135) C(136) 175.2(2)
C(139) C(134) C(135) C(136) -0.9(3)
C(133) C(134) C(139) N(7) 6.1(3)
C(133) C(134) C(139) C(138) -175.3(2)
C(135) C(134) C(139) N(7) -177.7(2)
C(135) C(134) C(139) C(138) 0.9(3)
C(134) C(135) C(136) C(137) 0.4(3)
C(135) C(136) C(137) C(138) 0.1(3)
C(136) C(137) C(138) C(139) -0.0(3)
C(137) C(138) C(139) N(7) 178.1(2)
C(137) C(138) C(139) C(134) -0.5(3)
N(7) C(140) C(141) C(142) -176.5(2)
C(145) C(140) C(141) C(142) 1.9(3)
N(7) C(140) C(145) C(133) -5.3(3)
N(7) C(140) C(145) C(144) 176.0(2)
C(141) C(140) C(145) C(133) 176.2(2)
C(141) C(140) C(145) C(144) -2.5(3)
C(140) C(141) C(142) C(143) 0.1(3)
C(141) C(142) C(143) C(144) -1.5(4)
C(142) C(143) C(144) C(145) 0.8(3)
C(143) C(144) C(145) C(133) -177.5(2)
C(143) C(144) C(145) C(140) 1.1(3)
C(129) C(147) C(148) C(149) 27.1(3)
C(129) C(147) C(148) C(153) -155.5(2)
C(133) C(147) C(148) C(149) -87.7(3)
C(133) C(147) C(148) C(153) 89.6(3)
C(159) C(147) C(148) C(149) 152.6(2)
C(159) C(147) C(148) C(153) -30.1(3)
C(129) C(147) C(159) C(154) 161.5(2)
C(129) C(147) C(159) C(158) -25.1(3)
C(133) C(147) C(159) C(154) -89.6(2)
C(133) C(147) C(159) C(158) 83.7(3)
C(148) C(147) C(159) C(154) 33.4(3)
C(148) C(147) C(159) C(158) -153.3(2)
C(147) C(148) C(149) C(150) 175.8(2)
C(153) C(148) C(149) C(150) -1.5(4)
C(147) C(148) C(153) N(8) 3.5(3)
C(147) C(148) C(153) C(152) -175.7(2)
C(149) C(148) C(153) N(8) -179.1(2)
C(149) C(148) C(153) C(152) 1.6(4)
C(148) C(149) C(150) C(151) -0.1(3)
C(149) C(150) C(151) C(152) 1.6(4)
C(150) C(151) C(152) C(153) -1.5(4)
C(151) C(152) C(153) N(8) -179.4(2)
C(151) C(152) C(153) C(148) -0.2(4)
N(8) C(154) C(155) C(156) -178.3(2)
C(159) C(154) C(155) C(156) 1.1(4)
N(8) C(154) C(159) C(147) -10.3(3)
N(8) C(154) C(159) C(158) 176.1(2)
C(155) C(154) C(159) C(147) 170.3(2)
C(155) C(154) C(159) C(158) -3.3(3)
C(154) C(155) C(156) C(157) 1.7(4)
C(155) C(156) C(157) C(158) -2.3(4)
C(156) C(157) C(158) C(159) 0.1(3)
C(157) C(158) C(159) C(147) -170.7(2)
C(157) C(158) C(159) C(154) 2.7(3)
